data_4021549
loop_
_publ_author_name
'Enrique M. Rubio'
'M. Isabel Garc\'ia-Moreno'
'Patricia Balbuena'
'Fernando J. Lahoz'
'Eleuterio \'Alvarez'
'Carmen Ortiz Mellet'
'Jos\'e M. Garc\'ia Fern\'andez'

_publ_section_title
;
 Spacer-Mediated Synthesis of Contra-Thermodynamic Spiroacetals:
 Stereoselective Synthesis of C~2~-Symmetric Difructose Dianhydrides
;
_journal_name_full 'Journal of Organic Chemistry'
_journal_page_first 2257
_journal_page_last 2266
_journal_paper_doi 10.1021/jo052184b
_journal_volume 71
_journal_year 2006
_chemical_absolute_configuration rm
_chemical_formula_moiety 'C96 H100 O20'
_chemical_formula_sum 'C96 H100 O20'
_chemical_formula_weight 1573.76
_chemical_name_systematic
; 
 ? 
;
_space_group_IT_number 5
_symmetry_cell_setting monoclinic
_symmetry_space_group_name_Hall 'C 2y'
_symmetry_space_group_name_H-M 'C 1 2 1'
_atom_sites_solution_hydrogens geom
_atom_sites_solution_primary direct
_atom_sites_solution_secondary difmap
_audit_creation_method SHELXL-97
_cell_angle_alpha 90.00
_cell_angle_beta 95.554(2)
_cell_angle_gamma 90.00
_cell_formula_units_Z 8
_cell_length_a 59.445(3)
_cell_length_b 10.5079(5)
_cell_length_c 25.8107(11)
_cell_measurement_reflns_used 8638
_cell_measurement_temperature 150(2)
_cell_measurement_theta_max 29.59
_cell_measurement_theta_min 2.31
_cell_volume 16046.8(13)
_computing_cell_refinement 'SAINT+ v. 7.06a (Bruker AXS, 2003)'
_computing_data_collection 'SMART v. 5.630 (Bruker AXS, 2003)'
_computing_data_reduction 'SAINT+ v. 7.06a (Bruker AXS, 2003)'
_computing_molecular_graphics 'XP program, SHELXTL v6.12, Bruker2000'
_computing_publication_material 'XCIF program, SHELXTLv6.12, BrukerAXS'
_computing_structure_refinement 'SHELXL-97 (Sheldrick, 1997)'
_computing_structure_solution 'SIR97 (Giacovazzo, 1999)'
_diffrn_ambient_temperature 150(2)
_diffrn_detector_area_resol_mean 8.26
_diffrn_measured_fraction_theta_full 0.992
_diffrn_measured_fraction_theta_max 0.992
_diffrn_measurement_device_type 'BrukerAXS SMART APEX2 CCD diffractometer'
_diffrn_measurement_method '\w rotations with narrow frames'
_diffrn_radiation_monochromator 'Silicon 111'
_diffrn_radiation_source 'Daresbury SRS Station 9.8'
_diffrn_radiation_type synchrotron
_diffrn_radiation_wavelength 0.69340
_diffrn_reflns_av_R_equivalents 0.0897
_diffrn_reflns_av_sigmaI/netI 0.1414
_diffrn_reflns_limit_h_max 75
_diffrn_reflns_limit_h_min -78
_diffrn_reflns_limit_k_max 13
_diffrn_reflns_limit_k_min -13
_diffrn_reflns_limit_l_max 34
_diffrn_reflns_limit_l_min -34
_diffrn_reflns_number 78891
_diffrn_reflns_theta_full 27.50
_diffrn_reflns_theta_max 27.50
_diffrn_reflns_theta_min 1.92
_diffrn_standards_decay_% 'no decay'
_exptl_absorpt_coefficient_mu 0.091
_exptl_absorpt_correction_T_max 0.9964
_exptl_absorpt_correction_T_min 0.9937
_exptl_absorpt_correction_type multi-scan
_exptl_absorpt_process_details
; 
 SADABS: Area-Detector Absorption Correction. (1996)  Bruker-AXS 
 within SAINT+ package, v. 7.06.              
;
_exptl_crystal_colour colorless
_exptl_crystal_density_diffrn 1.303
_exptl_crystal_density_method 'not measured'
_exptl_crystal_description 'irregular block'
_exptl_crystal_F_000 6688
_exptl_crystal_size_max 0.07
_exptl_crystal_size_mid 0.05
_exptl_crystal_size_min 0.04
_refine_diff_density_max 0.395
_refine_diff_density_min -0.887
_refine_diff_density_rms 0.069
_refine_ls_abs_structure_details 'Flack H D (1983), Acta Cryst. A39, 876-881'
_refine_ls_abs_structure_Flack 0.1(6)
_refine_ls_extinction_method none
_refine_ls_goodness_of_fit_ref 1.063
_refine_ls_hydrogen_treatment constr
_refine_ls_matrix_type fullcycle
_refine_ls_number_parameters 2515
_refine_ls_number_reflns 20722
_refine_ls_number_restraints 3513
_refine_ls_restrained_S_all 0.984
_refine_ls_R_factor_all 0.1122
_refine_ls_R_factor_gt 0.0874
_refine_ls_shift/su_max 0.004
_refine_ls_shift/su_mean 0.000
_refine_ls_structure_factor_coef Fsqd
_refine_ls_weighting_details 'calc w=1/[\s^2^(Fo^2^)+(0.1225P)^2^+5.7485P] where P=(Fo^2^+2Fc^2^)/3'
_refine_ls_weighting_scheme calc
_refine_ls_wR_factor_gt 0.2239
_refine_ls_wR_factor_ref 0.2532
_reflns_number_gt 13790
_reflns_number_total 20722
_reflns_threshold_expression >2sigma(I)
_cod_data_source_file jo052184bsi20060112_030748.cif
_cod_depositor_comments
;
The following automatic conversions were performed:
'_symmetry_cell_setting' value 'Monoclinic' changed to 'monoclinic'
according to '/home/saulius/struct/CIF-dictionaries/cif_core.dic'
dictionary named 'cif_core.dic' version 2.4.1 from 2010-06-29.

Automatic conversion script
Id: cif_fix_enum 1527 2010-12-29 10:47:43Z saulius 
;
_cod_original_sg_symbol_H-M 'C 2'
_cod_database_code 4021549

loop_
_symmetry_equiv_pos_as_xyz
'x, y, z'
'-x, y, -z'
'x+1/2, y+1/2, z'
'-x+1/2, y+1/2, -z'

loop_
_atom_site_label
_atom_site_type_symbol
_atom_site_fract_x
_atom_site_fract_y
_atom_site_fract_z
_atom_site_U_iso_or_equiv
_atom_site_adp_type
_atom_site_occupancy
_atom_site_symmetry_multiplicity
_atom_site_calc_flag
_atom_site_refinement_flags
_atom_site_disorder_assembly
_atom_site_disorder_group
O1A O 0.30749(4) 0.4450(2) 0.10738(9) 0.0271(5) Uani 1 1 d U . .
O2A O 0.25085(4) 0.4969(2) -0.15627(9) 0.0258(5) Uani 1 1 d U . .
O3A O 0.27546(4) 0.4489(3) -0.24585(11) 0.0340(6) Uani 1 1 d U . .
O4A O 0.25284(4) 0.6115(3) -0.31431(10) 0.0311(5) Uani 1 1 d U . .
O5A O 0.21057(4) 0.5920(3) -0.26526(10) 0.0300(5) Uani 1 1 d U . .
O6A O 0.20898(4) 0.4236(2) -0.20662(9) 0.0238(4) Uani 1 1 d U . .
O7A O 0.18324(4) 0.6378(2) -0.18354(11) 0.0280(5) Uani 1 1 d U . .
O8A O 0.15197(4) 0.5307(3) -0.21920(10) 0.0280(5) Uani 1 1 d U . .
O9A O 0.11964(4) 0.4363(3) -0.15484(11) 0.0353(6) Uani 1 1 d U A .
O10A O 0.14497(5) 0.5057(3) -0.06153(10) 0.0324(5) Uani 1 1 d U . .
O11A O 0.18771(4) 0.4823(3) -0.09746(10) 0.0298(5) Uani 1 1 d U A .
O12A O 0.24797(5) 0.4730(2) 0.15868(10) 0.0307(5) Uani 1 1 d U . .
O13A O 0.22180(5) 0.4353(3) 0.23948(11) 0.0382(6) Uani 1 1 d U . .
O14A O 0.24047(5) 0.6194(3) 0.30818(11) 0.0383(6) Uani 1 1 d U . .
O15A O 0.28537(5) 0.5985(3) 0.26817(10) 0.0340(6) Uani 1 1 d U . .
O16A O 0.28971(4) 0.4178(2) 0.21716(9) 0.0256(5) Uani 1 1 d U . .
O17A O 0.31398(5) 0.6269(2) 0.18416(11) 0.0314(5) Uani 1 1 d U . .
O18A O 0.34632(5) 0.5301(3) 0.21876(11) 0.0344(6) Uani 1 1 d U . .
O19A O 0.37729(5) 0.4311(3) 0.15149(12) 0.0396(6) Uani 1 1 d U . .
O20A O 0.34848(5) 0.4842(3) 0.05915(10) 0.0319(5) Uani 1 1 d U . .
C1A C 0.30490(7) 0.3516(4) 0.06643(13) 0.0310(7) Uani 1 1 d U . .
H1A1 H 0.2949 0.2821 0.0764 0.037 Uiso 1 1 d R . .
H1A2 H 0.3198 0.3144 0.0612 0.037 Uiso 1 1 d R . .
C2A C 0.29483(6) 0.4122(4) 0.01649(14) 0.0270(6) Uani 1 1 d U . .
C3A C 0.28787(6) 0.3317(3) -0.02509(12) 0.0255(6) Uani 1 1 d U . .
H3A H 0.2890 0.2421 -0.0208 0.031 Uiso 1 1 d R . .
C4A C 0.27936(6) 0.3823(3) -0.07300(12) 0.0268(6) Uani 1 1 d U . .
H4A H 0.2752 0.3270 -0.1014 0.032 Uiso 1 1 d R . .
C5A C 0.27697(6) 0.5154(3) -0.07957(13) 0.0252(6) Uani 1 1 d U . .
C6A C 0.28339(6) 0.5917(3) -0.03769(12) 0.0244(6) Uani 1 1 d U . .
H6A H 0.2817 0.6813 -0.0411 0.029 Uiso 1 1 d R . .
C7A C 0.29245(6) 0.5411(3) 0.00985(12) 0.0232(6) Uani 1 1 d U . .
H7A H 0.2970 0.5966 0.0380 0.028 Uiso 1 1 d R . .
C8A C 0.26855(7) 0.5728(3) -0.13132(14) 0.0309(7) Uani 1 1 d U . .
H8A1 H 0.2629 0.6600 -0.1260 0.037 Uiso 1 1 d R . .
H8A2 H 0.2811 0.5784 -0.1537 0.037 Uiso 1 1 d R . .
C9A C 0.24337(6) 0.5409(4) -0.20716(13) 0.0265(6) Uani 1 1 d U . .
H9A H 0.2497 0.6279 -0.2120 0.032 Uiso 1 1 d R . .
C10A C 0.25138(6) 0.4522(4) -0.24854(14) 0.0280(7) Uani 1 1 d U . .
H10A H 0.2458 0.3643 -0.2423 0.034 Uiso 1 1 d R . .
C11A C 0.24229(6) 0.4938(4) -0.30292(14) 0.0311(7) Uani 1 1 d U . .
H11A H 0.2461 0.4278 -0.3286 0.037 Uiso 1 1 d R . .
C12A C 0.21707(6) 0.5076(4) -0.30504(14) 0.0336(8) Uani 1 1 d U . .
H12A H 0.2112 0.5409 -0.3396 0.040 Uiso 1 1 d R . .
H12B H 0.2102 0.4230 -0.3007 0.040 Uiso 1 1 d R . .
C13A C 0.21735(6) 0.5477(3) -0.21433(14) 0.0252(6) Uani 1 1 d U . .
C14A C 0.28525(6) 0.3337(4) -0.22402(16) 0.0327(7) Uani 1 1 d U . .
H14A H 0.2759 0.2602 -0.2371 0.039 Uiso 1 1 d R . .
H14B H 0.2854 0.3362 -0.1856 0.039 Uiso 1 1 d R . .
C15A C 0.30869(6) 0.3174(4) -0.23818(15) 0.0335(8) Uani 1 1 d U . .
C16A C 0.32213(6) 0.4194(4) -0.25000(15) 0.0345(7) Uani 1 1 d U . .
H16A H 0.3165 0.5038 -0.2483 0.041 Uiso 1 1 d R . .
C17A C 0.34368(7) 0.3981(5) -0.26448(17) 0.0480(10) Uani 1 1 d U . .
H17A H 0.3527 0.4689 -0.2722 0.058 Uiso 1 1 d R . .
C18A C 0.35219(7) 0.2787(6) -0.2678(2) 0.0564(13) Uani 1 1 d U . .
H18A H 0.3667 0.2661 -0.2794 0.068 Uiso 1 1 d R . .
C19A C 0.33939(8) 0.1746(6) -0.2540(2) 0.0594(14) Uani 1 1 d U . .
H19A H 0.3455 0.0912 -0.2540 0.071 Uiso 1 1 d R . .
C20A C 0.31752(7) 0.1939(4) -0.2402(2) 0.0450(10) Uani 1 1 d U . .
H20A H 0.3086 0.1230 -0.2322 0.054 Uiso 1 1 d R . .
C21A C 0.25395(7) 0.6328(4) -0.36871(14) 0.0334(7) Uani 1 1 d U . .
H21A H 0.2588 0.7216 -0.3741 0.040 Uiso 1 1 d R . .
H21B H 0.2386 0.6223 -0.3870 0.040 Uiso 1 1 d R . .
C22A C 0.26994(7) 0.5440(4) -0.39222(14) 0.0326(7) Uani 1 1 d U . .
C23A C 0.26299(8) 0.4775(5) -0.43818(15) 0.0449(10) Uani 1 1 d U . .
H23A H 0.2481 0.4884 -0.4546 0.054 Uiso 1 1 d R . .
C24A C 0.27778(10) 0.3967(6) -0.45964(17) 0.0562(12) Uani 1 1 d U . .
H24A H 0.2730 0.3528 -0.4910 0.067 Uiso 1 1 d R . .
C25A C 0.29955(9) 0.3785(6) -0.43621(18) 0.0517(11) Uani 1 1 d U . .
H25A H 0.3095 0.3209 -0.4508 0.062 Uiso 1 1 d R . .
C26A C 0.30661(8) 0.4454(5) -0.39119(18) 0.0471(10) Uani 1 1 d U . .
H26A H 0.3216 0.4349 -0.3753 0.057 Uiso 1 1 d R . .
C27A C 0.29189(8) 0.5278(5) -0.36937(17) 0.0421(9) Uani 1 1 d U . .
H27A H 0.2968 0.5731 -0.3385 0.051 Uiso 1 1 d R . .
C28A C 0.20776(6) 0.6367(3) -0.17610(14) 0.0263(6) Uani 1 1 d U . .
H28A H 0.2128 0.6090 -0.1402 0.032 Uiso 1 1 d R . .
H28B H 0.2136 0.7238 -0.1808 0.032 Uiso 1 1 d R . .
C29A C 0.18497(6) 0.4192(3) -0.21729(13) 0.0256(6) Uani 1 1 d U . .
H29A H 0.1797 0.3328 -0.2091 0.031 Uiso 1 1 d R . .
H29B H 0.1810 0.4339 -0.2550 0.031 Uiso 1 1 d R . .
C30A C 0.17235(5) 0.5166(3) -0.18662(14) 0.0246(6) Uani 1 1 d U A .
C31A C 0.16748(5) 0.4733(3) -0.13156(13) 0.0247(6) Uani 1 1 d U . .
H31A H 0.1622 0.3829 -0.1330 0.030 Uiso 1 1 d R A .
C32A C 0.14956(6) 0.5563(3) -0.11071(14) 0.0262(6) Uani 1 1 d U A .
H32A H 0.1557 0.6445 -0.1054 0.031 Uiso 1 1 d R . .
C33A C 0.12834(6) 0.5614(4) -0.14896(15) 0.0297(7) Uani 1 1 d U . .
H33A H 0.1168 0.6188 -0.1353 0.036 Uiso 1 1 d R A .
C34A C 0.13519(6) 0.6124(4) -0.19993(15) 0.0307(7) Uani 1 1 d U A .
H34A H 0.1218 0.6170 -0.2258 0.037 Uiso 1 1 d R . .
H34B H 0.1414 0.6994 -0.1947 0.037 Uiso 1 1 d R . .
C35A C 0.09615(6) 0.4315(5) -0.17267(14) 0.0390(9) Uani 1 1 d U . .
H35A H 0.0931 0.3561 -0.1953 0.047 Uiso 1 1 d R A .
H35B H 0.0920 0.5083 -0.1936 0.047 Uiso 1 1 d R . .
C36A C 0.08180(6) 0.4243(4) -0.12745(13) 0.0299(7) Uani 1 1 d U A .
C37A C 0.07018(7) 0.5294(4) -0.11138(16) 0.0338(7) Uani 1 1 d U . .
H37A H 0.0714 0.6085 -0.1287 0.041 Uiso 1 1 d R A .
C38A C 0.05676(8) 0.5211(4) -0.07027(19) 0.0424(9) Uani 1 1 d U A .
H38A H 0.0489 0.5939 -0.0597 0.051 Uiso 1 1 d R . .
C39A C 0.05494(8) 0.4054(5) -0.04456(16) 0.0439(9) Uani 1 1 d U . .
H39A H 0.0453 0.3980 -0.0174 0.053 Uiso 1 1 d R A .
C40A C 0.06720(8) 0.3011(4) -0.05877(15) 0.0387(8) Uani 1 1 d U A .
H40A H 0.0664 0.2230 -0.0405 0.046 Uiso 1 1 d R . .
C41A C 0.08060(6) 0.3106(4) -0.09972(15) 0.0329(7) Uani 1 1 d U . .
H41A H 0.0891 0.2389 -0.1090 0.039 Uiso 1 1 d R A .
C42A C 0.14519(15) 0.5993(10) -0.0234(4) 0.037(2) Uani 0.50 1 d PU A 1
H42A H 0.1382 0.6785 -0.0382 0.045 Uiso 0.50 1 d PR A 1
H42B H 0.1609 0.6181 -0.0089 0.045 Uiso 0.50 1 d PR A 1
C43A C 0.13090(8) 0.5434(5) 0.02027(16) 0.0414(9) Uani 0.50 1 d PU A 1
C44A C 0.11484(16) 0.4578(11) 0.0155(3) 0.042(3) Uani 0.50 1 d PU A 1
H44A H 0.1101 0.4278 -0.0185 0.051 Uiso 0.50 1 d PR A 1
C45A C 0.10451(17) 0.4107(14) 0.0549(4) 0.054(4) Uani 0.50 1 d PU A 1
H45A H 0.0928 0.3495 0.0498 0.065 Uiso 0.50 1 d PR A 1
C46A C 0.1127(3) 0.4585(19) 0.1065(5) 0.064(5) Uani 0.50 1 d PU A 1
H46A H 0.1051 0.4315 0.1355 0.076 Uiso 0.50 1 d PR A 1
C47A C 0.1287(2) 0.5348(15) 0.1142(4) 0.058(4) Uani 0.50 1 d PU A 1
H47A H 0.1339 0.5573 0.1489 0.070 Uiso 0.50 1 d PR A 1
C48A C 0.14013(17) 0.5891(13) 0.0719(3) 0.051(3) Uani 0.50 1 d PU A 1
H48A H 0.1523 0.6476 0.0771 0.061 Uiso 0.50 1 d PR A 1
C42Z C 0.1381(2) 0.6029(11) -0.0264(5) 0.055(4) Uani 0.50 1 d PU A 2
H42C H 0.1508 0.6621 -0.0169 0.066 Uiso 0.50 1 d PR A 2
H42D H 0.1254 0.6526 -0.0439 0.066 Uiso 0.50 1 d PR A 2
C43Z C 0.13090(8) 0.5434(5) 0.02027(16) 0.0414(9) Uani 0.50 1 d PU A 2
C44Z C 0.1312(2) 0.6044(12) 0.0664(5) 0.060(3) Uani 0.50 1 d PU A 2
H44Z H 0.1383 0.6852 0.0692 0.072 Uiso 0.50 1 d PR A 2
C45Z C 0.1226(2) 0.5628(13) 0.1079(4) 0.055(4) Uani 0.50 1 d PU A 2
H45Z H 0.1243 0.6104 0.1394 0.066 Uiso 0.50 1 d PR A 2
C46Z C 0.1096(2) 0.4367(16) 0.1055(6) 0.051(3) Uani 0.50 1 d PU A 2
H46Z H 0.1025 0.4032 0.1339 0.061 Uiso 0.50 1 d PR A 2
C47Z C 0.1094(2) 0.3780(13) 0.0593(5) 0.062(4) Uani 0.50 1 d PU A 2
H47Z H 0.1020 0.2979 0.0558 0.074 Uiso 0.50 1 d PR A 2
C48Z C 0.11950(19) 0.4267(11) 0.0138(4) 0.051(4) Uani 0.50 1 d PU A 2
H48Z H 0.1185 0.3816 -0.0182 0.062 Uiso 0.50 1 d PR A 2
C49A C 0.19618(11) 0.3706(5) -0.07227(19) 0.0613(15) Uani 1 1 d U . .
H49A H 0.2085 0.3349 -0.0909 0.074 Uiso 1 1 d R A .
H49B H 0.1841 0.3060 -0.0723 0.074 Uiso 1 1 d R . .
C50A C 0.20491(8) 0.4034(4) -0.01753(16) 0.0381(8) Uani 1 1 d U A .
C51A C 0.22774(7) 0.4278(4) -0.00574(15) 0.0371(8) Uani 1 1 d U . .
H51A H 0.2378 0.4163 -0.0317 0.045 Uiso 1 1 d R A .
C52A C 0.23603(6) 0.4690(4) 0.04351(16) 0.0372(8) Uani 1 1 d U A .
H52A H 0.2517 0.4865 0.0510 0.045 Uiso 1 1 d R . .
C53A C 0.22135(7) 0.4841(4) 0.08198(15) 0.0350(8) Uani 1 1 d U . .
C54A C 0.19885(6) 0.4626(4) 0.07011(14) 0.0354(8) Uani 1 1 d U A .
H54A H 0.1887 0.4761 0.0959 0.042 Uiso 1 1 d R . .
C55A C 0.19052(6) 0.4207(4) 0.02072(15) 0.0344(7) Uani 1 1 d U . .
H55A H 0.1748 0.4039 0.0134 0.041 Uiso 1 1 d R A .
C56A C 0.22901(10) 0.5402(5) 0.13372(18) 0.0516(12) Uani 1 1 d U A .
H56A H 0.2333 0.6303 0.1291 0.062 Uiso 1 1 d R . .
H56B H 0.2164 0.5381 0.1561 0.062 Uiso 1 1 d R . .
C57A C 0.25422(6) 0.5258(3) 0.20873(14) 0.0287(7) Uani 1 1 d U . .
H57A H 0.2472 0.6122 0.2101 0.034 Uiso 1 1 d R . .
C58A C 0.24565(7) 0.4452(4) 0.25131(15) 0.0340(8) Uani 1 1 d U . .
H58A H 0.2524 0.3583 0.2500 0.041 Uiso 1 1 d R . .
C59A C 0.25270(7) 0.5037(4) 0.30484(15) 0.0364(8) Uani 1 1 d U . .
H59A H 0.2487 0.4440 0.3327 0.044 Uiso 1 1 d R . .
C60A C 0.27833(7) 0.5249(4) 0.31005(14) 0.0365(8) Uani 1 1 d U . .
H60A H 0.2829 0.5688 0.3433 0.044 Uiso 1 1 d R . .
H60B H 0.2861 0.4414 0.3109 0.044 Uiso 1 1 d R . .
C61A C 0.28009(6) 0.5407(4) 0.21867(14) 0.0287(7) Uani 1 1 d U . .
C62A C 0.21224(7) 0.3395(4) 0.26864(15) 0.0345(7) Uani 1 1 d U . .
H62A H 0.2109 0.3699 0.3045 0.041 Uiso 1 1 d R . .
H62B H 0.2220 0.2631 0.2705 0.041 Uiso 1 1 d R . .
C63A C 0.18920(8) 0.3069(4) 0.24247(17) 0.0390(8) Uani 1 1 d U . .
C64A C 0.18669(9) 0.2889(4) 0.18866(17) 0.0437(9) Uani 1 1 d U . .
H64A H 0.1992 0.3003 0.1689 0.052 Uiso 1 1 d R . .
C65A C 0.16578(10) 0.2539(5) 0.16405(19) 0.0565(12) Uani 1 1 d U . .
H65A H 0.1640 0.2420 0.1274 0.068 Uiso 1 1 d R . .
C66A C 0.14755(10) 0.2371(5) 0.1928(2) 0.0551(11) Uani 1 1 d U . .
H66A H 0.1333 0.2126 0.1759 0.066 Uiso 1 1 d R . .
C67A C 0.14995(9) 0.2548(5) 0.2449(2) 0.0493(10) Uani 1 1 d U . .
H67A H 0.1374 0.2429 0.2644 0.059 Uiso 1 1 d R . .
C68A C 0.17099(7) 0.2911(4) 0.27048(16) 0.0369(8) Uani 1 1 d U . .
H68A H 0.1725 0.3045 0.3071 0.044 Uiso 1 1 d R . .
C69A C 0.23809(7) 0.6582(4) 0.36063(16) 0.0372(8) Uani 1 1 d U . .
H69A H 0.2316 0.7451 0.3603 0.045 Uiso 1 1 d R . .
H69B H 0.2532 0.6612 0.3804 0.045 Uiso 1 1 d R . .
C70A C 0.22314(7) 0.5695(4) 0.38758(15) 0.0351(8) Uani 1 1 d U . .
C71A C 0.19993(7) 0.5703(5) 0.37407(18) 0.0419(9) Uani 1 1 d U . .
H71A H 0.1935 0.6306 0.3495 0.050 Uiso 1 1 d R . .
C72A C 0.18606(8) 0.4837(6) 0.3961(2) 0.0522(11) Uani 1 1 d U . .
H72A H 0.1702 0.4852 0.3864 0.063 Uiso 1 1 d R . .
C73A C 0.19489(9) 0.3964(6) 0.4316(2) 0.0539(11) Uani 1 1 d U . .
H73A H 0.1853 0.3371 0.4464 0.065 Uiso 1 1 d R . .
C74A C 0.21795(9) 0.3950(6) 0.44593(17) 0.0519(11) Uani 1 1 d U . .
H74A H 0.2242 0.3347 0.4707 0.062 Uiso 1 1 d R . .
C75A C 0.23205(8) 0.4823(5) 0.42392(15) 0.0420(9) Uani 1 1 d U . .
H75A H 0.2478 0.4814 0.4340 0.050 Uiso 1 1 d R . .
C76A C 0.28954(7) 0.6248(4) 0.17832(15) 0.0314(7) Uani 1 1 d U . .
H76A H 0.2842 0.5934 0.1431 0.038 Uiso 1 1 d R . .
H76B H 0.2838 0.7125 0.1817 0.038 Uiso 1 1 d R . .
C77A C 0.31370(6) 0.4201(4) 0.22652(12) 0.0280(7) Uani 1 1 d U . .
H77A H 0.3195 0.3326 0.2230 0.034 Uiso 1 1 d R . .
H77B H 0.3179 0.4480 0.2628 0.034 Uiso 1 1 d R . .
C78A C 0.32527(6) 0.5077(3) 0.18983(14) 0.0278(7) Uani 1 1 d U . .
C79A C 0.32909(6) 0.4509(3) 0.13589(13) 0.0264(6) Uani 1 1 d U . .
H79A H 0.3356 0.3633 0.1403 0.032 Uiso 1 1 d R . .
C80A C 0.34517(7) 0.5361(4) 0.10868(14) 0.0304(7) Uani 1 1 d U . .
H80A H 0.3379 0.6216 0.1032 0.036 Uiso 1 1 d R . .
C81A C 0.36729(7) 0.5527(4) 0.14369(16) 0.0358(8) Uani 1 1 d U . .
H81A H 0.3777 0.6101 0.1264 0.043 Uiso 1 1 d R . .
C82A C 0.36182(7) 0.6110(4) 0.19441(16) 0.0369(8) Uani 1 1 d U . .
H82A H 0.3759 0.6216 0.2179 0.044 Uiso 1 1 d R . .
H82B H 0.3550 0.6961 0.1879 0.044 Uiso 1 1 d R . .
C83A C 0.40131(7) 0.4360(5) 0.16278(16) 0.0429(9) Uani 1 1 d U . .
H83A H 0.4061 0.3661 0.1871 0.051 Uiso 1 1 d R . .
H83B H 0.4055 0.5174 0.1805 0.051 Uiso 1 1 d R . .
C84A C 0.41397(7) 0.4244(4) 0.11535(15) 0.0337(7) Uani 1 1 d U . .
C85A C 0.40537(9) 0.3568(5) 0.07334(19) 0.0524(11) Uani 1 1 d U . .
H85A H 0.3906 0.3218 0.0726 0.063 Uiso 1 1 d R . .
C86A C 0.41792(11) 0.3380(6) 0.0312(2) 0.0635(13) Uani 1 1 d U . .
H86A H 0.4116 0.2890 0.0024 0.076 Uiso 1 1 d R . .
C87A C 0.43887(10) 0.3877(6) 0.0298(2) 0.0564(12) Uani 1 1 d U . .
H87A H 0.4472 0.3736 0.0008 0.068 Uiso 1 1 d R . .
C88A C 0.44786(8) 0.4601(5) 0.0725(2) 0.0504(11) Uani 1 1 d U . .
H88A H 0.4624 0.4980 0.0722 0.060 Uiso 1 1 d R . .
C89A C 0.43554(7) 0.4768(4) 0.11540(19) 0.0404(8) Uani 1 1 d U . .
H89A H 0.4419 0.5237 0.1447 0.049 Uiso 1 1 d R . .
C90A C 0.35565(11) 0.5784(5) 0.02425(18) 0.0526(12) Uani 1 1 d U . .
H90A H 0.3697 0.6191 0.0399 0.063 Uiso 1 1 d R . .
H90B H 0.3439 0.6451 0.0187 0.063 Uiso 1 1 d R . .
C91A C 0.35971(7) 0.5208(4) -0.02702(15) 0.0383(8) Uani 1 1 d U . .
C92A C 0.34248(8) 0.4694(5) -0.05899(19) 0.0483(10) Uani 1 1 d U . .
H92A H 0.3276 0.4689 -0.0484 0.058 Uiso 1 1 d R . .
C93A C 0.34639(10) 0.4185(6) -0.10693(19) 0.0553(11) Uani 1 1 d U . .
H93A H 0.3343 0.3817 -0.1287 0.066 Uiso 1 1 d R . .
C94A C 0.36778(11) 0.4211(6) -0.12269(19) 0.0592(12) Uani 1 1 d U . .
H94A H 0.3706 0.3862 -0.1554 0.071 Uiso 1 1 d R . .
C95A C 0.38506(11) 0.4741(7) -0.0911(2) 0.0704(16) Uani 1 1 d U . .
H95A H 0.3998 0.4761 -0.1023 0.084 Uiso 1 1 d R . .
C96A C 0.38144(9) 0.5240(6) -0.0438(2) 0.0569(13) Uani 1 1 d U . .
H96A H 0.3936 0.5610 -0.0224 0.068 Uiso 1 1 d R . .
O1B O -0.05876(6) 0.7150(4) 0.39512(13) 0.0618(10) Uani 1 1 d U . .
O2B O -0.00262(5) 0.7310(3) 0.65786(10) 0.0327(5) Uani 1 1 d U B .
O3B O -0.02878(5) 0.6850(3) 0.74205(12) 0.0374(6) Uani 1 1 d U . .
O4B O -0.00800(6) 0.8566(3) 0.81213(12) 0.0476(7) Uani 1 1 d U C .
O5B O 0.03561(5) 0.8369(3) 0.76929(10) 0.0326(5) Uani 1 1 d U . .
O6B O 0.03901(4) 0.6670(3) 0.71262(11) 0.0302(5) Uani 1 1 d U . .
O7B O 0.06395(4) 0.8815(2) 0.68724(10) 0.0291(5) Uani 1 1 d U C .
O8B O 0.09575(4) 0.7801(3) 0.72217(9) 0.0275(5) Uani 1 1 d U C .
O9B O 0.12787(5) 0.6877(3) 0.65657(11) 0.0362(5) Uani 1 1 d U . .
O10B O 0.10088(7) 0.7490(3) 0.56381(11) 0.0505(8) Uani 1 1 d U . .
C1B C -0.05336(9) 0.6123(5) 0.42833(18) 0.0491(10) Uani 1 1 d U B .
H1B1 H -0.0419 0.5584 0.4138 0.059 Uiso 1 1 d R . .
H1B2 H -0.0670 0.5599 0.4312 0.059 Uiso 1 1 d R . .
C2B C -0.04448(7) 0.6585(4) 0.48115(15) 0.0331(7) Uani 1 1 d U . .
C5B C -0.02858(8) 0.7475(5) 0.58034(16) 0.0405(8) Uani 1 1 d U . .
C3B C -0.03744(15) 0.5796(8) 0.5234(3) 0.0352(15) Uani 0.50 1 d PU B 1
H3B H -0.0381 0.4899 0.5191 0.042 Uiso 0.50 1 d PR B 1
C4B C -0.02954(14) 0.6296(8) 0.5721(3) 0.0336(14) Uani 0.50 1 d PU B 1
H4B H -0.0249 0.5731 0.5999 0.040 Uiso 0.50 1 d PR B 1
C6B C -0.03300(14) 0.8395(8) 0.5374(3) 0.0320(13) Uani 0.50 1 d PU B 1
H6B H -0.0303 0.9280 0.5425 0.038 Uiso 0.50 1 d PR B 1
C7B C -0.04141(13) 0.7909(7) 0.4893(3) 0.0294(13) Uani 0.50 1 d PU B 1
H7B H -0.0452 0.8479 0.4613 0.035 Uiso 0.50 1 d PR B 1
C3D C -0.05986(14) 0.6676(9) 0.5180(3) 0.0379(15) Uani 0.50 1 d PU B 2
H3D H -0.0753 0.6464 0.5091 0.046 Uiso 0.50 1 d PR B 2
C4D C -0.05240(14) 0.7084(9) 0.5688(3) 0.0374(15) Uani 0.50 1 d PU B 2
H4D H -0.0625 0.7108 0.5951 0.045 Uiso 0.50 1 d PR B 2
C6D C -0.01475(14) 0.7213(9) 0.5439(3) 0.0402(16) Uani 0.50 1 d PU B 2
H6D H 0.0011 0.7295 0.5525 0.048 Uiso 0.50 1 d PR B 2
C7D C -0.02250(16) 0.6817(10) 0.4940(3) 0.0413(16) Uani 0.50 1 d PU B 2
H7D H -0.0121 0.6716 0.4685 0.050 Uiso 0.50 1 d PR B 2
C8B C -0.02088(8) 0.8043(5) 0.63245(17) 0.0501(11) Uani 1 1 d U B .
H8B1 H -0.0158 0.8929 0.6278 0.060 Uiso 1 1 d R . .
H8B2 H -0.0336 0.8063 0.6544 0.060 Uiso 1 1 d R . .
C9B C 0.00381(6) 0.7778(3) 0.70888(14) 0.0275(6) Uani 1 1 d U . .
H9B H -0.0030 0.8642 0.7122 0.033 Uiso 1 1 d R C .
C10B C -0.00476(6) 0.6913(4) 0.74989(15) 0.0307(7) Uani 1 1 d U C .
H10B H 0.0015 0.6039 0.7457 0.037 Uiso 1 1 d R . .
C11B C 0.00316(8) 0.7396(4) 0.80439(16) 0.0381(8) Uani 1 1 d U . .
H11B H -0.0010 0.6762 0.8307 0.046 Uiso 1 1 d R C .
C12B C 0.02876(8) 0.7540(4) 0.80882(15) 0.0380(8) Uani 1 1 d U C .
H12C H 0.0341 0.7887 0.8435 0.046 Uiso 1 1 d R . .
H12D H 0.0358 0.6694 0.8055 0.046 Uiso 1 1 d R . .
C13B C 0.02983(6) 0.7897(3) 0.71828(14) 0.0279(6) Uani 1 1 d U C .
C14B C -0.03629(12) 0.5765(8) 0.7217(3) 0.0339(14) Uani 0.50 1 d PU C 1
H14C H -0.0263 0.5057 0.7349 0.041 Uiso 0.50 1 d PR C 1
H14D H -0.0366 0.5791 0.6833 0.041 Uiso 0.50 1 d PR C 1
C15B C -0.06167(7) 0.5556(4) 0.73857(17) 0.0356(7) Uani 0.50 1 d PU C 1
C16B C -0.06858(13) 0.4337(8) 0.7338(3) 0.0339(14) Uani 0.50 1 d PU C 1
H16B H -0.0591 0.3681 0.7229 0.041 Uiso 0.50 1 d PR C 1
C17B C -0.09037(13) 0.4098(9) 0.7459(3) 0.0391(16) Uani 0.50 1 d PU C 1
H17B H -0.0958 0.3257 0.7496 0.047 Uiso 0.50 1 d PR C 1
C18B C -0.10207(19) 0.5031(16) 0.7509(7) 0.053(5) Uani 0.50 1 d PU C 1
H18B H -0.1179 0.4876 0.7476 0.064 Uiso 0.50 1 d PR C 1
C19B C -0.09514(13) 0.6303(9) 0.7622(4) 0.0409(16) Uani 0.50 1 d PU C 1
H19B H -0.1046 0.6921 0.7761 0.049 Uiso 0.50 1 d PR C 1
C20B C -0.07354(13) 0.6543(8) 0.7499(3) 0.0345(14) Uani 0.50 1 d PU C 1
H20B H -0.0676 0.7382 0.7499 0.041 Uiso 0.50 1 d PR C 1
C14D C -0.04016(12) 0.5845(8) 0.7685(3) 0.0330(14) Uani 0.50 1 d PU C 2
H14E H -0.0306 0.5073 0.7714 0.040 Uiso 0.50 1 d PR C 2
H14F H -0.0428 0.6124 0.8040 0.040 Uiso 0.50 1 d PR C 2
C15D C -0.06167(7) 0.5556(4) 0.73857(17) 0.0356(7) Uani 0.50 1 d PU C 2
C16D C -0.06656(15) 0.5364(9) 0.6884(3) 0.0409(16) Uani 0.50 1 d PU C 2
H16D H -0.0546 0.5448 0.6667 0.049 Uiso 0.50 1 d PR C 2
C17D C -0.08776(17) 0.5044(10) 0.6646(4) 0.0493(19) Uani 0.50 1 d PU C 2
H17D H -0.0900 0.4932 0.6280 0.059 Uiso 0.50 1 d PR C 2
C18D C -0.10569(15) 0.4895(10) 0.6945(4) 0.0477(18) Uani 0.50 1 d PU C 2
H18D H -0.1198 0.4643 0.6771 0.057 Uiso 0.50 1 d PR C 2
C19D C -0.10455(19) 0.5097(15) 0.7574(5) 0.042(3) Uani 0.50 1 d PU C 2
H19D H -0.1165 0.5047 0.7793 0.051 Uiso 0.50 1 d PR C 2
C20D C -0.08183(12) 0.5391(8) 0.7710(3) 0.0331(14) Uani 0.50 1 d PU C 2
H20D H -0.0781 0.5499 0.8074 0.040 Uiso 0.50 1 d PR C 2
C21B C -0.00937(11) 0.8887(6) 0.86545(19) 0.0623(14) Uani 1 1 d U . .
H21C H -0.0150 0.9770 0.8676 0.075 Uiso 1 1 d R C .
H21D H 0.0059 0.8849 0.8843 0.075 Uiso 1 1 d R . .
C22B C -0.02485(10) 0.8010(5) 0.89099(17) 0.0541(12) Uani 1 1 d U C .
C23B C -0.01688(10) 0.7204(5) 0.9306(2) 0.0526(11) Uani 1 1 d U . .
H23B H -0.0014 0.7228 0.9435 0.063 Uiso 1 1 d R C .
C24B C -0.03137(11) 0.6353(6) 0.9521(2) 0.0606(12) Uani 1 1 d U C .
H24B H -0.0255 0.5796 0.9791 0.073 Uiso 1 1 d R . .
C25B C -0.05395(11) 0.6303(6) 0.9350(2) 0.0638(14) Uani 1 1 d U . .
H25B H -0.0637 0.5712 0.9495 0.077 Uiso 1 1 d R C .
C26B C -0.06204(13) 0.7126(8) 0.8963(3) 0.087(2) Uani 1 1 d U C .
H26B H -0.0777 0.7112 0.8845 0.104 Uiso 1 1 d R . .
C27B C -0.04799(13) 0.7976(8) 0.8744(2) 0.086(2) Uani 1 1 d U . .
H27B H -0.0540 0.8539 0.8478 0.103 Uiso 1 1 d R C .
C28B C 0.03944(6) 0.8799(4) 0.68047(14) 0.0283(6) Uani 1 1 d U . .
H28C H 0.0343 0.8537 0.6444 0.034 Uiso 1 1 d R C .
H28D H 0.0337 0.9668 0.6858 0.034 Uiso 1 1 d R . .
C29B C 0.06298(6) 0.6676(4) 0.72387(15) 0.0301(6) Uani 1 1 d U C .
H29C H 0.0688 0.5810 0.7180 0.036 Uiso 1 1 d R . .
H29D H 0.0667 0.6882 0.7612 0.036 Uiso 1 1 d R . .
C30B C 0.07515(6) 0.7618(3) 0.69129(13) 0.0259(6) Uani 1 1 d U . .
C31B C 0.07962(7) 0.7136(4) 0.63642(14) 0.0336(7) Uani 1 1 d U . .
H31B H 0.0856 0.6247 0.6390 0.040 Uiso 1 1 d R . .
C32B C 0.09663(8) 0.7995(4) 0.61304(14) 0.0393(8) Uani 1 1 d U C .
H32B H 0.0899 0.8862 0.6077 0.047 Uiso 1 1 d R . .
C33B C 0.11825(7) 0.8102(4) 0.64993(15) 0.0366(8) Uani 1 1 d U C .
H33B H 0.1291 0.8687 0.6348 0.044 Uiso 1 1 d R . .
C34B C 0.11200(7) 0.8632(4) 0.70120(15) 0.0333(7) Uani 1 1 d U . .
H34C H 0.1257 0.8701 0.7262 0.040 Uiso 1 1 d R C .
H34D H 0.1055 0.9494 0.6957 0.040 Uiso 1 1 d R . .
C35B C 0.15163(7) 0.6885(5) 0.67050(17) 0.0433(9) Uani 0.50 1 d PU D 1
H35C H 0.1552 0.6199 0.6963 0.052 Uiso 0.50 1 d PR D 1
H35D H 0.1556 0.7702 0.6881 0.052 Uiso 0.50 1 d PR D 1
C36B C 0.16691(14) 0.6726(11) 0.6269(3) 0.033(3) Uani 0.50 1 d PU D 1
C37B C 0.17922(16) 0.7794(11) 0.6127(4) 0.0419(19) Uani 0.50 1 d PU D 1
H37B H 0.1787 0.8562 0.6320 0.050 Uiso 0.50 1 d PR D 1
C38B C 0.19199(18) 0.7721(12) 0.5706(5) 0.054(2) Uani 0.50 1 d PU D 1
H38B H 0.1999 0.8451 0.5603 0.064 Uiso 0.50 1 d PR D 1
C39B C 0.19322(17) 0.6584(13) 0.5438(5) 0.048(3) Uani 0.50 1 d PU D 1
H39B H 0.2024 0.6517 0.5158 0.057 Uiso 0.50 1 d PR D 1
C40B C 0.18071(15) 0.5539(10) 0.5585(4) 0.0440(17) Uani 0.50 1 d PU D 1
H40B H 0.1813 0.4756 0.5403 0.053 Uiso 0.50 1 d PR D 1
C41B C 0.16749(14) 0.5640(9) 0.5994(3) 0.0385(15) Uani 0.50 1 d PU D 1
H41B H 0.1587 0.4933 0.6083 0.046 Uiso 0.50 1 d PR D 1
C35D C 0.15163(7) 0.6885(5) 0.67050(17) 0.0433(9) Uani 0.50 1 d PU D 2
H35E H 0.1561 0.6139 0.6928 0.052 Uiso 0.50 1 d PR D 2
H35F H 0.1562 0.7667 0.6895 0.052 Uiso 0.50 1 d PR D 2
C36D C 0.16284(14) 0.6807(9) 0.6199(4) 0.031(3) Uani 0.50 1 d PU D 2
C37D C 0.18456(14) 0.7292(10) 0.6192(4) 0.041(2) Uani 0.50 1 d PU D 2
H37D H 0.1913 0.7748 0.6485 0.050 Uiso 0.50 1 d PR D 2
C38D C 0.19676(16) 0.7132(11) 0.5759(5) 0.050(2) Uani 0.50 1 d PU D 2
H38D H 0.2110 0.7528 0.5744 0.060 Uiso 0.50 1 d PR D 2
C39D C 0.1874(2) 0.6378(14) 0.5351(5) 0.057(3) Uani 0.50 1 d PU D 2
H39D H 0.1963 0.6174 0.5076 0.069 Uiso 0.50 1 d PR D 2
C40D C 0.1661(2) 0.5916(12) 0.5336(4) 0.059(2) Uani 0.50 1 d PU D 2
H40D H 0.1596 0.5471 0.5038 0.070 Uiso 0.50 1 d PR D 2
C41D C 0.15373(16) 0.6115(10) 0.5767(3) 0.0439(17) Uani 0.50 1 d PU D 2
H41D H 0.1389 0.5771 0.5763 0.053 Uiso 0.50 1 d PR D 2
C42B C 0.10531(11) 0.8448(6) 0.52767(19) 0.0573(12) Uani 0.50 1 d PU E 1
H42E H 0.1187 0.8957 0.5409 0.069 Uiso 0.50 1 d PR E 1
H42F H 0.0922 0.9024 0.5211 0.069 Uiso 0.50 1 d PR E 1
C43B C 0.10983(11) 0.7728(7) 0.47724(19) 0.046(2) Uani 0.50 1 d PGU E 1
C44B C 0.13126(10) 0.7803(8) 0.4601(2) 0.060(2) Uani 0.50 1 d PGU E 1
H44B H 0.1432 0.8200 0.4813 0.072 Uiso 0.50 1 d PR E 1
C45B C 0.13520(10) 0.7298(9) 0.4121(3) 0.075(4) Uani 0.50 1 d PGU E 1
H45B H 0.1498 0.7349 0.4004 0.090 Uiso 0.50 1 d PR E 1
C46B C 0.11770(13) 0.6718(8) 0.3811(2) 0.062(2) Uani 0.50 1 d PGU E 1
H46B H 0.1204 0.6372 0.3483 0.074 Uiso 0.50 1 d PR E 1
C47B C 0.09627(11) 0.6642(8) 0.3982(2) 0.057(2) Uani 0.50 1 d PGU E 1
H47B H 0.0843 0.6246 0.3770 0.069 Uiso 0.50 1 d PR E 1
C48B C 0.09234(9) 0.7148(8) 0.4463(2) 0.050(2) Uani 0.50 1 d PGU E 1
H48B H 0.0777 0.7096 0.4579 0.060 Uiso 0.50 1 d PR E 1
C42D C 0.10531(11) 0.8448(6) 0.52767(19) 0.0573(12) Uani 0.50 1 d PU E 2
H42G H 0.1147 0.9114 0.5466 0.069 Uiso 0.50 1 d PR E 2
H42H H 0.0908 0.8850 0.5148 0.069 Uiso 0.50 1 d PR E 2
C43D C 0.11697(11) 0.8051(5) 0.4822(2) 0.045(2) Uani 0.50 1 d PGU E 2
C44D C 0.13140(12) 0.7010(5) 0.48824(17) 0.071(3) Uani 0.50 1 d PGU E 2
H44D H 0.1341 0.6609 0.5213 0.085 Uiso 0.50 1 d PR E 2
C45D C 0.14183(10) 0.6554(6) 0.4460(2) 0.086(4) Uani 0.50 1 d PGU E 2
H45D H 0.1517 0.5843 0.4502 0.103 Uiso 0.50 1 d PR E 2
C46D C 0.13782(13) 0.7140(6) 0.3977(2) 0.056(3) Uani 0.50 1 d PGU E 2
H46D H 0.1450 0.6829 0.3689 0.067 Uiso 0.50 1 d PR E 2
C47D C 0.12339(13) 0.8181(5) 0.39165(17) 0.072(3) Uani 0.50 1 d PGU E 2
H47D H 0.1206 0.8582 0.3586 0.086 Uiso 0.50 1 d PR E 2
C48D C 0.11296(11) 0.8637(5) 0.4339(2) 0.084(4) Uani 0.50 1 d PGU E 2
H48D H 0.1031 0.9348 0.4297 0.101 Uiso 0.50 1 d PR E 2
O1C O -0.06076(5) 0.2111(4) 0.39953(13) 0.0546(9) Uani 1 1 d U . .
O2C O -0.00025(4) 0.2389(3) 0.65700(10) 0.0322(5) Uani 1 1 d U F .
O3C O -0.02497(4) 0.1996(3) 0.74346(12) 0.0343(5) Uani 1 1 d U . .
O4C O -0.00433(5) 0.3741(3) 0.81086(12) 0.0407(6) Uani 1 1 d U G .
O5C O 0.03911(4) 0.3538(2) 0.76413(9) 0.0268(5) Uani 1 1 d U . .
O6C O 0.04168(4) 0.1742(2) 0.71129(11) 0.0294(5) Uani 1 1 d U . .
O7C O 0.06680(4) 0.3833(2) 0.68066(10) 0.0250(4) Uani 1 1 d U G .
O8C O 0.09861(4) 0.2810(3) 0.71565(9) 0.0255(4) Uani 1 1 d U G .
O9C O 0.12987(5) 0.1799(3) 0.64973(11) 0.0364(6) Uani 1 1 d U . .
O10C O 0.10264(6) 0.2406(3) 0.55705(11) 0.0435(7) Uani 1 1 d U . .
C1C C -0.05582(9) 0.1074(5) 0.43370(17) 0.0455(10) Uani 1 1 d U F .
H1C1 H -0.0452 0.0485 0.4187 0.055 Uiso 1 1 d R . .
H1C2 H -0.0698 0.0599 0.4388 0.055 Uiso 1 1 d R . .
C2C C -0.04535(7) 0.1580(4) 0.48484(15) 0.0316(7) Uani 1 1 d U . .
C5C C -0.02690(7) 0.2536(5) 0.58109(17) 0.0401(8) Uani 1 1 d U . .
C3C C -0.05884(14) 0.1739(9) 0.5238(3) 0.0398(16) Uani 0.50 1 d PU F 1
H3C H -0.0745 0.1548 0.5181 0.048 Uiso 0.50 1 d PR F 1
C4C C -0.04985(14) 0.2178(9) 0.5718(3) 0.0392(16) Uani 0.50 1 d PU F 1
H4C H -0.0593 0.2244 0.5993 0.047 Uiso 0.50 1 d PR F 1
C6C C -0.01320(15) 0.2182(10) 0.5427(4) 0.0446(17) Uani 0.50 1 d PU F 1
H6C H 0.0027 0.2242 0.5500 0.054 Uiso 0.50 1 d PR F 1
C7C C -0.02189(16) 0.1742(10) 0.4949(4) 0.0426(16) Uani 0.50 1 d PU F 1
H7C H -0.0121 0.1551 0.4689 0.051 Uiso 0.50 1 d PR F 1
C3E C -0.03827(14) 0.0832(7) 0.5265(3) 0.0311(13) Uani 0.50 1 d PU F 2
H3E H -0.0394 -0.0066 0.5229 0.037 Uiso 0.50 1 d PR F 2
C4E C -0.02934(15) 0.1338(8) 0.5741(3) 0.0362(15) Uani 0.50 1 d PU F 2
H4E H -0.0249 0.0775 0.6021 0.043 Uiso 0.50 1 d PR F 2
C6E C -0.03389(14) 0.3435(8) 0.5381(3) 0.0320(14) Uani 0.50 1 d PU F 2
H6E H -0.0319 0.4328 0.5424 0.038 Uiso 0.50 1 d PR F 2
C7E C -0.04341(12) 0.2914(8) 0.4905(3) 0.0287(12) Uani 0.50 1 d PU F 2
H7E H -0.0486 0.3457 0.4624 0.034 Uiso 0.50 1 d PR F 2
C8C C -0.01823(9) 0.3137(6) 0.63183(19) 0.0531(12) Uani 1 1 d U F .
H8C1 H -0.0126 0.4004 0.6254 0.064 Uiso 1 1 d R . .
H8C2 H -0.0306 0.3213 0.6546 0.064 Uiso 1 1 d R . .
C9C C 0.00703(6) 0.2893(4) 0.70686(13) 0.0257(6) Uani 1 1 d U . .
H9C H 0.0005 0.3764 0.7097 0.031 Uiso 1 1 d R G .
C10C C -0.00105(5) 0.2058(4) 0.74982(14) 0.0261(6) Uani 1 1 d U G .
H10C H 0.0052 0.1181 0.7465 0.031 Uiso 1 1 d R . .
C11C C 0.00715(6) 0.2584(4) 0.80313(14) 0.0299(7) Uani 1 1 d U . .
H11C H 0.0036 0.1958 0.8304 0.036 Uiso 1 1 d R G .
C12C C 0.03246(7) 0.2783(4) 0.80658(15) 0.0341(7) Uani 1 1 d U G .
H12E H 0.0375 0.3209 0.8399 0.041 Uiso 1 1 d R . .
H12F H 0.0401 0.1945 0.8063 0.041 Uiso 1 1 d R . .
C13C C 0.03296(5) 0.2990(3) 0.71466(14) 0.0245(6) Uani 1 1 d U G .
C14C C -0.03414(12) 0.0917(8) 0.7262(3) 0.0338(15) Uani 0.50 1 d PU G 1
H14G H -0.0243 0.0207 0.7396 0.041 Uiso 0.50 1 d PR G 1
H14H H -0.0346 0.0908 0.6877 0.041 Uiso 0.50 1 d PR G 1
C15C C -0.05786(6) 0.0685(4) 0.74158(16) 0.0318(7) Uani 0.50 1 d PU G 1
C16C C -0.06664(14) -0.0458(8) 0.7465(3) 0.0390(15) Uani 0.50 1 d PU G 1
H16C H -0.0580 -0.1185 0.7391 0.047 Uiso 0.50 1 d PR G 1
C17C C -0.08834(14) -0.0621(8) 0.7619(4) 0.0404(16) Uani 0.50 1 d PU G 1
H17C H -0.0945 -0.1451 0.7644 0.048 Uiso 0.50 1 d PR G 1
C18C C -0.10091(12) 0.0444(9) 0.7736(3) 0.0375(15) Uani 0.50 1 d PU G 1
H18C H -0.1153 0.0346 0.7860 0.045 Uiso 0.50 1 d PR G 1
C19C C -0.09212(12) 0.1657(8) 0.7668(3) 0.0360(15) Uani 0.50 1 d PU G 1
H19C H -0.1009 0.2381 0.7738 0.043 Uiso 0.50 1 d PR G 1
C20C C -0.07079(12) 0.1834(7) 0.7502(3) 0.0299(13) Uani 0.50 1 d PU G 1
H20C H -0.0649 0.2658 0.7445 0.036 Uiso 0.50 1 d PR G 1
C14E C -0.03536(11) 0.0936(8) 0.7690(3) 0.0325(14) Uani 0.50 1 d PU G 2
H14I H -0.0369 0.1153 0.8058 0.039 Uiso 0.50 1 d PR G 2
H14J H -0.0258 0.0169 0.7681 0.039 Uiso 0.50 1 d PR G 2
C15E C -0.05786(6) 0.0685(4) 0.74158(16) 0.0318(7) Uani 0.50 1 d PU G 2
C16E C -0.06034(13) 0.0404(9) 0.6891(3) 0.0377(15) Uani 0.50 1 d PU G 2
H16E H -0.0476 0.0458 0.6697 0.045 Uiso 0.50 1 d PR G 2
C17E C -0.08123(14) 0.0032(10) 0.6638(4) 0.0472(19) Uani 0.50 1 d PU G 2
H17E H -0.0828 -0.0101 0.6272 0.057 Uiso 0.50 1 d PR G 2
C18E C -0.09978(14) -0.0134(10) 0.6921(4) 0.0463(18) Uani 0.50 1 d PU G 2
H18E H -0.1140 -0.0380 0.6749 0.056 Uiso 0.50 1 d PR G 2
C19E C -0.09746(13) 0.0057(11) 0.7454(4) 0.049(2) Uani 0.50 1 d PU G 2
H19E H -0.1100 -0.0057 0.7650 0.058 Uiso 0.50 1 d PR G 2
C20E C -0.07641(12) 0.0419(8) 0.7702(3) 0.0356(14) Uani 0.50 1 d PU G 2
H20E H -0.0746 0.0490 0.8070 0.043 Uiso 0.50 1 d PR G 2
C21C C -0.00617(11) 0.4019(5) 0.8649(2) 0.0628(15) Uani 1 1 d U . .
H21E H -0.0117 0.4901 0.8681 0.075 Uiso 1 1 d R G .
H21F H 0.0090 0.3965 0.8842 0.075 Uiso 1 1 d R . .
C22C C -0.02178(11) 0.3111(5) 0.88921(19) 0.0606(14) Uani 1 1 d U G .
C23C C -0.01417(11) 0.2387(5) 0.9313(2) 0.0615(13) Uani 1 1 d U . .
H23C H 0.0011 0.2455 0.9458 0.074 Uiso 1 1 d R G .
C24C C -0.02883(12) 0.1550(6) 0.9529(3) 0.0680(14) Uani 1 1 d U G .
H24C H -0.0233 0.1045 0.9819 0.082 Uiso 1 1 d R . .
C25C C -0.05090(11) 0.1438(6) 0.9332(2) 0.0617(13) Uani 1 1 d U . .
H25C H -0.0607 0.0866 0.9485 0.074 Uiso 1 1 d R G .
C26C C -0.05865(14) 0.2149(8) 0.8917(2) 0.084(2) Uani 1 1 d U G .
H26C H -0.0739 0.2073 0.8773 0.101 Uiso 1 1 d R . .
C27C C -0.04408(14) 0.3003(8) 0.8696(2) 0.089(2) Uani 1 1 d U . .
H27C H -0.0497 0.3513 0.8408 0.107 Uiso 1 1 d R G .
C28C C 0.04241(6) 0.3819(3) 0.67410(13) 0.0254(6) Uani 1 1 d U . .
H28E H 0.0372 0.3495 0.6389 0.030 Uiso 1 1 d R G .
H28F H 0.0367 0.4698 0.6770 0.030 Uiso 1 1 d R . .
C29C C 0.06568(6) 0.1717(4) 0.72011(15) 0.0282(6) Uani 1 1 d U G .
H29E H 0.0709 0.0839 0.7143 0.034 Uiso 1 1 d R . .
H29F H 0.0701 0.1934 0.7570 0.034 Uiso 1 1 d R . .
C30C C 0.07776(5) 0.2625(3) 0.68545(13) 0.0235(6) Uani 1 1 d U . .
C31C C 0.08189(6) 0.2103(4) 0.63103(14) 0.0308(7) Uani 1 1 d U . .
H31C H 0.0877 0.1211 0.6345 0.037 Uiso 1 1 d R . .
C32C C 0.09895(7) 0.2937(4) 0.60647(14) 0.0344(7) Uani 1 1 d U G .
H32C H 0.0924 0.3809 0.6009 0.041 Uiso 1 1 d R . .
C33C C 0.12071(7) 0.3037(4) 0.64248(15) 0.0336(7) Uani 1 1 d U G .
H33C H 0.1317 0.3602 0.6266 0.040 Uiso 1 1 d R . .
C34C C 0.11473(6) 0.3604(4) 0.69354(14) 0.0285(6) Uani 1 1 d U . .
H34E H 0.1285 0.3679 0.7181 0.034 Uiso 1 1 d R G .
H34F H 0.1083 0.4466 0.6873 0.034 Uiso 1 1 d R . .
C35C C 0.15359(7) 0.1783(5) 0.66501(18) 0.0456(9) Uani 0.50 1 d PU H 1
H35G H 0.1574 0.1074 0.6896 0.055 Uiso 0.50 1 d PR H 1
H35H H 0.1583 0.2591 0.6826 0.055 Uiso 0.50 1 d PR H 1
C36C C 0.16606(19) 0.1616(11) 0.6146(4) 0.041(3) Uani 0.50 1 d PU H 1
C37C C 0.18638(15) 0.2260(11) 0.6120(4) 0.045(2) Uani 0.50 1 d PU H 1
H37C H 0.1919 0.2811 0.6396 0.054 Uiso 0.50 1 d PR H 1
C38C C 0.19890(15) 0.2110(12) 0.5683(5) 0.048(2) Uani 0.50 1 d PU H 1
H38C H 0.2128 0.2549 0.5674 0.057 Uiso 0.50 1 d PR H 1
C39C C 0.1912(2) 0.1361(12) 0.5274(4) 0.055(3) Uani 0.50 1 d PU H 1
H39C H 0.2003 0.1200 0.4998 0.066 Uiso 0.50 1 d PR H 1
C40C C 0.1699(2) 0.0827(13) 0.5274(4) 0.063(3) Uani 0.50 1 d PU H 1
H40C H 0.1638 0.0337 0.4985 0.075 Uiso 0.50 1 d PR H 1
C41C C 0.15722(18) 0.0998(12) 0.5696(4) 0.059(3) Uani 0.50 1 d PU H 1
H41C H 0.1421 0.0701 0.5674 0.071 Uiso 0.50 1 d PR H 1
C35E C 0.15359(7) 0.1783(5) 0.66501(18) 0.0456(9) Uani 0.50 1 d PU H 2
H35I H 0.1572 0.1005 0.6859 0.055 Uiso 0.50 1 d PR H 2
H35J H 0.1574 0.2523 0.6876 0.055 Uiso 0.50 1 d PR H 2
C36E C 0.16855(16) 0.1796(9) 0.6233(4) 0.031(2) Uani 0.50 1 d PU H 2
C37E C 0.18049(15) 0.2772(10) 0.6102(3) 0.0370(17) Uani 0.50 1 d PU H 2
H37E H 0.1798 0.3546 0.6290 0.044 Uiso 0.50 1 d PR H 2
C38E C 0.19433(17) 0.2701(10) 0.5700(4) 0.046(2) Uani 0.50 1 d PU H 2
H38E H 0.2027 0.3425 0.5610 0.056 Uiso 0.50 1 d PR H 2
C39E C 0.19610(18) 0.1566(11) 0.5437(4) 0.045(3) Uani 0.50 1 d PU H 2
H39E H 0.2049 0.1526 0.5149 0.054 Uiso 0.50 1 d PR H 2
C40E C 0.18459(14) 0.0485(9) 0.5587(3) 0.0389(15) Uani 0.50 1 d PU H 2
H40E H 0.1862 -0.0305 0.5415 0.047 Uiso 0.50 1 d PR H 2
C41E C 0.17097(12) 0.0579(8) 0.5997(3) 0.0341(14) Uani 0.50 1 d PU H 2
H41E H 0.1635 -0.0149 0.6116 0.041 Uiso 0.50 1 d PR H 2
C42C C 0.10810(11) 0.3346(5) 0.52126(17) 0.0542(12) Uani 0.50 1 d PU I 1
H42I H 0.1179 0.3997 0.5399 0.065 Uiso 0.50 1 d PR I 1
H42J H 0.0940 0.3772 0.5068 0.065 Uiso 0.50 1 d PR I 1
C43C C 0.12022(17) 0.2812(9) 0.4764(3) 0.040(2) Uani 0.50 1 d PU I 1
C44C C 0.13485(18) 0.1846(12) 0.4838(4) 0.055(2) Uani 0.50 1 d PU I 1
H44C H 0.1386 0.1514 0.5177 0.066 Uiso 0.50 1 d PR I 1
C45C C 0.1445(2) 0.1344(12) 0.4420(4) 0.060(3) Uani 0.50 1 d PU I 1
H45C H 0.1548 0.0650 0.4475 0.072 Uiso 0.50 1 d PR I 1
C46C C 0.14007(19) 0.1812(11) 0.3930(4) 0.051(2) Uani 0.50 1 d PU I 1
H46C H 0.1470 0.1461 0.3645 0.061 Uiso 0.50 1 d PR I 1
C47C C 0.1251(2) 0.2820(13) 0.3857(4) 0.066(3) Uani 0.50 1 d PU I 1
H47C H 0.1212 0.3155 0.3518 0.079 Uiso 0.50 1 d PR I 1
C48C C 0.1155(2) 0.3320(12) 0.4281(4) 0.068(3) Uani 0.50 1 d PU I 1
H48C H 0.1056 0.4031 0.4236 0.082 Uiso 0.50 1 d PR I 1
C42E C 0.10810(11) 0.3346(5) 0.52126(17) 0.0542(12) Uani 0.50 1 d PU I 2
H42K H 0.1223 0.3770 0.5342 0.065 Uiso 0.50 1 d PR I 2
H42L H 0.0959 0.3989 0.5171 0.065 Uiso 0.50 1 d PR I 2
C43E C 0.11061(18) 0.2693(10) 0.4693(3) 0.042(2) Uani 0.50 1 d PU I 2
C44E C 0.13169(19) 0.2687(13) 0.4525(4) 0.060(2) Uani 0.50 1 d PU I 2
H44E H 0.1441 0.3027 0.4739 0.072 Uiso 0.50 1 d PR I 2
C45E C 0.1350(3) 0.2182(17) 0.4037(5) 0.076(4) Uani 0.50 1 d PU I 2
H45E H 0.1497 0.2159 0.3927 0.091 Uiso 0.50 1 d PR I 2
C46E C 0.1179(2) 0.1738(13) 0.3731(4) 0.068(3) Uani 0.50 1 d PU I 2
H46E H 0.1205 0.1427 0.3397 0.081 Uiso 0.50 1 d PR I 2
C47E C 0.0963(2) 0.1714(12) 0.3879(3) 0.058(2) Uani 0.50 1 d PU I 2
H47E H 0.0842 0.1356 0.3659 0.069 Uiso 0.50 1 d PR I 2
C48E C 0.09285(17) 0.2230(10) 0.4363(3) 0.0474(19) Uani 0.50 1 d PU I 2
H48E H 0.0780 0.2266 0.4466 0.057 Uiso 0.50 1 d PR I 2

loop_
_atom_site_aniso_label
_atom_site_aniso_U_11
_atom_site_aniso_U_22
_atom_site_aniso_U_33
_atom_site_aniso_U_23
_atom_site_aniso_U_13
_atom_site_aniso_U_12
O1A 0.0311(11) 0.0290(12) 0.0203(10) -0.0028(9) -0.0017(8) -0.0035(9)
O2A 0.0242(10) 0.0271(12) 0.0253(11) 0.0023(9) -0.0023(9) -0.0039(8)
O3A 0.0237(11) 0.0356(14) 0.0428(14) 0.0061(11) 0.0040(10) -0.0023(10)
O4A 0.0314(12) 0.0375(13) 0.0244(11) -0.0003(10) 0.0022(9) -0.0125(10)
O5A 0.0279(11) 0.0343(13) 0.0268(12) 0.0097(10) -0.0019(9) -0.0068(10)
O6A 0.0213(10) 0.0221(11) 0.0279(11) 0.0012(9) 0.0019(8) -0.0011(8)
O7A 0.0224(10) 0.0200(11) 0.0413(14) 0.0055(10) 0.0010(9) 0.0003(8)
O8A 0.0222(10) 0.0339(13) 0.0273(11) 0.0041(10) -0.0008(9) 0.0022(9)
O9A 0.0236(11) 0.0416(15) 0.0408(14) -0.0022(12) 0.0043(10) -0.0047(10)
O10A 0.0370(13) 0.0322(13) 0.0284(12) 0.0017(10) 0.0051(10) 0.0028(10)
O11A 0.0298(11) 0.0321(13) 0.0265(11) 0.0065(10) -0.0028(9) 0.0030(9)
O12A 0.0403(13) 0.0236(11) 0.0265(11) -0.0004(9) -0.0059(10) 0.0038(10)
O13A 0.0405(14) 0.0340(14) 0.0395(14) 0.0049(12) 0.0014(11) 0.0044(11)
O14A 0.0425(14) 0.0397(15) 0.0330(13) -0.0024(11) 0.0049(11) 0.0146(12)
O15A 0.0406(13) 0.0347(14) 0.0259(12) -0.0113(10) -0.0009(10) 0.0094(11)
O16A 0.0345(12) 0.0229(11) 0.0195(10) -0.0007(8) 0.0032(9) 0.0039(9)
O17A 0.0371(13) 0.0206(11) 0.0359(13) -0.0027(10) 0.0005(10) -0.0006(9)
O18A 0.0348(13) 0.0360(14) 0.0302(12) -0.0029(11) -0.0073(10) -0.0043(11)
O19A 0.0347(13) 0.0439(16) 0.0395(14) 0.0082(13) -0.0002(11) 0.0014(12)
O20A 0.0355(13) 0.0327(13) 0.0272(12) 0.0012(10) 0.0019(10) -0.0052(10)
C1A 0.0436(19) 0.0266(16) 0.0214(15) -0.0047(12) -0.0047(13) -0.0020(14)
C2A 0.0288(15) 0.0282(16) 0.0233(14) -0.0017(13) -0.0007(12) 0.0015(12)
C3A 0.0388(16) 0.0172(13) 0.0187(13) -0.0032(11) -0.0061(12) 0.0021(11)
C4A 0.0410(17) 0.0193(13) 0.0183(13) -0.0058(11) -0.0064(12) -0.0030(12)
C5A 0.0279(15) 0.0232(15) 0.0235(14) 0.0008(12) -0.0021(12) 0.0005(11)
C6A 0.0355(16) 0.0172(13) 0.0192(13) 0.0011(10) -0.0040(12) -0.0018(11)
C7A 0.0332(15) 0.0193(13) 0.0157(12) -0.0030(10) -0.0052(11) -0.0017(11)
C8A 0.0371(17) 0.0252(16) 0.0288(16) 0.0027(13) -0.0052(13) -0.0070(13)
C9A 0.0248(14) 0.0282(16) 0.0257(15) 0.0044(13) -0.0017(12) -0.0032(12)
C10A 0.0213(14) 0.0342(18) 0.0288(15) 0.0006(14) 0.0042(11) -0.0053(12)
C11A 0.0305(16) 0.0362(18) 0.0272(15) -0.0034(14) 0.0065(13) -0.0102(13)
C12A 0.0305(16) 0.045(2) 0.0244(15) 0.0028(14) -0.0009(13) -0.0146(14)
C13A 0.0244(14) 0.0242(15) 0.0267(15) 0.0060(12) 0.0011(12) 0.0005(11)
C14A 0.0261(15) 0.0347(17) 0.0392(19) 0.0118(15) 0.0124(13) 0.0032(13)
C15A 0.0252(15) 0.044(2) 0.0318(17) -0.0084(15) 0.0056(13) -0.0038(14)
C16A 0.0269(15) 0.047(2) 0.0304(16) -0.0002(15) 0.0048(13) -0.0108(14)
C17A 0.0268(17) 0.076(3) 0.042(2) -0.008(2) 0.0085(15) -0.0208(18)
C18A 0.0264(18) 0.093(4) 0.053(3) -0.029(3) 0.0219(18) -0.011(2)
C19A 0.033(2) 0.060(3) 0.087(4) -0.040(3) 0.015(2) -0.0020(18)
C20A 0.0288(17) 0.041(2) 0.067(3) -0.021(2) 0.0115(17) -0.0052(15)
C21A 0.0386(18) 0.0372(19) 0.0247(16) 0.0052(13) 0.0042(13) -0.0081(14)
C22A 0.0410(18) 0.0347(18) 0.0228(15) 0.0008(13) 0.0067(13) -0.0117(14)
C23A 0.052(2) 0.061(3) 0.0215(16) -0.0046(17) 0.0021(15) -0.007(2)
C24A 0.075(3) 0.071(3) 0.0238(18) -0.013(2) 0.0115(19) -0.004(3)
C25A 0.061(3) 0.059(3) 0.038(2) 0.0010(19) 0.0223(19) 0.002(2)
C26A 0.044(2) 0.056(3) 0.043(2) -0.0004(19) 0.0097(17) 0.0024(19)
C27A 0.043(2) 0.048(2) 0.0353(19) -0.0062(17) 0.0043(16) -0.0071(17)
C28A 0.0231(14) 0.0222(15) 0.0328(16) 0.0008(13) -0.0012(12) 0.0013(11)
C29A 0.0247(14) 0.0263(15) 0.0253(14) -0.0009(12) 0.0006(11) -0.0035(12)
C30A 0.0199(13) 0.0246(15) 0.0283(15) 0.0041(12) -0.0022(11) -0.0018(11)
C31A 0.0230(14) 0.0254(15) 0.0258(14) 0.0040(12) 0.0032(11) 0.0028(11)
C32A 0.0245(14) 0.0254(15) 0.0280(15) 0.0019(12) 0.0001(12) 0.0024(11)
C33A 0.0243(14) 0.0329(17) 0.0312(16) -0.0008(14) -0.0008(12) 0.0045(12)
C34A 0.0219(14) 0.0329(18) 0.0361(18) 0.0050(14) -0.0030(13) 0.0050(12)
C35A 0.0266(16) 0.067(3) 0.0232(15) -0.0066(17) 0.0004(12) -0.0106(16)
C36A 0.0198(13) 0.050(2) 0.0181(13) -0.0037(14) -0.0043(11) -0.0074(13)
C37A 0.0325(17) 0.0325(17) 0.0363(18) 0.0010(14) 0.0029(14) -0.0029(13)
C38A 0.042(2) 0.036(2) 0.052(2) -0.0102(17) 0.0175(18) -0.0007(16)
C39A 0.049(2) 0.056(3) 0.0285(18) -0.0014(17) 0.0124(16) -0.0020(19)
C40A 0.048(2) 0.041(2) 0.0274(17) 0.0011(15) 0.0072(15) -0.0071(16)
C41A 0.0326(17) 0.0360(18) 0.0303(16) -0.0053(14) 0.0042(13) 0.0006(13)
C42A 0.047(6) 0.036(5) 0.028(3) -0.004(3) -0.001(4) 0.014(5)
C43A 0.045(2) 0.052(2) 0.0272(16) -0.0054(16) 0.0030(15) 0.0187(17)
C44A 0.038(5) 0.068(8) 0.021(4) -0.018(4) 0.001(4) 0.013(4)
C45A 0.034(5) 0.096(11) 0.030(4) 0.000(6) -0.005(4) 0.003(5)
C46A 0.073(10) 0.103(12) 0.019(4) -0.012(6) 0.029(6) -0.004(7)
C47A 0.059(9) 0.093(11) 0.023(4) -0.009(6) 0.002(5) 0.013(6)
C48A 0.042(6) 0.087(7) 0.023(4) -0.018(4) 0.004(4) 0.004(5)
C42Z 0.081(11) 0.039(5) 0.049(7) -0.001(5) 0.028(9) 0.012(9)
C43Z 0.045(2) 0.052(2) 0.0272(16) -0.0054(16) 0.0030(15) 0.0187(17)
C44Z 0.068(8) 0.064(7) 0.051(6) -0.033(5) 0.023(7) -0.019(7)
C45Z 0.066(10) 0.072(8) 0.028(7) -0.024(6) 0.014(6) 0.008(6)
C46Z 0.039(6) 0.076(8) 0.039(6) 0.000(5) 0.011(5) -0.001(5)
C47Z 0.073(11) 0.066(9) 0.048(8) -0.006(6) 0.019(8) -0.018(8)
C48Z 0.058(9) 0.057(8) 0.044(5) -0.022(5) 0.028(6) -0.011(6)
C49A 0.096(4) 0.040(2) 0.041(2) -0.0047(19) -0.032(2) 0.027(2)
C50A 0.054(2) 0.0288(18) 0.0286(17) 0.0069(15) -0.0108(15) 0.0046(16)
C51A 0.0420(19) 0.045(2) 0.0261(15) 0.0023(15) 0.0114(14) -0.0020(16)
C52A 0.0247(15) 0.047(2) 0.0397(19) -0.0050(16) 0.0006(13) -0.0056(14)
C53A 0.045(2) 0.0298(18) 0.0287(16) 0.0011(14) -0.0058(14) 0.0051(15)
C54A 0.0316(16) 0.051(2) 0.0247(15) 0.0079(15) 0.0091(13) 0.0124(15)
C55A 0.0269(15) 0.0383(19) 0.0363(17) 0.0078(15) -0.0052(13) -0.0008(13)
C56A 0.071(3) 0.038(2) 0.042(2) -0.0093(18) -0.018(2) 0.021(2)
C57A 0.0367(17) 0.0226(15) 0.0263(15) -0.0030(12) 0.0003(13) 0.0041(12)
C58A 0.0409(18) 0.0329(19) 0.0283(16) 0.0023(14) 0.0037(14) 0.0071(15)
C59A 0.0429(19) 0.038(2) 0.0288(17) -0.0018(14) 0.0065(14) 0.0138(15)
C60A 0.0391(18) 0.049(2) 0.0217(15) -0.0052(15) 0.0046(13) 0.0165(16)
C61A 0.0382(17) 0.0246(16) 0.0226(14) -0.0033(12) 0.0001(13) 0.0021(13)
C62A 0.0411(18) 0.0306(17) 0.0320(17) 0.0075(14) 0.0042(14) 0.0048(14)
C63A 0.051(2) 0.0238(17) 0.043(2) 0.0004(15) 0.0061(17) 0.0039(15)
C64A 0.060(2) 0.038(2) 0.0342(19) -0.0042(16) 0.0087(17) 0.0015(18)
C65A 0.081(3) 0.052(3) 0.036(2) -0.0033(19) 0.000(2) -0.013(2)
C66A 0.062(3) 0.048(2) 0.052(2) 0.006(2) -0.012(2) -0.012(2)
C67A 0.049(2) 0.053(3) 0.047(2) 0.002(2) 0.0073(19) -0.0031(19)
C68A 0.0432(19) 0.0330(18) 0.0344(18) 0.0001(15) 0.0031(15) 0.0022(15)
C69A 0.0395(19) 0.0356(19) 0.0376(19) -0.0057(15) 0.0092(15) 0.0079(15)
C70A 0.0387(18) 0.0384(19) 0.0281(16) -0.0089(14) 0.0033(14) 0.0071(15)
C71A 0.0379(19) 0.047(2) 0.042(2) -0.0045(17) 0.0086(16) 0.0090(16)
C72A 0.040(2) 0.064(3) 0.053(3) -0.017(2) 0.0113(18) -0.0022(19)
C73A 0.060(3) 0.058(3) 0.048(2) -0.007(2) 0.025(2) -0.005(2)
C74A 0.064(3) 0.063(3) 0.0296(19) 0.0038(19) 0.0091(18) 0.003(2)
C75A 0.046(2) 0.056(2) 0.0238(16) -0.0038(16) 0.0010(15) 0.0036(18)
C76A 0.0372(17) 0.0251(16) 0.0310(17) -0.0010(13) -0.0003(14) 0.0009(13)
C77A 0.0390(17) 0.0267(16) 0.0172(13) -0.0006(12) -0.0023(12) 0.0032(13)
C78A 0.0327(16) 0.0235(16) 0.0260(15) -0.0002(12) -0.0030(13) 0.0007(12)
C79A 0.0327(15) 0.0238(15) 0.0219(14) -0.0010(12) -0.0013(12) -0.0018(12)
C80A 0.0363(17) 0.0279(17) 0.0263(15) 0.0005(13) -0.0006(13) -0.0056(13)
C81A 0.0344(18) 0.0351(19) 0.0365(18) 0.0043(15) -0.0040(14) -0.0097(14)
C82A 0.0384(19) 0.0362(19) 0.0339(18) -0.0005(15) -0.0079(15) -0.0087(15)
C83A 0.0355(18) 0.060(3) 0.0309(18) 0.0084(18) -0.0067(14) 0.0066(18)
C84A 0.0341(17) 0.0347(18) 0.0304(16) 0.0043(14) -0.0066(13) 0.0011(14)
C85A 0.053(2) 0.065(3) 0.039(2) -0.010(2) 0.0070(18) -0.019(2)
C86A 0.077(3) 0.072(3) 0.044(2) -0.015(2) 0.015(2) 0.000(3)
C87A 0.062(3) 0.061(3) 0.048(2) 0.016(2) 0.010(2) 0.017(2)
C88A 0.0351(19) 0.042(2) 0.076(3) 0.020(2) 0.0143(19) 0.0105(16)
C89A 0.0269(16) 0.0353(19) 0.059(2) 0.0038(18) 0.0015(15) 0.0039(14)
C90A 0.082(3) 0.043(2) 0.035(2) 0.0045(18) 0.017(2) -0.014(2)
C91A 0.0409(19) 0.047(2) 0.0269(16) 0.0072(15) 0.0036(14) -0.0106(16)
C92A 0.040(2) 0.060(3) 0.045(2) -0.009(2) 0.0057(17) -0.0015(19)
C93A 0.068(3) 0.060(3) 0.037(2) -0.010(2) 0.000(2) -0.007(2)
C94A 0.088(4) 0.058(3) 0.035(2) -0.002(2) 0.027(2) -0.003(3)
C95A 0.073(3) 0.088(4) 0.057(3) -0.011(3) 0.042(3) -0.016(3)
C96A 0.051(2) 0.081(4) 0.041(2) -0.005(2) 0.0156(19) -0.021(2)
O1B 0.063(2) 0.079(2) 0.0385(16) 0.0349(16) -0.0215(14) -0.0388(18)
O2B 0.0322(12) 0.0372(13) 0.0275(11) -0.0057(10) -0.0030(9) 0.0095(10)
O3B 0.0326(12) 0.0340(13) 0.0470(15) 0.0045(11) 0.0113(11) 0.0030(10)
O4B 0.080(2) 0.0321(14) 0.0341(14) -0.0040(11) 0.0239(14) -0.0055(13)
O5B 0.0490(14) 0.0262(11) 0.0223(11) -0.0019(9) 0.0010(10) -0.0076(10)
O6B 0.0277(11) 0.0223(11) 0.0387(13) -0.0042(9) -0.0066(9) 0.0021(8)
O7B 0.0351(12) 0.0226(10) 0.0303(11) -0.0026(9) 0.0077(9) 0.0041(9)
O8B 0.0273(11) 0.0346(12) 0.0209(10) -0.0025(9) 0.0036(8) -0.0043(9)
O9B 0.0380(13) 0.0383(14) 0.0341(13) 0.0021(11) 0.0126(10) 0.0078(11)
O10B 0.086(2) 0.0477(17) 0.0200(12) 0.0018(11) 0.0179(13) 0.0272(16)
C1B 0.066(3) 0.042(2) 0.037(2) -0.0045(17) -0.0096(19) 0.0157(19)
C2B 0.0437(19) 0.0296(16) 0.0247(15) 0.0049(13) -0.0032(13) 0.0033(14)
C5B 0.0401(19) 0.054(2) 0.0255(16) -0.0043(15) -0.0058(14) 0.0140(17)
C3B 0.050(4) 0.025(3) 0.029(3) 0.004(2) -0.007(3) 0.000(3)
C4B 0.044(4) 0.033(3) 0.022(3) 0.010(2) -0.008(3) 0.003(3)
C6B 0.041(4) 0.027(3) 0.026(3) -0.003(2) -0.002(3) 0.004(3)
C7B 0.039(3) 0.024(3) 0.025(3) 0.004(2) 0.002(3) 0.006(2)
C3D 0.031(3) 0.041(4) 0.040(4) 0.003(3) -0.006(3) -0.002(3)
C4D 0.032(3) 0.050(4) 0.030(3) 0.010(3) 0.006(3) 0.008(3)
C6D 0.033(3) 0.049(4) 0.037(4) -0.003(3) -0.002(3) 0.000(3)
C7D 0.043(4) 0.047(4) 0.035(3) 0.000(3) 0.012(3) 0.002(3)
C8B 0.053(2) 0.060(3) 0.0333(18) -0.0125(18) -0.0138(17) 0.030(2)
C9B 0.0331(15) 0.0242(15) 0.0251(14) -0.0012(12) 0.0030(12) 0.0051(12)
C10B 0.0359(16) 0.0256(15) 0.0301(16) -0.0004(12) 0.0009(13) 0.0024(12)
C11B 0.056(2) 0.0300(17) 0.0281(16) 0.0024(14) 0.0044(15) -0.0082(15)
C12B 0.051(2) 0.0370(19) 0.0242(15) 0.0058(14) -0.0028(14) -0.0130(16)
C13B 0.0346(16) 0.0218(14) 0.0269(15) -0.0045(12) 0.0000(12) -0.0004(12)
C14B 0.023(3) 0.039(4) 0.041(4) -0.012(3) 0.011(3) -0.005(2)
C15B 0.0318(16) 0.0324(17) 0.0413(19) 0.0008(15) -0.0036(14) 0.0006(13)
C16B 0.032(3) 0.031(3) 0.039(3) -0.005(3) 0.003(3) -0.001(2)
C17B 0.028(3) 0.042(4) 0.046(4) 0.006(3) -0.002(3) -0.008(3)
C18B 0.017(5) 0.058(6) 0.086(12) -0.006(7) 0.015(5) -0.005(4)
C19B 0.023(3) 0.054(4) 0.046(4) -0.008(4) 0.004(3) 0.004(3)
C20B 0.032(3) 0.032(3) 0.042(4) -0.007(3) 0.010(3) 0.000(2)
C14D 0.023(3) 0.041(4) 0.035(3) 0.005(3) 0.006(2) 0.001(2)
C15D 0.0318(16) 0.0324(17) 0.0413(19) 0.0008(15) -0.0036(14) 0.0006(13)
C16D 0.042(4) 0.045(4) 0.036(3) 0.003(3) 0.007(3) 0.004(3)
C17D 0.046(4) 0.055(5) 0.045(4) -0.004(4) -0.001(3) -0.008(4)
C18D 0.032(3) 0.051(5) 0.058(5) 0.006(4) -0.007(3) -0.003(3)
C19D 0.027(6) 0.052(6) 0.046(5) 0.003(5) -0.003(5) 0.007(5)
C20D 0.024(3) 0.035(3) 0.041(3) -0.003(3) 0.005(2) 0.004(2)
C21B 0.096(4) 0.057(3) 0.040(2) -0.019(2) 0.035(2) -0.032(3)
C22B 0.079(3) 0.057(3) 0.0287(18) -0.0068(17) 0.0158(19) -0.027(2)
C23B 0.059(3) 0.051(2) 0.051(2) -0.0052(19) 0.024(2) -0.002(2)
C24B 0.074(3) 0.063(3) 0.049(3) 0.008(2) 0.030(2) -0.003(2)
C25B 0.078(3) 0.076(3) 0.042(2) -0.002(2) 0.030(2) -0.025(3)
C26B 0.082(4) 0.118(5) 0.057(3) 0.017(3) -0.013(3) -0.054(4)
C27B 0.097(4) 0.109(5) 0.048(3) 0.029(3) -0.020(3) -0.056(4)
C28B 0.0350(16) 0.0252(14) 0.0250(14) -0.0021(12) 0.0043(12) 0.0051(12)
C29B 0.0311(16) 0.0274(15) 0.0308(16) -0.0010(13) -0.0020(13) 0.0002(12)
C30B 0.0288(14) 0.0271(15) 0.0214(14) -0.0014(11) 0.0007(11) 0.0065(11)
C31B 0.0395(18) 0.0380(18) 0.0226(15) -0.0088(13) 0.0002(13) 0.0141(14)
C32B 0.061(2) 0.0360(18) 0.0220(15) 0.0005(13) 0.0116(15) 0.0163(17)
C33B 0.048(2) 0.0353(18) 0.0285(16) 0.0013(14) 0.0153(14) 0.0005(15)
C34B 0.0385(18) 0.0319(17) 0.0310(16) -0.0025(13) 0.0115(14) -0.0075(13)
C35B 0.0378(18) 0.059(2) 0.0350(19) -0.0014(17) 0.0122(15) 0.0066(17)
C36B 0.026(6) 0.053(6) 0.019(4) 0.007(4) 0.002(4) 0.009(5)
C37B 0.040(5) 0.048(5) 0.038(4) 0.002(4) 0.005(3) -0.004(4)
C38B 0.045(5) 0.051(5) 0.068(6) 0.013(5) 0.021(4) 0.001(4)
C39B 0.040(7) 0.061(7) 0.045(7) 0.010(5) 0.022(6) 0.001(5)
C40B 0.042(4) 0.056(4) 0.036(4) -0.004(4) 0.012(3) 0.003(3)
C41B 0.031(3) 0.045(4) 0.041(4) 0.001(3) 0.009(3) -0.001(3)
C35D 0.0378(18) 0.059(2) 0.0350(19) -0.0014(17) 0.0122(15) 0.0066(17)
C36D 0.029(6) 0.028(4) 0.039(7) 0.004(5) 0.013(5) 0.012(4)
C37D 0.025(4) 0.041(5) 0.057(5) 0.009(4) 0.005(3) 0.002(3)
C38D 0.032(4) 0.053(6) 0.066(6) 0.027(5) 0.019(4) 0.008(4)
C39D 0.061(8) 0.064(9) 0.050(7) 0.017(5) 0.028(7) 0.015(6)
C40D 0.070(6) 0.067(6) 0.042(5) -0.013(4) 0.022(4) 0.012(5)
C41D 0.048(4) 0.049(4) 0.037(4) -0.008(3) 0.016(3) 0.001(3)
C42B 0.087(3) 0.057(3) 0.0311(19) -0.0010(18) 0.026(2) -0.004(2)
C43B 0.061(5) 0.056(6) 0.023(3) 0.006(3) 0.014(3) 0.000(4)
C44B 0.054(5) 0.082(7) 0.046(5) -0.016(5) 0.015(4) -0.019(5)
C45B 0.086(7) 0.091(8) 0.054(7) -0.025(6) 0.039(5) -0.017(6)
C46B 0.097(7) 0.065(6) 0.026(4) -0.007(4) 0.024(4) -0.002(5)
C47B 0.079(6) 0.063(6) 0.031(4) -0.005(4) 0.008(4) -0.012(5)
C48B 0.045(4) 0.070(6) 0.037(4) -0.006(4) 0.009(3) -0.002(4)
C42D 0.087(3) 0.057(3) 0.0311(19) -0.0010(18) 0.026(2) -0.004(2)
C43D 0.062(6) 0.045(5) 0.030(4) -0.005(3) 0.019(4) -0.005(4)
C44D 0.067(6) 0.115(8) 0.035(4) 0.018(5) 0.025(4) 0.048(6)
C45D 0.085(7) 0.137(10) 0.039(5) 0.020(5) 0.028(5) 0.065(7)
C46D 0.078(6) 0.069(6) 0.025(4) 0.000(4) 0.025(4) 0.011(5)
C47D 0.111(8) 0.068(6) 0.042(5) 0.014(4) 0.038(5) 0.024(6)
C48D 0.153(10) 0.058(6) 0.049(5) 0.022(4) 0.053(6) 0.041(6)
O1C 0.0413(15) 0.077(2) 0.0412(16) 0.0366(15) -0.0194(12) -0.0286(15)
O2C 0.0241(11) 0.0449(14) 0.0266(11) -0.0056(10) -0.0034(9) 0.0010(10)
O3C 0.0180(10) 0.0345(13) 0.0508(15) 0.0047(11) 0.0055(10) -0.0002(9)
O4C 0.0545(16) 0.0335(13) 0.0372(14) -0.0024(11) 0.0210(12) -0.0066(12)
O5C 0.0281(11) 0.0275(11) 0.0244(11) -0.0019(9) 0.0005(8) -0.0071(9)
O6C 0.0197(10) 0.0210(10) 0.0471(14) -0.0056(10) 0.0016(9) -0.0005(8)
O7C 0.0232(10) 0.0229(10) 0.0300(11) -0.0046(9) 0.0076(8) 0.0026(8)
O8C 0.0209(10) 0.0338(12) 0.0221(10) -0.0039(9) 0.0035(8) -0.0038(8)
O9C 0.0299(12) 0.0460(15) 0.0349(13) 0.0031(11) 0.0121(10) 0.0102(11)
O10C 0.0701(19) 0.0416(15) 0.0205(11) 0.0003(10) 0.0124(12) 0.0208(13)
C1C 0.059(2) 0.041(2) 0.0327(18) -0.0052(16) -0.0130(17) 0.0099(18)
C2C 0.0372(17) 0.0290(16) 0.0270(15) 0.0055(13) -0.0046(13) -0.0002(13)
C5C 0.0334(18) 0.054(2) 0.0306(17) -0.0054(16) -0.0065(14) 0.0043(16)
C3C 0.029(3) 0.047(4) 0.042(4) 0.007(3) -0.004(3) -0.007(3)
C4C 0.030(3) 0.056(5) 0.033(3) 0.009(3) 0.012(3) 0.003(3)
C6C 0.030(3) 0.051(5) 0.052(4) -0.006(4) 0.000(3) -0.003(3)
C7C 0.043(4) 0.050(4) 0.037(4) 0.002(3) 0.013(3) -0.004(3)
C3E 0.040(3) 0.023(3) 0.029(3) 0.002(2) -0.007(3) 0.002(2)
C4E 0.045(4) 0.033(3) 0.028(3) 0.006(3) -0.009(3) 0.004(3)
C6E 0.042(4) 0.026(3) 0.027(3) -0.003(2) -0.003(3) 0.003(3)
C7E 0.031(3) 0.029(3) 0.024(3) 0.003(2) -0.005(2) 0.004(2)
C8C 0.052(2) 0.063(3) 0.039(2) -0.011(2) -0.0195(18) 0.017(2)
C9C 0.0217(13) 0.0294(15) 0.0254(14) -0.0021(12) -0.0005(11) 0.0025(11)
C10C 0.0170(13) 0.0298(15) 0.0310(15) -0.0006(12) -0.0006(11) -0.0012(11)
C11C 0.0324(16) 0.0296(16) 0.0275(15) 0.0022(12) 0.0018(13) -0.0091(12)
C12C 0.0349(17) 0.0397(19) 0.0263(15) 0.0055(14) -0.0049(13) -0.0123(14)
C13C 0.0213(13) 0.0234(14) 0.0285(15) -0.0045(12) 0.0018(11) -0.0004(10)
C14C 0.025(3) 0.036(3) 0.042(4) -0.015(3) 0.010(3) -0.007(2)
C15C 0.0206(14) 0.0371(17) 0.0379(17) -0.0042(14) 0.0040(12) -0.0029(12)
C16C 0.035(3) 0.033(3) 0.049(4) -0.002(3) 0.001(3) -0.002(3)
C17C 0.033(3) 0.036(4) 0.051(4) 0.002(3) 0.000(3) -0.008(3)
C18C 0.019(3) 0.052(4) 0.042(4) 0.002(4) 0.006(3) -0.009(3)
C19C 0.021(3) 0.040(3) 0.047(4) -0.006(3) 0.004(3) 0.005(3)
C20C 0.022(3) 0.029(3) 0.038(3) -0.004(3) 0.002(2) -0.001(2)
C14E 0.017(3) 0.035(3) 0.046(4) 0.006(3) 0.006(2) -0.003(2)
C15E 0.0206(14) 0.0371(17) 0.0379(17) -0.0042(14) 0.0040(12) -0.0029(12)
C16E 0.027(3) 0.044(4) 0.044(4) -0.005(3) 0.009(3) -0.005(3)
C17E 0.032(4) 0.062(5) 0.047(4) -0.006(4) 0.002(3) -0.014(3)
C18E 0.027(3) 0.051(5) 0.061(4) 0.007(4) -0.001(3) -0.015(3)
C19E 0.018(3) 0.069(6) 0.059(5) 0.012(5) 0.006(3) -0.014(4)
C20E 0.021(3) 0.041(4) 0.046(4) 0.002(3) 0.007(3) 0.002(3)
C21C 0.101(4) 0.047(2) 0.046(2) -0.018(2) 0.041(3) -0.033(3)
C22C 0.096(3) 0.053(3) 0.040(2) -0.0195(19) 0.040(2) -0.037(3)
C23C 0.078(3) 0.046(2) 0.067(3) -0.005(2) 0.038(3) -0.013(2)
C24C 0.088(4) 0.050(3) 0.072(3) 0.012(2) 0.041(3) -0.005(3)
C25C 0.084(3) 0.056(3) 0.052(3) -0.014(2) 0.041(2) -0.028(3)
C26C 0.104(4) 0.105(5) 0.045(3) -0.003(3) 0.017(3) -0.067(4)
C27C 0.117(5) 0.111(5) 0.039(2) 0.011(3) 0.005(3) -0.073(4)
C28C 0.0259(14) 0.0276(14) 0.0231(14) -0.0032(12) 0.0043(11) 0.0028(11)
C29C 0.0220(14) 0.0264(15) 0.0362(17) 0.0007(13) 0.0028(12) 0.0007(11)
C30C 0.0196(13) 0.0282(15) 0.0226(13) -0.0042(11) 0.0010(10) 0.0032(10)
C31C 0.0278(15) 0.0406(18) 0.0235(15) -0.0108(13) 0.0006(12) 0.0105(13)
C32C 0.0438(19) 0.0383(18) 0.0223(14) -0.0021(13) 0.0095(13) 0.0134(15)
C33C 0.0338(16) 0.0382(18) 0.0305(16) 0.0027(14) 0.0123(13) 0.0041(13)
C34C 0.0243(14) 0.0344(17) 0.0285(15) -0.0014(13) 0.0105(12) -0.0040(12)
C35C 0.0294(17) 0.067(3) 0.042(2) -0.0002(19) 0.0100(15) 0.0147(17)
C36C 0.038(6) 0.042(7) 0.047(6) -0.011(5) 0.021(5) -0.003(4)
C37C 0.028(4) 0.050(6) 0.057(5) -0.003(5) 0.013(4) -0.001(4)
C38C 0.028(4) 0.051(7) 0.068(7) 0.017(5) 0.019(4) 0.006(4)
C39C 0.059(7) 0.056(8) 0.055(8) 0.010(5) 0.033(7) 0.011(5)
C40C 0.069(6) 0.075(7) 0.049(5) -0.022(5) 0.030(5) -0.005(5)
C41C 0.052(5) 0.081(7) 0.046(5) -0.021(5) 0.023(4) -0.025(5)
C35E 0.0294(17) 0.067(3) 0.042(2) -0.0002(19) 0.0100(15) 0.0147(17)
C36E 0.024(4) 0.031(5) 0.038(6) -0.008(4) 0.005(4) 0.008(4)
C37E 0.039(5) 0.041(5) 0.031(4) -0.005(4) 0.002(3) -0.004(3)
C38E 0.041(5) 0.037(5) 0.065(6) 0.006(5) 0.024(4) 0.000(4)
C39E 0.045(7) 0.046(7) 0.049(8) 0.001(5) 0.025(6) 0.010(5)
C40E 0.039(4) 0.038(4) 0.040(4) -0.004(3) 0.011(3) 0.009(3)
C41E 0.024(3) 0.038(3) 0.040(4) -0.001(3) 0.003(3) 0.004(3)
C42C 0.091(3) 0.048(2) 0.0270(18) 0.0010(16) 0.023(2) 0.011(2)
C43C 0.047(5) 0.042(5) 0.032(4) 0.002(3) 0.013(4) 0.000(4)
C44C 0.055(5) 0.069(6) 0.043(4) 0.000(4) 0.017(4) 0.018(4)
C45C 0.067(6) 0.076(6) 0.040(4) -0.004(4) 0.016(4) 0.026(5)
C46C 0.056(6) 0.061(7) 0.039(5) -0.005(4) 0.021(4) 0.001(4)
C47C 0.095(8) 0.077(7) 0.028(4) 0.005(4) 0.019(4) 0.017(6)
C48C 0.105(8) 0.072(6) 0.033(4) 0.012(4) 0.033(5) 0.034(6)
C42E 0.091(3) 0.048(2) 0.0270(18) 0.0010(16) 0.023(2) 0.011(2)
C43E 0.060(6) 0.046(5) 0.022(4) 0.005(3) 0.015(4) 0.000(5)
C44E 0.052(5) 0.081(7) 0.049(5) -0.006(5) 0.019(4) -0.024(5)
C45E 0.082(8) 0.094(11) 0.059(7) -0.006(7) 0.042(6) -0.006(7)
C46E 0.111(7) 0.068(6) 0.029(4) 0.000(4) 0.033(4) -0.004(6)
C47E 0.085(6) 0.065(6) 0.022(3) 0.003(3) 0.000(4) -0.003(5)
C48E 0.048(4) 0.063(5) 0.032(4) -0.001(3) 0.007(3) -0.005(4)

loop_
_atom_type_symbol
_atom_type_description
_atom_type_scat_dispersion_real
_atom_type_scat_dispersion_imag
_atom_type_scat_source
C C 0.0033 0.0000 'International Tables Vol C Tables 4.2.6.8 and 6.1.1.4'
H H 0.0000 0.0000 'International Tables Vol C Tables 4.2.6.8 and 6.1.1.4'
O O 0.0106 0.0000 'International Tables Vol C Tables 4.2.6.8 and 6.1.1.4'

loop_
_geom_angle_atom_site_label_1
_geom_angle_atom_site_label_2
_geom_angle_atom_site_label_3
_geom_angle
_geom_angle_site_symmetry_1
_geom_angle_site_symmetry_3
C79A O1A C1A 115.9(3) . .
C9A O2A C8A 112.8(3) . .
C10A O3A C14A 114.0(3) . .
C21A O4A C11A 113.6(3) . .
C13A O5A C12A 112.8(3) . .
C13A O6A C29A 111.1(3) . .
C30A O7A C28A 116.4(2) . .
C30A O8A C34A 116.1(3) . .
C33A O9A C35A 113.8(3) . .
C42A O10A C32A 112.1(9) . .
C42A O10A C42Z 17.0(10) . .
C32A O10A C42Z 112.6(9) . .
C49A O11A C31A 118.2(3) . .
C57A O12A C56A 110.0(3) . .
C62A O13A C58A 112.5(3) . .
C59A O14A C69A 113.4(3) . .
C61A O15A C60A 113.2(3) . .
C61A O16A C77A 112.4(3) . .
C78A O17A C76A 117.2(3) . .
C78A O18A C82A 116.0(3) . .
C81A O19A C83A 113.2(3) . .
C80A O20A C90A 112.1(3) . .
O1A C1A C2A 110.1(3) . .
O1A C1A H1A1 109.6 . .
C2A C1A H1A1 109.6 . .
O1A C1A H1A2 109.6 . .
C2A C1A H1A2 109.6 . .
H1A1 C1A H1A2 108.1 . .
C7A C2A C3A 118.9(3) . .
C7A C2A C1A 123.5(3) . .
C3A C2A C1A 117.7(3) . .
C4A C3A C2A 120.4(3) . .
C4A C3A H3A 119.8 . .
C2A C3A H3A 119.8 . .
C3A C4A C5A 120.4(3) . .
C3A C4A H4A 119.8 . .
C5A C4A H4A 119.8 . .
C6A C5A C4A 117.8(3) . .
C6A C5A C8A 120.6(3) . .
C4A C5A C8A 121.5(3) . .
C5A C6A C7A 121.7(3) . .
C5A C6A H6A 119.2 . .
C7A C6A H6A 119.1 . .
C2A C7A C6A 120.8(3) . .
C2A C7A H7A 119.5 . .
C6A C7A H7A 119.7 . .
O2A C8A C5A 110.2(3) . .
O2A C8A H8A1 109.5 . .
C5A C8A H8A1 109.6 . .
O2A C8A H8A2 109.7 . .
C5A C8A H8A2 109.6 . .
H8A1 C8A H8A2 108.1 . .
O2A C9A C10A 110.9(3) . .
O2A C9A C13A 110.3(3) . .
C10A C9A C13A 108.7(3) . .
O2A C9A H9A 109.0 . .
C10A C9A H9A 108.9 . .
C13A C9A H9A 109.0 . .
O3A C10A C11A 108.5(3) . .
O3A C10A C9A 111.1(3) . .
C11A C10A C9A 111.3(3) . .
O3A C10A H10A 108.6 . .
C11A C10A H10A 108.6 . .
C9A C10A H10A 108.7 . .
O4A C11A C12A 111.4(3) . .
O4A C11A C10A 108.4(3) . .
C12A C11A C10A 109.0(3) . .
O4A C11A H11A 109.4 . .
C12A C11A H11A 109.3 . .
C10A C11A H11A 109.4 . .
O5A C12A C11A 111.7(3) . .
O5A C12A H12A 109.3 . .
C11A C12A H12A 109.3 . .
O5A C12A H12B 109.3 . .
C11A C12A H12B 109.3 . .
H12A C12A H12B 107.9 . .
O5A C13A O6A 111.2(3) . .
O5A C13A C28A 108.1(3) . .
O6A C13A C28A 108.6(3) . .
O5A C13A C9A 108.6(3) . .
O6A C13A C9A 107.6(3) . .
C28A C13A C9A 112.8(3) . .
O3A C14A C15A 110.8(3) . .
O3A C14A H14A 109.4 . .
C15A C14A H14A 109.5 . .
O3A C14A H14B 109.5 . .
C15A C14A H14B 109.5 . .
H14A C14A H14B 108.1 . .
C16A C15A C20A 118.7(4) . .
C16A C15A C14A 122.6(4) . .
C20A C15A C14A 118.7(4) . .
C17A C16A C15A 120.0(4) . .
C17A C16A H16A 120.0 . .
C15A C16A H16A 119.9 . .
C18A C17A C16A 121.7(4) . .
C18A C17A H17A 119.2 . .
C16A C17A H17A 119.1 . .
C17A C18A C19A 119.4(4) . .
C17A C18A H18A 120.2 . .
C19A C18A H18A 120.3 . .
C20A C19A C18A 119.7(5) . .
C20A C19A H19A 120.2 . .
C18A C19A H19A 120.2 . .
C19A C20A C15A 120.3(4) . .
C19A C20A H20A 119.8 . .
C15A C20A H20A 119.9 . .
O4A C21A C22A 113.0(3) . .
O4A C21A H21A 109.1 . .
C22A C21A H21A 109.0 . .
O4A C21A H21B 108.9 . .
C22A C21A H21B 109.0 . .
H21A C21A H21B 107.8 . .
C27A C22A C23A 119.0(4) . .
C27A C22A C21A 120.7(4) . .
C23A C22A C21A 120.3(4) . .
C24A C23A C22A 120.0(4) . .
C24A C23A H23A 119.9 . .
C22A C23A H23A 120.1 . .
C23A C24A C25A 121.0(4) . .
C23A C24A H24A 119.5 . .
C25A C24A H24A 119.5 . .
C24A C25A C26A 119.2(5) . .
C24A C25A H25A 120.4 . .
C26A C25A H25A 120.3 . .
C27A C26A C25A 120.3(5) . .
C27A C26A H26A 119.9 . .
C25A C26A H26A 119.8 . .
C26A C27A C22A 120.5(4) . .
C26A C27A H27A 119.8 . .
C22A C27A H27A 119.8 . .
O7A C28A C13A 110.9(3) . .
O7A C28A H28A 109.4 . .
C13A C28A H28A 109.4 . .
O7A C28A H28B 109.5 . .
C13A C28A H28B 109.6 . .
H28A C28A H28B 108.0 . .
O6A C29A C30A 114.1(3) . .
O6A C29A H29A 108.7 . .
C30A C29A H29A 108.7 . .
O6A C29A H29B 108.8 . .
C30A C29A H29B 108.8 . .
H29A C29A H29B 107.6 . .
O8A C30A O7A 107.3(3) . .
O8A C30A C29A 101.4(3) . .
O7A C30A C29A 112.5(3) . .
O8A C30A C31A 110.6(3) . .
O7A C30A C31A 109.6(3) . .
C29A C30A C31A 115.0(3) . .
O11A C31A C32A 108.9(3) . .
O11A C31A C30A 109.1(3) . .
C32A C31A C30A 111.0(3) . .
O11A C31A H31A 109.3 . .
C32A C31A H31A 109.3 . .
C30A C31A H31A 109.3 . .
O10A C32A C31A 107.6(3) . .
O10A C32A C33A 111.8(3) . .
C31A C32A C33A 110.9(3) . .
O10A C32A H32A 108.8 . .
C31A C32A H32A 108.9 . .
C33A C32A H32A 108.8 . .
O9A C33A C34A 111.2(3) . .
O9A C33A C32A 107.9(3) . .
C34A C33A C32A 107.5(3) . .
O9A C33A H33A 110.1 . .
C34A C33A H33A 110.1 . .
C32A C33A H33A 110.1 . .
O8A C34A C33A 110.1(3) . .
O8A C34A H34A 109.6 . .
C33A C34A H34A 109.6 . .
O8A C34A H34B 109.7 . .
C33A C34A H34B 109.7 . .
H34A C34A H34B 108.2 . .
O9A C35A C36A 111.1(3) . .
O9A C35A H35A 109.5 . .
C36A C35A H35A 109.4 . .
O9A C35A H35B 109.4 . .
C36A C35A H35B 109.4 . .
H35A C35A H35B 108.0 . .
C37A C36A C41A 118.4(3) . .
C37A C36A C35A 121.7(4) . .
C41A C36A C35A 119.9(4) . .
C36A C37A C38A 121.2(4) . .
C36A C37A H37A 119.5 . .
C38A C37A H37A 119.4 . .
C37A C38A C39A 119.6(4) . .
C37A C38A H38A 120.3 . .
C39A C38A H38A 120.1 . .
C40A C39A C38A 119.8(4) . .
C40A C39A H39A 120.0 . .
C38A C39A H39A 120.2 . .
C39A C40A C41A 120.0(4) . .
C39A C40A H40A 120.0 . .
C41A C40A H40A 120.0 . .
C40A C41A C36A 120.9(4) . .
C40A C41A H41A 119.5 . .
C36A C41A H41A 119.6 . .
O10A C42A C43A 105.8(13) . .
O10A C42A H42A 110.4 . .
C43A C42A H42A 110.5 . .
O10A C42A H42B 110.6 . .
C43A C42A H42B 110.7 . .
H42A C42A H42B 108.8 . .
O10A C42A H42C 139.0 . .
C43A C42A H42C 114.9 . .
H42A C42A H42C 60.5 . .
H42B C42A H42C 50.2 . .
O10A C42A H42D 93.9 . .
C43A C42A H42D 85.8 . .
H42A C42A H42D 36.0 . .
H42B C42A H42D 144.2 . .
H42C C42A H42D 94.2 . .
C44A C43A C48A 120.9(10) . .
C44A C43A C42A 128.6(10) . .
C48A C43A C42A 110.1(10) . .
C43A C44A C45A 124.7(14) . .
C43A C44A H44A 117.6 . .
C45A C44A H44A 117.6 . .
C43A C44A H48Z 109.9 . .
C45A C44A H48Z 115.4 . .
H44A C44A H48Z 34.8 . .
C44A C45A C46A 115.6(19) . .
C44A C45A H45A 122.1 . .
C46A C45A H45A 122.3 . .
C44A C45A H47Z 116.8 . .
C46A C45A H47Z 110.7 . .
H45A C45A H47Z 40.5 . .
C47A C46A C45A 123(2) . .
C47A C46A H46A 118.5 . .
C45A C46A H46A 118.4 . .
C47A C46A H46Z 132.5 . .
C45A C46A H46Z 104.1 . .
H46A C46A H46Z 15.7 . .
C46A C47A C48A 122.6(19) . .
C46A C47A H47A 118.8 . .
C48A C47A H47A 118.6 . .
C46A C47A H45Z 110.2 . .
C48A C47A H45Z 108.8 . .
H47A C47A H45Z 47.1 . .
C47A C48A C43A 113.0(14) . .
C47A C48A H48A 123.7 . .
C43A C48A H48A 123.4 . .
C47A C48A H44Z 112.9 . .
C43A C48A H44Z 103.5 . .
H48A C48A H44Z 56.0 . .
O10A C42Z H42A 115.0 . .
O10A C42Z H42B 87.6 . .
H42A C42Z H42B 88.2 . .
O10A C42Z H42C 110.1 . .
H42A C42Z H42C 58.0 . .
H42B C42Z H42C 32.3 . .
O10A C42Z H42D 109.5 . .
H42A C42Z H42D 51.4 . .
H42B C42Z H42D 139.5 . .
H42C C42Z H42D 108.1 . .
C45Z C44Z H48A 112.0 . .
C45Z C44Z H44Z 116.4 . .
H48A C44Z H44Z 43.6 . .
C44Z C45Z C46Z 119.3(17) . .
C44Z C45Z H47A 121.1 . .
C46Z C45Z H47A 103.4 . .
C44Z C45Z H45Z 120.6 . .
C46Z C45Z H45Z 120.0 . .
H47A C45Z H45Z 42.8 . .
C47Z C46Z C45Z 113.3(19) . .
C47Z C46Z H46A 144.0 . .
C45Z C46Z H46A 102.7 . .
C47Z C46Z H46Z 123.4 . .
C45Z C46Z H46Z 123.3 . .
H46A C46Z H46Z 20.6 . .
C46Z C47Z C48Z 125.7(19) . .
C46Z C47Z H45A 105.5 . .
C48Z C47Z H45A 111.5 . .
C46Z C47Z H47Z 117.1 . .
C48Z C47Z H47Z 117.3 . .
H45A C47Z H47Z 45.7 . .
C47Z C48Z H44A 116.9 . .
C47Z C48Z H48Z 121.9 . .
H44A C48Z H48Z 42.8 . .
O11A C49A C50A 108.6(4) . .
O11A C49A H49A 109.9 . .
C50A C49A H49A 109.9 . .
O11A C49A H49B 110.1 . .
C50A C49A H49B 110.1 . .
H49A C49A H49B 108.4 . .
C55A C50A C51A 118.7(4) . .
C55A C50A C49A 121.6(4) . .
C51A C50A C49A 119.5(5) . .
C50A C51A C52A 120.8(4) . .
C50A C51A H51A 119.6 . .
C52A C51A H51A 119.6 . .
C51A C52A C53A 119.8(4) . .
C51A C52A H52A 120.1 . .
C53A C52A H52A 120.1 . .
C54A C53A C52A 119.4(4) . .
C54A C53A C56A 118.4(4) . .
C52A C53A C56A 121.7(4) . .
C53A C54A C55A 120.8(4) . .
C53A C54A H54A 119.5 . .
C55A C54A H54A 119.7 . .
C50A C55A C54A 120.4(3) . .
C50A C55A H55A 119.9 . .
C54A C55A H55A 119.7 . .
O12A C56A C53A 111.6(3) . .
O12A C56A H56A 109.1 . .
C53A C56A H56A 109.3 . .
O12A C56A H56B 109.5 . .
C53A C56A H56B 109.4 . .
H56A C56A H56B 107.9 . .
O12A C57A C58A 111.4(3) . .
O12A C57A C61A 111.1(3) . .
C58A C57A C61A 109.6(3) . .
O12A C57A H57A 108.3 . .
C58A C57A H57A 108.2 . .
C61A C57A H57A 108.2 . .
O13A C58A C57A 106.4(3) . .
O13A C58A C59A 113.7(3) . .
C57A C58A C59A 110.4(3) . .
O13A C58A H58A 108.8 . .
C57A C58A H58A 108.7 . .
C59A C58A H58A 108.7 . .
O14A C59A C58A 107.5(3) . .
O14A C59A C60A 112.3(4) . .
C58A C59A C60A 108.7(3) . .
O14A C59A H59A 109.5 . .
C58A C59A H59A 109.5 . .
C60A C59A H59A 109.4 . .
O15A C60A C59A 112.0(3) . .
O15A C60A H60A 109.2 . .
C59A C60A H60A 109.3 . .
O15A C60A H60B 109.1 . .
C59A C60A H60B 109.2 . .
H60A C60A H60B 107.9 . .
O16A C61A O15A 111.1(3) . .
O16A C61A C76A 109.6(3) . .
O15A C61A C76A 107.7(3) . .
O16A C61A C57A 107.6(3) . .
O15A C61A C57A 108.8(3) . .
C76A C61A C57A 112.0(3) . .
O13A C62A C63A 108.6(3) . .
O13A C62A H62A 110.0 . .
C63A C62A H62A 110.0 . .
O13A C62A H62B 110.0 . .
C63A C62A H62B 109.9 . .
H62A C62A H62B 108.4 . .
C68A C63A C64A 119.7(4) . .
C68A C63A C62A 121.5(4) . .
C64A C63A C62A 118.8(4) . .
C65A C64A C63A 119.7(5) . .
C65A C64A H64A 120.0 . .
C63A C64A H64A 120.3 . .
C66A C65A C64A 120.1(5) . .
C66A C65A H65A 119.9 . .
C64A C65A H65A 120.0 . .
C67A C66A C65A 120.3(5) . .
C67A C66A H66A 119.9 . .
C65A C66A H66A 119.8 . .
C66A C67A C68A 120.5(5) . .
C66A C67A H67A 119.7 . .
C68A C67A H67A 119.8 . .
C63A C68A C67A 119.8(4) . .
C63A C68A H68A 120.2 . .
C67A C68A H68A 120.0 . .
O14A C69A C70A 112.2(3) . .
O14A C69A H69A 109.1 . .
C70A C69A H69A 109.2 . .
O14A C69A H69B 109.2 . .
C70A C69A H69B 109.1 . .
H69A C69A H69B 107.9 . .
C75A C70A C71A 118.7(4) . .
C75A C70A C69A 121.4(4) . .
C71A C70A C69A 119.8(4) . .
C72A C71A C70A 120.6(5) . .
C72A C71A H71A 119.7 . .
C70A C71A H71A 119.8 . .
C73A C72A C71A 120.8(5) . .
C73A C72A H72A 119.6 . .
C71A C72A H72A 119.6 . .
C72A C73A C74A 119.5(5) . .
C72A C73A H73A 120.2 . .
C74A C73A H73A 120.4 . .
C73A C74A C75A 120.1(5) . .
C73A C74A H74A 119.9 . .
C75A C74A H74A 120.0 . .
C70A C75A C74A 120.4(4) . .
C70A C75A H75A 119.8 . .
C74A C75A H75A 119.8 . .
O17A C76A C61A 111.9(3) . .
O17A C76A H76A 109.3 . .
C61A C76A H76A 109.2 . .
O17A C76A H76B 109.2 . .
C61A C76A H76B 109.2 . .
H76A C76A H76B 107.9 . .
O16A C77A C78A 114.1(3) . .
O16A C77A H77A 108.8 . .
C78A C77A H77A 108.7 . .
O16A C77A H77B 108.7 . .
C78A C77A H77B 108.7 . .
H77A C77A H77B 107.6 . .
O18A C78A O17A 107.1(3) . .
O18A C78A C77A 101.6(3) . .
O17A C78A C77A 110.9(3) . .
O18A C78A C79A 109.8(3) . .
O17A C78A C79A 110.8(3) . .
C77A C78A C79A 115.9(3) . .
O1A C79A C80A 111.2(3) . .
O1A C79A C78A 106.2(3) . .
C80A C79A C78A 109.8(3) . .
O1A C79A H79A 109.9 . .
C80A C79A H79A 109.9 . .
C78A C79A H79A 109.8 . .
O20A C80A C79A 109.6(3) . .
O20A C80A C81A 112.9(3) . .
C79A C80A C81A 109.6(3) . .
O20A C80A H80A 108.2 . .
C79A C80A H80A 108.2 . .
C81A C80A H80A 108.3 . .
O19A C81A C82A 111.5(3) . .
O19A C81A C80A 107.8(3) . .
C82A C81A C80A 108.2(3) . .
O19A C81A H81A 109.8 . .
C82A C81A H81A 109.8 . .
C80A C81A H81A 109.8 . .
O18A C82A C81A 109.8(3) . .
O18A C82A H82A 109.6 . .
C81A C82A H82A 109.7 . .
O18A C82A H82B 109.7 . .
C81A C82A H82B 109.7 . .
H82A C82A H82B 108.2 . .
O19A C83A C84A 113.6(3) . .
O19A C83A H83A 108.8 . .
C84A C83A H83A 108.7 . .
O19A C83A H83B 109.0 . .
C84A C83A H83B 109.0 . .
H83A C83A H83B 107.7 . .
C85A C84A C89A 118.9(4) . .
C85A C84A C83A 121.0(4) . .
C89A C84A C83A 120.0(4) . .
C84A C85A C86A 120.7(5) . .
C84A C85A H85A 119.7 . .
C86A C85A H85A 119.6 . .
C87A C86A C85A 122.0(5) . .
C87A C86A H86A 118.9 . .
C85A C86A H86A 119.1 . .
C86A C87A C88A 118.1(5) . .
C86A C87A H87A 120.9 . .
C88A C87A H87A 121.0 . .
C89A C88A C87A 120.2(5) . .
C89A C88A H88A 120.0 . .
C87A C88A H88A 119.8 . .
C84A C89A C88A 120.1(4) . .
C84A C89A H89A 120.0 . .
C88A C89A H89A 119.9 . .
O20A C90A C91A 111.2(4) . .
O20A C90A H90A 109.5 . .
C91A C90A H90A 109.4 . .
O20A C90A H90B 109.4 . .
C91A C90A H90B 109.3 . .
H90A C90A H90B 108.0 . .
C92A C91A C96A 118.9(4) . .
C92A C91A C90A 121.3(4) . .
C96A C91A C90A 119.8(4) . .
C91A C92A C93A 120.7(5) . .
C91A C92A H92A 119.7 . .
C93A C92A H92A 119.6 . .
C94A C93A C92A 119.8(5) . .
C94A C93A H93A 120.1 . .
C92A C93A H93A 120.2 . .
C95A C94A C93A 119.7(5) . .
C95A C94A H94A 120.2 . .
C93A C94A H94A 120.1 . .
C96A C95A C94A 121.1(5) . .
C96A C95A H95A 119.5 . .
C94A C95A H95A 119.4 . .
C95A C96A C91A 119.8(5) . .
C95A C96A H96A 120.1 . .
C91A C96A H96A 120.1 . .
C1B O1B C31B 118.8(4) . 2_556
C9B O2B C8B 111.1(3) . .
C14B O3B C10B 113.2(4) . .
C14B O3B C14D 53.4(5) . .
C10B O3B C14D 118.1(4) . .
C11B O4B C21B 114.3(4) . .
C13B O5B C12B 112.9(3) . .
C13B O6B C29B 111.3(3) . .
C30B O7B C28B 117.2(3) . .
C30B O8B C34B 116.5(3) . .
C33B O9B C35B 113.9(4) . .
C42B O10B C32B 112.6(4) . .
O1B C1B C2B 110.4(4) . .
O1B C1B H1B1 109.6 . .
C2B C1B H1B1 109.6 . .
O1B C1B H1B2 109.5 . .
C2B C1B H1B2 109.5 . .
H1B1 C1B H1B2 108.1 . .
C7D C2B C3D 120.7(6) . .
C7D C2B C3B 72.8(6) . .
C3D C2B C3B 70.9(5) . .
C7D C2B C7B 71.1(6) . .
C3D C2B C7B 85.0(5) . .
C3B C2B C7B 116.1(5) . .
C7D C2B C1B 122.4(5) . .
C3D C2B C1B 116.8(5) . .
C3B C2B C1B 124.8(5) . .
C7B C2B C1B 118.9(4) . .
C4B C5B C6D 72.5(6) . .
C4B C5B C6B 121.2(6) . .
C6D C5B C6B 71.5(6) . .
C4B C5B C4D 70.4(6) . .
C6D C5B C4D 116.3(6) . .
C6B C5B C4D 86.2(5) . .
C4B C5B C8B 123.2(5) . .
C6D C5B C8B 123.9(5) . .
C6B C5B C8B 115.4(5) . .
C4D C5B C8B 119.6(5) . .
C4B C3B C2B 121.7(7) . .
C4B C3B H3B 119.0 . .
C2B C3B H3B 119.3 . .
C5B C4B C3B 121.8(7) . .
C5B C4B H4B 118.9 . .
C3B C4B H4B 119.3 . .
C7B C6B C5B 116.9(7) . .
C7B C6B H6B 121.6 . .
C5B C6B H6B 121.5 . .
C6B C7B C2B 121.6(6) . .
C6B C7B H7B 119.1 . .
C2B C7B H7B 119.3 . .
C2B C3D C4D 119.4(7) . .
C2B C3D H3D 120.2 . .
C4D C3D H3D 120.4 . .
C3D C4D C5B 118.8(7) . .
C3D C4D H4D 120.5 . .
C5B C4D H4D 120.7 . .
C5B C6D C7D 122.9(8) . .
C5B C6D H6D 118.7 . .
C7D C6D H6D 118.5 . .
C2B C7D C6D 120.8(7) . .
C2B C7D H7D 119.4 . .
C6D C7D H7D 119.7 . .
O2B C8B C5B 110.3(4) . .
O2B C8B H8B1 109.5 . .
C5B C8B H8B1 109.5 . .
O2B C8B H8B2 109.7 . .
C5B C8B H8B2 109.6 . .
H8B1 C8B H8B2 108.1 . .
O2B C9B C10B 111.1(3) . .
O2B C9B C13B 110.4(3) . .
C10B C9B C13B 109.6(3) . .
O2B C9B H9B 108.6 . .
C10B C9B H9B 108.6 . .
C13B C9B H9B 108.5 . .
O3B C10B C9B 109.1(3) . .
O3B C10B C11B 111.2(3) . .
C9B C10B C11B 110.4(3) . .
O3B C10B H10B 108.7 . .
C9B C10B H10B 108.7 . .
C11B C10B H10B 108.7 . .
O4B C11B C12B 112.4(3) . .
O4B C11B C10B 108.1(3) . .
C12B C11B C10B 108.6(3) . .
O4B C11B H11B 109.3 . .
C12B C11B H11B 109.2 . .
C10B C11B H11B 109.2 . .
O5B C12B C11B 111.0(3) . .
O5B C12B H12C 109.4 . .
C11B C12B H12C 109.4 . .
O5B C12B H12D 109.4 . .
C11B C12B H12D 109.5 . .
H12C C12B H12D 108.0 . .
O6B C13B O5B 110.7(3) . .
O6B C13B C28B 109.4(3) . .
O5B C13B C28B 107.9(3) . .
O6B C13B C9B 107.5(3) . .
O5B C13B C9B 108.8(3) . .
C28B C13B C9B 112.6(3) . .
O3B C14B C15B 107.4(5) . .
O3B C14B H14C 110.2 . .
C15B C14B H14C 110.2 . .
O3B C14B H14D 110.4 . .
C15B C14B H14D 110.2 . .
H14C C14B H14D 108.5 . .
O3B C14B H14E 92.3 . .
C15B C14B H14E 81.0 . .
H14C C14B H14E 41.9 . .
H14D C14B H14E 149.1 . .
C20B C15B C16B 127.6(6) . .
C20B C15B C14B 119.3(5) . .
C16B C15B C14B 112.8(5) . .
C15B C16B C17B 115.8(7) . .
C15B C16B H16B 122.2 . .
C17B C16B H16B 122.0 . .
C18B C17B C16B 115.8(14) . .
C18B C17B H17B 122.3 . .
C16B C17B H17B 121.8 . .
C17B C18B C19B 128.5(18) . .
C17B C18B H18B 115.1 . .
C19B C18B H18B 116.4 . .
C17B C18B H19D 122.3 . .
C19B C18B H19D 94.1 . .
H18B C18B H19D 44.6 . .
C20B C19B C18B 112.6(11) . .
C20B C19B H19B 124.0 . .
C18B C19B H19B 123.4 . .
C15B C20B C19B 116.4(7) . .
C15B C20B H20B 121.9 . .
C19B C20B H20B 121.7 . .
O3B C14D H14C 79.9 . .
O3B C14D H14E 109.8 . .
H14C C14D H14E 41.3 . .
O3B C14D H14F 110.0 . .
H14C C14D H14F 147.6 . .
H14E C14D H14F 108.3 . .
C17D C16D H16D 117.3 . .
C18D C17D C16D 119.7(9) . .
C18D C17D H17D 120.1 . .
C16D C17D H17D 120.2 . .
C17D C18D C19D 125.5(11) . .
C17D C18D H18D 117.3 . .
C19D C18D H18D 117.2 . .
C20D C19D C18D 103.0(15) . .
C20D C19D H18B 175.4 . .
C18D C19D H18B 73.5 . .
C20D C19D H19D 128.4 . .
C18D C19D H19D 128.6 . .
H18B C19D H19D 55.2 . .
C19D C20D H20D 113.7 . .
O4B C21B C22B 112.0(4) . .
O4B C21B H21C 109.1 . .
C22B C21B H21C 109.1 . .
O4B C21B H21D 109.3 . .
C22B C21B H21D 109.4 . .
H21C C21B H21D 107.9 . .
C23B C22B C27B 118.0(5) . .
C23B C22B C21B 121.5(6) . .
C27B C22B C21B 120.5(6) . .
C22B C23B C24B 120.6(6) . .
C22B C23B H23B 119.8 . .
C24B C23B H23B 119.6 . .
C25B C24B C23B 121.3(6) . .
C25B C24B H24B 119.3 . .
C23B C24B H24B 119.4 . .
C24B C25B C26B 118.2(5) . .
C24B C25B H25B 120.9 . .
C26B C25B H25B 120.9 . .
C25B C26B C27B 121.5(7) . .
C25B C26B H26B 119.1 . .
C27B C26B H26B 119.4 . .
C26B C27B C22B 120.4(6) . .
C26B C27B H27B 119.8 . .
C22B C27B H27B 119.8 . .
O7B C28B C13B 111.5(3) . .
O7B C28B H28C 109.3 . .
C13B C28B H28C 109.3 . .
O7B C28B H28D 109.3 . .
C13B C28B H28D 109.3 . .
H28C C28B H28D 108.0 . .
O6B C29B C30B 114.1(3) . .
O6B C29B H29C 108.6 . .
C30B C29B H29C 108.7 . .
O6B C29B H29D 108.8 . .
C30B C29B H29D 108.8 . .
H29C C29B H29D 107.6 . .
O8B C30B O7B 107.2(3) . .
O8B C30B C29B 102.1(3) . .
O7B C30B C29B 111.8(3) . .
O8B C30B C31B 110.2(3) . .
O7B C30B C31B 110.0(3) . .
C29B C30B C31B 115.1(3) . .
O1B C31B C32B 110.1(4) 2_556 .
O1B C31B C30B 107.7(3) 2_556 .
C32B C31B C30B 110.3(3) . .
O1B C31B H31B 109.6 2_556 .
C32B C31B H31B 109.5 . .
C30B C31B H31B 109.6 . .
O10B C32B C31B 108.4(4) . .
O10B C32B C33B 111.9(4) . .
C31B C32B C33B 110.3(3) . .
O10B C32B H32B 108.7 . .
C31B C32B H32B 108.7 . .
C33B C32B H32B 108.7 . .
O9B C33B C34B 111.1(3) . .
O9B C33B C32B 108.4(3) . .
C34B C33B C32B 108.0(3) . .
O9B C33B H33B 109.8 . .
C34B C33B H33B 109.8 . .
C32B C33B H33B 109.8 . .
O8B C34B C33B 109.5(3) . .
O8B C34B H34C 109.7 . .
C33B C34B H34C 109.8 . .
O8B C34B H34D 109.8 . .
C33B C34B H34D 109.7 . .
H34C C34B H34D 108.2 . .
O9B C35B C36B 117.5(7) . .
O9B C35B H35C 108.0 . .
C36B C35B H35C 108.2 . .
O9B C35B H35D 108.0 . .
C36B C35B H35D 107.6 . .
H35C C35B H35D 107.2 . .
O9B C35B H35E 110.3 . .
C36B C35B H35E 101.3 . .
H35C C35B H35E 7.3 . .
H35D C35B H35E 112.2 . .
O9B C35B H35F 110.5 . .
C36B C35B H35F 107.8 . .
H35C C35B H35F 104.0 . .
H35D C35B H35F 3.5 . .
H35E C35B H35F 108.9 . .
C41B C36B C37B 119.9(16) . .
C41B C36B C35B 122.0(18) . .
C37B C36B C35B 117.9(18) . .
C38B C37B C36B 119.8(13) . .
C38B C37B H37B 120.2 . .
C36B C37B H37B 119.9 . .
C38B C37B H37D 106.9 . .
C36B C37B H37D 93.4 . .
H37B C37B H37D 69.6 . .
C37B C38B C39B 119.9(12) . .
C37B C38B H38B 119.8 . .
C39B C38B H38B 120.2 . .
C37B C38B H38D 123.8 . .
C39B C38B H38D 77.9 . .
H38B C38B H38D 69.9 . .
C38B C39B C40B 119.0(14) . .
C38B C39B H39B 120.4 . .
C40B C39B H39B 120.6 . .
C38B C39B H39D 144.3 . .
C40B C39B H39D 93.5 . .
H39B C39B H39D 30.7 . .
C41B C40B C39B 120.3(11) . .
C41B C40B H40B 119.7 . .
C39B C40B H40B 120.0 . .
C36B C41B C40B 120.9(12) . .
C36B C41B H41B 119.6 . .
C40B C41B H41B 119.5 . .
C37D C36D C41D 117.9(16) . .
C36D C37D C38D 121.4(13) . .
C36D C37D H37B 95.4 . .
C38D C37D H37B 117.0 . .
C36D C37D H37D 119.5 . .
C38D C37D H37D 119.1 . .
H37B C37D H37D 55.6 . .
C39D C38D C37D 118.2(11) . .
C39D C38D H38B 112.6 . .
C37D C38D H38B 101.3 . .
C39D C38D H38D 120.8 . .
C37D C38D H38D 121.0 . .
H38B C38D H38D 55.6 . .
C40D C39D C38D 122.1(15) . .
C40D C39D H39B 148.6 . .
C38D C39D H39B 89.1 . .
C40D C39D H39D 119.0 . .
C38D C39D H39D 118.9 . .
H39B C39D H39D 30.2 . .
C39D C40D C41D 118.9(12) . .
C39D C40D H40B 74.9 . .
C41D C40D H40B 112.4 . .
C39D C40D H40D 120.4 . .
C41D C40D H40D 120.7 . .
H40B C40D H40D 83.5 . .
C36D C41D C40D 121.1(12) . .
C36D C41D H41B 87.5 . .
C40D C41D H41B 102.5 . .
C36D C41D H41D 119.5 . .
C40D C41D H41D 119.4 . .
H41B C41D H41D 79.8 . .
O10B C42B C43B 105.4(5) . .
O10B C42B H42E 110.6 . .
C43B C42B H42E 110.7 . .
O10B C42B H42F 110.7 . .
C43B C42B H42F 110.7 . .
H42E C42B H42F 108.8 . .
O10B C42B H42G 108.0 . .
C43B C42B H42G 128.5 . .
H42E C42B H42G 19.5 . .
H42F C42B H42G 92.8 . .
O10B C42B H42H 108.2 . .
C43B C42B H42H 98.3 . .
H42E C42B H42H 122.0 . .
H42F C42B H42H 14.7 . .
H42G C42B H42H 107.1 . .
C44B C43B C48B 120.0 . .
C44B C43B C42B 118.5(5) . .
C48B C43B C42B 121.0(5) . .
C43B C44B C45B 120.0 . .
C43B C44B H44B 120.0 . .
C45B C44B H44B 120.0 . .
C44B C45B C46B 120.0 . .
C44B C45B H45B 120.0 . .
C46B C45B H45B 120.0 . .
C44B C45B H46D 165.2 . .
C46B C45B H46D 74.4 . .
H45B C45B H46D 45.8 . .
C45B C46B C47B 120.0 . .
C45B C46B H46B 120.0 . .
C47B C46B H46B 120.0 . .
C48B C47B C46B 120.0 . .
C48B C47B H47B 120.0 . .
C46B C47B H47B 120.0 . .
C47B C48B C43B 120.0 . .
C47B C48B H48B 120.0 . .
C43B C48B H48B 120.0 . .
C44D C43D C48D 120.0 . .
C44D C43D H44B 58.5 . .
C48D C43D H44B 91.6 . .
C45D C44D C43D 120.0 . .
C45D C44D H44B 86.7 . .
C43D C44D H44B 67.0 . .
C45D C44D H44D 120.0 . .
C43D C44D H44D 120.0 . .
H44B C44D H44D 116.6 . .
C44D C45D C46D 120.0 . .
C44D C45D H45B 126.9 . .
C46D C45D H45B 28.6 . .
C44D C45D H45D 120.0 . .
C46D C45D H45D 120.0 . .
H45B C45D H45D 106.1 . .
C47D C46D C45D 120.0 . .
C47D C46D H45B 110.7 . .
C45D C46D H45B 88.2 . .
C47D C46D H46D 120.0 . .
C45D C46D H46D 120.0 . .
H45B C46D H46D 71.2 . .
C46D C47D C48D 120.0 . .
C46D C47D H47D 120.0 . .
C48D C47D H47D 120.0 . .
C47D C48D C43D 120.0 . .
C47D C48D H48D 120.0 . .
C43D C48D H48D 120.0 . .
C1C O1C C31C 117.5(3) . 2_556
C9C O2C C8C 110.8(3) . .
C14C O3C C10C 117.2(4) . .
C14C O3C C14E 46.9(5) . .
C10C O3C C14E 116.5(4) . .
C11C O4C C21C 113.1(4) . .
C13C O5C C12C 113.3(3) . .
C13C O6C C29C 112.0(3) . .
C30C O7C C28C 116.5(3) . .
C30C O8C C34C 116.5(3) . .
C33C O9C C35C 113.9(4) . .
C42C O10C C32C 112.1(3) . .
O1C C1C C2C 108.6(4) . .
O1C C1C H1C1 109.8 . .
C2C C1C H1C1 109.9 . .
O1C C1C H1C2 110.2 . .
C2C C1C H1C2 110.1 . .
H1C1 C1C H1C2 108.4 . .
C3C C2C C3E 69.3(5) . .
C3C C2C C7C 119.8(6) . .
C3E C2C C7C 72.5(5) . .
C3C C2C C7E 81.3(6) . .
C3E C2C C7E 118.3(5) . .
C7C C2C C7E 78.0(6) . .
C3C C2C C1C 118.1(5) . .
C3E C2C C1C 124.0(5) . .
C7C C2C C1C 121.7(5) . .
C7E C2C C1C 117.7(4) . .
C4E C5C C6C 72.7(6) . .
C4E C5C C4C 67.6(6) . .
C6C C5C C4C 115.4(6) . .
C4E C5C C6E 120.2(6) . .
C6C C5C C6E 77.3(6) . .
C4C C5C C6E 81.2(5) . .
C4E C5C C8C 124.2(5) . .
C6C C5C C8C 124.0(5) . .
C4C C5C C8C 120.4(5) . .
C6E C5C C8C 115.5(5) . .
C2C C3C C4C 120.1(7) . .
C2C C3C H3C 120.1 . .
C4C C3C H3C 119.8 . .
C3C C4C C5C 121.7(7) . .
C3C C4C H4C 119.4 . .
C5C C4C H4C 118.9 . .
C7C C6C C5C 122.4(8) . .
C7C C6C H6C 118.9 . .
C5C C6C H6C 118.7 . .
C6C C7C C2C 119.2(8) . .
C6C C7C H7C 120.3 . .
C2C C7C H7C 120.5 . .
C2C C3E C4E 122.4(7) . .
C2C C3E H3E 118.7 . .
C4E C3E H3E 118.8 . .
C5C C4E C3E 121.8(7) . .
C5C C4E H4E 119.1 . .
C3E C4E H4E 119.1 . .
C7E C6E C5C 117.6(7) . .
C7E C6E H6E 121.1 . .
C5C C6E H6E 121.3 . .
C6E C7E C2C 119.8(6) . .
C6E C7E H7E 120.3 . .
C2C C7E H7E 119.9 . .
O2C C8C C5C 110.1(4) . .
O2C C8C H8C1 109.3 . .
C5C C8C H8C1 109.5 . .
O2C C8C H8C2 110.0 . .
C5C C8C H8C2 109.8 . .
H8C1 C8C H8C2 108.1 . .
O2C C9C C10C 110.8(3) . .
O2C C9C C13C 110.9(3) . .
C10C C9C C13C 109.0(3) . .
O2C C9C H9C 108.8 . .
C10C C9C H9C 108.7 . .
C13C C9C H9C 108.7 . .
O3C C10C C11C 110.6(3) . .
O3C C10C C9C 109.0(3) . .
C11C C10C C9C 110.7(3) . .
O3C C10C H10C 108.8 . .
C11C C10C H10C 108.8 . .
C9C C10C H10C 108.8 . .
O4C C11C C12C 111.2(3) . .
O4C C11C C10C 108.8(3) . .
C12C C11C C10C 109.5(3) . .
O4C C11C H11C 109.1 . .
C12C C11C H11C 109.1 . .
C10C C11C H11C 109.1 . .
O5C C12C C11C 112.1(3) . .
O5C C12C H12E 109.2 . .
C11C C12C H12E 109.2 . .
O5C C12C H12F 109.1 . .
C11C C12C H12F 109.1 . .
H12E C12C H12F 107.9 . .
O6C C13C O5C 111.6(3) . .
O6C C13C C28C 109.2(3) . .
O5C C13C C28C 108.0(3) . .
O6C C13C C9C 107.4(3) . .
O5C C13C C9C 108.2(3) . .
C28C C13C C9C 112.5(3) . .
O3C C14C C15C 114.4(6) . .
O3C C14C H14G 108.5 . .
C15C C14C H14G 108.7 . .
O3C C14C H14H 108.6 . .
C15C C14C H14H 108.8 . .
H14G C14C H14H 107.6 . .
O3C C14C H14J 96.7 . .
C15C C14C H14J 88.7 . .
H14G C14C H14J 31.4 . .
H14H C14C H14J 138.5 . .
C16C C15C C20C 121.3(5) . .
C16C C15C C14C 123.7(6) . .
C20C C15C C14C 115.0(5) . .
C15C C16C C17C 121.6(8) . .
C15C C16C H16C 119.1 . .
C17C C16C H16C 119.3 . .
C18C C17C C16C 119.5(8) . .
C18C C17C H17C 120.3 . .
C16C C17C H17C 120.2 . .
C18C C17C H19E 31.7 . .
C16C C17C H19E 146.0 . .
H17C C17C H19E 91.3 . .
C17C C18C C19C 119.4(7) . .
C17C C18C H18C 120.4 . .
C19C C18C H18C 120.2 . .
C17C C18C H19E 76.5 . .
C19C C18C H19E 147.9 . .
H18C C18C H19E 52.6 . .
C20C C19C C18C 121.7(7) . .
C20C C19C H19C 119.1 . .
C18C C19C H19C 119.2 . .
C19C C20C C15C 116.5(6) . .
C19C C20C H20C 121.9 . .
C15C C20C H20C 121.7 . .
O3C C14E H14G 85.8 . .
O3C C14E H14I 109.8 . .
H14G C14E H14I 142.5 . .
O3C C14E H14J 110.0 . .
H14G C14E H14J 35.1 . .
H14I C14E H14J 108.3 . .
C17E C16E H16E 119.1 . .
C18E C17E C16E 120.0(9) . .
C18E C17E H17E 120.0 . .
C16E C17E H17E 120.0 . .
C19E C18E C17E 119.7(8) . .
C19E C18E H18E 120.2 . .
C17E C18E H18E 120.1 . .
C18E C19E C20E 119.5(8) . .
C18E C19E H19E 120.2 . .
C20E C19E H19E 120.3 . .
C19E C20E H20E 119.4 . .
O4C C21C C22C 112.5(4) . .
O4C C21C H21E 109.3 . .
C22C C21C H21E 109.4 . .
O4C C21C H21F 108.9 . .
C22C C21C H21F 108.8 . .
H21E C21C H21F 107.9 . .
C23C C22C C27C 118.6(5) . .
C23C C22C C21C 120.9(6) . .
C27C C22C C21C 120.5(6) . .
C22C C23C C24C 119.8(6) . .
C22C C23C H23C 120.0 . .
C24C C23C H23C 120.2 . .
C25C C24C C23C 121.5(6) . .
C25C C24C H24C 119.3 . .
C23C C24C H24C 119.2 . .
C26C C25C C24C 119.3(5) . .
C26C C25C H25C 120.3 . .
C24C C25C H25C 120.4 . .
C25C C26C C27C 119.9(7) . .
C25C C26C H26C 120.1 . .
C27C C26C H26C 119.9 . .
C22C C27C C26C 120.8(7) . .
C22C C27C H27C 119.6 . .
C26C C27C H27C 119.6 . .
O7C C28C C13C 111.2(3) . .
O7C C28C H28E 109.4 . .
C13C C28C H28E 109.4 . .
O7C C28C H28F 109.3 . .
C13C C28C H28F 109.4 . .
H28E C28C H28F 108.0 . .
O6C C29C C30C 114.4(3) . .
O6C C29C H29E 108.6 . .
C30C C29C H29E 108.6 . .
O6C C29C H29F 108.7 . .
C30C C29C H29F 108.7 . .
H29E C29C H29F 107.6 . .
O8C C30C O7C 107.1(3) . .
O8C C30C C29C 101.5(3) . .
O7C C30C C29C 111.6(3) . .
O8C C30C C31C 110.0(3) . .
O7C C30C C31C 110.3(3) . .
C29C C30C C31C 115.6(3) . .
O1C C31C C32C 110.8(4) 2_556 .
O1C C31C C30C 107.0(3) 2_556 .
C32C C31C C30C 110.1(3) . .
O1C C31C H31C 109.7 2_556 .
C32C C31C H31C 109.7 . .
C30C C31C H31C 109.6 . .
O10C C32C C33C 112.2(3) . .
O10C C32C C31C 108.2(3) . .
C33C C32C C31C 110.2(3) . .
O10C C32C H32C 108.7 . .
C33C C32C H32C 108.7 . .
C31C C32C H32C 108.8 . .
O9C C33C C34C 111.4(3) . .
O9C C33C C32C 108.1(3) . .
C34C C33C C32C 107.5(3) . .
O9C C33C H33C 109.9 . .
C34C C33C H33C 109.9 . .
C32C C33C H33C 109.9 . .
O8C C34C C33C 109.9(3) . .
O8C C34C H34E 109.7 . .
C33C C34C H34E 109.7 . .
O8C C34C H34F 109.6 . .
C33C C34C H34F 109.7 . .
H34E C34C H34F 108.2 . .
O9C C35C C36C 107.8(9) . .
O9C C35C H35G 110.0 . .
C36C C35C H35G 110.6 . .
O9C C35C H35H 110.1 . .
C36C C35C H35H 110.0 . .
H35G C35C H35H 108.4 . .
O9C C35C H35I 108.5 . .
C36C C35C H35I 105.4 . .
H35G C35C H35I 6.9 . .
H35H C35C H35I 114.9 . .
O9C C35C H35J 108.7 . .
C36C C35C H35J 118.6 . .
H35G C35C H35J 100.9 . .
H35H C35C H35J 9.3 . .
H35I C35C H35J 107.6 . .
C41C C36C C37C 116.6(16) . .
C41C C36C C35C 125.1(15) . .
C37C C36C C35C 117.8(12) . .
C36C C37C C38C 120.5(12) . .
C36C C37C H37C 119.9 . .
C38C C37C H37C 119.6 . .
C36C C37C H37E 100.1 . .
C38C C37C H37E 120.6 . .
H37C C37C H37E 45.9 . .
C39C C38C C37C 121.2(12) . .
C39C C38C H38C 119.3 . .
C37C C38C H38C 119.5 . .
C39C C38C H38E 120.5 . .
C37C C38C H38E 95.7 . .
H38C C38C H38E 51.1 . .
C39C C38C H39E 35.4 . .
C37C C38C H39E 156.3 . .
H38C C38C H39E 84.1 . .
H38E C38C H39E 102.2 . .
C38C C39C C40C 118.2(13) . .
C38C C39C H39C 120.8 . .
C40C C39C H39C 120.9 . .
C38C C39C H39E 85.5 . .
C40C C39C H39E 156.3 . .
H39C C39C H39E 35.4 . .
C39C C40C C41C 120.8(11) . .
C39C C40C H40C 119.7 . .
C41C C40C H40C 119.5 . .
C39C C40C H40E 76.2 . .
C41C C40C H40E 106.7 . .
H40C C40C H40E 87.0 . .
C36C C41C C40C 121.6(12) . .
C36C C41C H41C 119.0 . .
C40C C41C H41C 119.5 . .
C37E C36E C41E 120.7(15) . .
C36E C37E C38E 121.8(11) . .
C36E C37E H37C 100.8 . .
C38E C37E H37C 99.6 . .
C36E C37E H37E 119.2 . .
C38E C37E H37E 119.0 . .
H37C C37E H37E 67.8 . .
C39E C38E C37E 119.5(11) . .
C39E C38E H38C 74.1 . .
C37E C38E H38C 135.2 . .
C39E C38E H38E 120.4 . .
C37E C38E H38E 120.1 . .
H38C C38E H38E 63.8 . .
C38E C39E C40E 120.2(12) . .
C38E C39E H38C 45.1 . .
C40E C39E H38C 139.4 . .
C38E C39E H39C 138.2 . .
C40E C39E H39C 98.4 . .
H38C C39E H39C 113.3 . .
C38E C39E H39E 119.8 . .
C40E C39E H39E 120.0 . .
H38C C39E H39E 87.6 . .
H39C C39E H39E 25.8 . .
C41E C40E C39E 119.1(9) . .
C41E C40E H40E 120.4 . .
C39E C40E H40E 120.5 . .
C40E C41E C36E 118.4(11) . .
C40E C41E H41E 120.8 . .
C36E C41E H41E 120.8 . .
O10C C42C C43C 113.2(6) . .
O10C C42C H42I 109.0 . .
C43C C42C H42I 109.0 . .
O10C C42C H42J 108.9 . .
C43C C42C H42J 108.9 . .
H42I C42C H42J 107.7 . .
O10C C42C H42K 109.9 . .
C43C C42C H42K 88.3 . .
H42I C42C H42K 23.1 . .
H42J C42C H42K 126.1 . .
O10C C42C H42L 109.6 . .
C43C C42C H42L 124.3 . .
H42I C42C H42L 88.3 . .
H42J C42C H42L 21.0 . .
H42K C42C H42L 108.9 . .
C44C C43C C48C 120.2(10) . .
C44C C43C C42C 121.2(10) . .
C48C C43C C42C 118.6(10) . .
C44C C43C H44E 59.8 . .
C48C C43C H44E 90.9 . .
C42C C43C H44E 120.9 . .
C43C C44C C45C 119.6(10) . .
C43C C44C H44C 120.1 . .
C45C C44C H44C 120.2 . .
C43C C44C H44E 64.0 . .
C45C C44C H44E 89.7 . .
H44C C44C H44E 115.9 . .
C46C C45C C44C 122.1(11) . .
C46C C45C H45C 118.7 . .
C44C C45C H45C 119.2 . .
C46C C45C H45E 25.2 . .
C44C C45C H45E 123.3 . .
H45C C45C H45E 111.2 . .
C45C C46C C47C 117.9(10) . .
C45C C46C H46C 121.2 . .
C47C C46C H46C 120.9 . .
C45C C46C H45E 96.6 . .
C47C C46C H45E 97.0 . .
H46C C46C H45E 76.7 . .
C46C C47C C48C 119.4(11) . .
C46C C47C H47C 120.1 . .
C48C C47C H47C 120.5 . .
C43C C48C C47C 120.7(11) . .
C43C C48C H48C 119.6 . .
C47C C48C H48C 119.7 . .
C44E C43E C48E 118.2(9) . .
C43E C44E C45E 120.0(12) . .
C43E C44E H44E 120.1 . .
C45E C44E H44E 119.9 . .
C46E C45E C44E 120.7(14) . .
C46E C45E H46C 78.8 . .
C44E C45E H46C 156.5 . .
C46E C45E H45E 119.7 . .
C44E C45E H45E 119.6 . .
H46C C45E H45E 43.0 . .
C45E C46E C47E 121.9(10) . .
C45E C46E H46E 118.9 . .
C47E C46E H46E 119.2 . .
C46E C47E C48E 117.6(10) . .
C46E C47E H47E 121.0 . .
C48E C47E H47E 121.4 . .
C43E C48E C47E 121.4(10) . .
C43E C48E H48E 119.4 . .
C47E C48E H48E 119.2 . .

loop_
_geom_bond_atom_site_label_1
_geom_bond_atom_site_label_2
_geom_bond_distance
_geom_bond_site_symmetry_2
O1A C79A 1.418(4) .
O1A C1A 1.440(4) .
O2A C9A 1.422(4) .
O2A C8A 1.423(4) .
O3A C10A 1.427(4) .
O3A C14A 1.435(5) .
O4A C21A 1.430(4) .
O4A C11A 1.431(4) .
O5A C13A 1.416(4) .
O5A C12A 1.438(5) .
O6A C13A 1.416(4) .
O6A C29A 1.428(4) .
O7A C30A 1.427(4) .
O7A C28A 1.452(4) .
O8A C30A 1.414(4) .
O8A C34A 1.441(4) .
O9A C33A 1.416(5) .
O9A C35A 1.428(4) .
O10A C42A 1.39(2) .
O10A C32A 1.427(4) .
O10A C42Z 1.45(2) .
O11A C49A 1.410(5) .
O11A C31A 1.423(4) .
O12A C57A 1.422(4) .
O12A C56A 1.429(5) .
O13A C62A 1.409(5) .
O13A C58A 1.425(5) .
O14A C59A 1.424(5) .
O14A C69A 1.434(5) .
O15A C61A 1.422(4) .
O15A C60A 1.425(5) .
O16A C61A 1.414(4) .
O16A C77A 1.423(4) .
O17A C78A 1.421(4) .
O17A C76A 1.446(5) .
O18A C78A 1.413(4) .
O18A C82A 1.442(5) .
O19A C81A 1.416(5) .
O19A C83A 1.430(5) .
O20A C80A 1.421(4) .
O20A C90A 1.431(5) .
C1A C2A 1.509(5) .
C1A H1A1 0.9900 .
C1A H1A2 0.9900 .
C2A C7A 1.371(5) .
C2A C3A 1.397(5) .
C3A C4A 1.395(4) .
C3A H3A 0.9500 .
C4A C5A 1.414(5) .
C4A H4A 0.9500 .
C5A C6A 1.370(4) .
C5A C8A 1.506(5) .
C6A C7A 1.397(4) .
C6A H6A 0.9500 .
C7A H7A 0.9500 .
C8A H8A1 0.9900 .
C8A H8A2 0.9900 .
C9A C10A 1.528(5) .
C9A C13A 1.542(5) .
C9A H9A 1.0000 .
C10A C11A 1.519(5) .
C10A H10A 1.0000 .
C11A C12A 1.502(5) .
C11A H11A 1.0000 .
C12A H12A 0.9900 .
C12A H12B 0.9900 .
C13A C28A 1.510(5) .
C14A C15A 1.485(5) .
C14A H14A 0.9900 .
C14A H14B 0.9900 .
C15A C16A 1.389(5) .
C15A C20A 1.402(6) .
C16A C17A 1.387(6) .
C16A H16A 0.9500 .
C17A C18A 1.358(8) .
C17A H17A 0.9501 .
C18A C19A 1.398(8) .
C18A H18A 0.9501 .
C19A C20A 1.395(6) .
C19A H19A 0.9500 .
C20A H20A 0.9500 .
C21A C22A 1.502(6) .
C21A H21A 0.9900 .
C21A H21B 0.9900 .
C22A C27A 1.390(6) .
C22A C23A 1.404(5) .
C23A C24A 1.376(7) .
C23A H23A 0.9500 .
C24A C25A 1.388(8) .
C24A H24A 0.9500 .
C25A C26A 1.388(7) .
C25A H25A 0.9500 .
C26A C27A 1.388(7) .
C26A H26A 0.9500 .
C27A H27A 0.9500 .
C28A H28A 0.9900 .
C28A H28B 0.9900 .
C29A C30A 1.533(5) .
C29A H29A 0.9900 .
C29A H29B 0.9900 .
C30A C31A 1.546(5) .
C31A C32A 1.515(5) .
C31A H31A 1.0000 .
C32A C33A 1.526(5) .
C32A H32A 1.0000 .
C33A C34A 1.512(5) .
C33A H33A 1.0000 .
C34A H34A 0.9900 .
C34A H34B 0.9900 .
C35A C36A 1.513(5) .
C35A H35A 0.9900 .
C35A H35B 0.9900 .
C36A C37A 1.387(6) .
C36A C41A 1.398(6) .
C37A C38A 1.391(6) .
C37A H37A 0.9500 .
C38A C39A 1.395(7) .
C38A H38A 0.9500 .
C39A C40A 1.385(7) .
C39A H39A 0.9500 .
C40A C41A 1.388(5) .
C40A H40A 0.9500 .
C41A H41A 0.9500 .
C42A C43A 1.59(2) .
C42A H42A 0.9900 .
C42A H42B 0.9900 .
C42A H42C 0.7505 .
C42A H42D 1.3627 .
C43A C44A 1.31(2) .
C43A C48A 1.473(14) .
C44A C45A 1.33(3) .
C44A H44A 0.9500 .
C44A H48Z 1.2176 .
C45A C46A 1.46(3) .
C45A H45A 0.9500 .
C45A H47Z 1.1955 .
C46A C47A 1.25(3) .
C46A H46A 0.9500 .
C46A H46Z 1.1338 .
C47A C48A 1.46(3) .
C47A H47A 0.9500 .
C47A H45Z 1.0744 .
C48A H48A 0.9500 .
C48A H44Z 1.0167 .
C42Z H42A 0.8511 .
C42Z H42B 1.3942 .
C42Z H42C 0.9900 .
C42Z H42D 0.9900 .
C44Z C45Z 1.30(3) .
C44Z H48A 1.3414 .
C44Z H44Z 0.9500 .
C45Z C46Z 1.53(3) .
C45Z H47A 1.1967 .
C45Z H45Z 0.9500 .
C46Z C47Z 1.34(3) .
C46Z H46A 0.8443 .
C46Z H46Z 0.9500 .
C47Z C48Z 1.46(3) .
C47Z H45A 1.0407 .
C47Z H47Z 0.9500 .
C48Z H44A 0.9591 .
C48Z H48Z 0.9500 .
C49A C50A 1.498(6) .
C49A H49A 0.9900 .
C49A H49B 0.9900 .
C50A C55A 1.379(6) .
C50A C51A 1.386(6) .
C51A C52A 1.388(5) .
C51A H51A 0.9500 .
C52A C53A 1.393(6) .
C52A H52A 0.9500 .
C53A C54A 1.362(6) .
C53A C56A 1.490(6) .
C54A C55A 1.393(5) .
C54A H54A 0.9500 .
C55A H55A 0.9500 .
C56A H56A 0.9900 .
C56A H56B 0.9900 .
C57A C58A 1.515(5) .
C57A C61A 1.542(5) .
C57A H57A 1.0000 .
C58A C59A 1.533(5) .
C58A H58A 1.0000 .
C59A C60A 1.533(6) .
C59A H59A 1.0000 .
C60A H60A 0.9900 .
C60A H60B 0.9900 .
C61A C76A 1.515(5) .
C62A C63A 1.507(6) .
C62A H62A 0.9900 .
C62A H62B 0.9900 .
C63A C68A 1.368(6) .
C63A C64A 1.395(6) .
C64A C65A 1.390(7) .
C64A H64A 0.9500 .
C65A C66A 1.383(8) .
C65A H65A 0.9500 .
C66A C67A 1.350(7) .
C66A H66A 0.9500 .
C67A C68A 1.409(6) .
C67A H67A 0.9500 .
C68A H68A 0.9500 .
C69A C70A 1.504(6) .
C69A H69A 0.9900 .
C69A H69B 0.9900 .
C70A C75A 1.379(6) .
C70A C71A 1.391(6) .
C71A C72A 1.386(7) .
C71A H71A 0.9500 .
C72A C73A 1.366(8) .
C72A H72A 0.9500 .
C73A C74A 1.385(8) .
C73A H73A 0.9500 .
C74A C75A 1.399(7) .
C74A H74A 0.9500 .
C75A H75A 0.9500 .
C76A H76A 0.9900 .
C76A H76B 0.9900 .
C77A C78A 1.531(5) .
C77A H77A 0.9900 .
C77A H77B 0.9900 .
C78A C79A 1.552(5) .
C79A C80A 1.529(5) .
C79A H79A 1.0000 .
C80A C81A 1.532(5) .
C80A H80A 1.0000 .
C81A C82A 1.509(6) .
C81A H81A 1.0000 .
C82A H82A 0.9900 .
C82A H82B 0.9900 .
C83A C84A 1.503(6) .
C83A H83A 0.9900 .
C83A H83B 0.9900 .
C84A C85A 1.354(6) .
C84A C89A 1.395(6) .
C85A C86A 1.392(7) .
C85A H85A 0.9500 .
C86A C87A 1.354(9) .
C86A H86A 0.9500 .
C87A C88A 1.402(8) .
C87A H87A 0.9500 .
C88A C89A 1.397(7) .
C88A H88A 0.9500 .
C89A H89A 0.9500 .
C90A C91A 1.496(6) .
C90A H90A 0.9900 .
C90A H90B 0.9900 .
C91A C92A 1.363(6) .
C91A C96A 1.402(6) .
C92A C93A 1.388(7) .
C92A H92A 0.9500 .
C93A C94A 1.372(8) .
C93A H93A 0.9500 .
C94A C95A 1.367(9) .
C94A H94A 0.9500 .
C95A C96A 1.365(7) .
C95A H95A 0.9500 .
C96A H96A 0.9500 .
O1B C1B 1.396(6) .
O1B C31B 1.416(5) 2_556
O2B C9B 1.423(4) .
O2B C8B 1.436(5) .
O3B C14B 1.315(8) .
O3B C10B 1.424(5) .
O3B C14D 1.459(8) .
O4B C11B 1.421(5) .
O4B C21B 1.427(5) .
O5B C13B 1.418(4) .
O5B C12B 1.431(4) .
O6B C13B 1.413(4) .
O6B C29B 1.427(4) .
O7B C30B 1.422(4) .
O7B C28B 1.451(4) .
O8B C30B 1.408(4) .
O8B C34B 1.446(4) .
O9B C33B 1.412(5) .
O9B C35B 1.423(5) .
O10B C42B 1.414(6) .
O10B C32B 1.422(4) .
C1B C2B 1.494(6) .
C1B H1B1 0.9900 .
C1B H1B2 0.9900 .
C2B C7D 1.339(10) .
C2B C3D 1.386(10) .
C2B C3B 1.401(8) .
C2B C7B 1.416(9) .
C5B C4B 1.257(10) .
C5B C6D 1.337(10) .
C5B C6B 1.475(9) .
C5B C4D 1.477(9) .
C5B C8B 1.502(6) .
C3B C4B 1.401(11) .
C3B H3B 0.9500 .
C4B H4B 0.9500 .
C6B C7B 1.390(10) .
C6B H6B 0.9500 .
C7B H7B 0.9500 .
C3D C4D 1.409(12) .
C3D H3D 0.9500 .
C4D H4D 0.9500 .
C6D C7D 1.388(12) .
C6D H6D 0.9500 .
C7D H7D 0.9500 .
C8B H8B1 0.9900 .
C8B H8B2 0.9900 .
C9B C10B 1.520(5) .
C9B C13B 1.547(5) .
C9B H9B 1.0000 .
C10B C11B 1.526(5) .
C10B H10B 1.0000 .
C11B C12B 1.522(6) .
C11B H11B 1.0000 .
C12B H12C 0.9900 .
C12B H12D 0.9900 .
C13B C28B 1.512(5) .
C14B C15B 1.625(8) .
C14B H14C 0.9900 .
C14B H14D 0.9900 .
C14B H14E 1.4854 .
C15B C20B 1.303(9) .
C15B C16B 1.347(9) .
C16B C17B 1.384(11) .
C16B H16B 0.9500 .
C17B C18B 1.22(3) .
C17B H17B 0.9500 .
C18B C19B 1.42(3) .
C18B H18B 0.9500 .
C18B H19D 1.1804 .
C19B C20B 1.375(11) .
C19B H19B 0.9500 .
C20B H20B 0.9500 .
C14D H14C 1.4993 .
C14D H14E 0.9900 .
C14D H14F 0.9900 .
C16D C17D 1.389(13) .
C16D H16D 0.9500 .
C17D C18D 1.384(14) .
C17D H17D 0.9500 .
C18D C19D 1.63(3) .
C18D H18D 0.9500 .
C19D C20D 1.40(2) .
C19D H18B 0.8418 .
C19D H19D 0.9500 .
C20D H20D 0.9500 .
C21B C22B 1.499(7) .
C21B H21C 0.9900 .
C21B H21D 0.9900 .
C22B C23B 1.375(8) .
C22B C27B 1.401(9) .
C23B C24B 1.394(7) .
C23B H23B 0.9500 .
C24B C25B 1.373(9) .
C24B H24B 0.9500 .
C25B C26B 1.373(10) .
C25B H25B 0.9500 .
C26B C27B 1.381(9) .
C26B H26B 0.9500 .
C27B H27B 0.9500 .
C28B H28C 0.9900 .
C28B H28D 0.9900 .
C29B C30B 1.526(5) .
C29B H29C 0.9900 .
C29B H29D 0.9900 .
C30B C31B 1.551(5) .
C31B O1B 1.416(5) 2_556
C31B C32B 1.523(6) .
C31B H31B 1.0000 .
C32B C33B 1.528(6) .
C32B H32B 1.0000 .
C33B C34B 1.515(5) .
C33B H33B 1.0001 .
C34B H34C 0.9900 .
C34B H34D 0.9900 .
C35B C36B 1.52(2) .
C35B H35C 0.9900 .
C35B H35D 0.9900 .
C35B H35E 0.9939 .
C35B H35F 0.9820 .
C36B C41B 1.35(3) .
C36B C37B 1.41(3) .
C37B C38B 1.386(14) .
C37B H37B 0.9500 .
C37B H37D 1.1136 .
C38B C39B 1.39(2) .
C38B H38B 0.9500 .
C38B H38D 1.1457 .
C39B C40B 1.40(2) .
C39B H39B 0.9500 .
C39B H39D 1.0593 .
C40B C41B 1.380(11) .
C40B H40B 0.9500 .
C41B H41B 0.9500 .
C36D C37D 1.39(2) .
C36D C41D 1.40(2) .
C37D C38D 1.399(15) .
C37D H37B 1.4253 .
C37D H37D 0.9500 .
C38D C39D 1.39(2) .
C38D H38B 1.4598 .
C38D H38D 0.9500 .
C39D C40D 1.35(2) .
C39D H39B 1.0750 .
C39D H39D 0.9500 .
C40D C41D 1.406(12) .
C40D H40B 1.5165 .
C40D H40D 0.9500 .
C41D H41B 1.4993 .
C41D H41D 0.9500 .
C42B C43B 1.551(6) .
C42B H42E 0.9900 .
C42B H42F 0.9900 .
C42B H42G 0.9921 .
C42B H42H 0.9908 .
C43B C44B 1.3900 .
C43B C48B 1.3900 .
C44B C45B 1.3900 .
C44B H44B 0.9500 .
C45B C46B 1.3900 .
C45B H45B 0.9500 .
C45B H46D 1.3963 .
C46B C47B 1.3900 .
C46B H46B 0.9500 .
C47B C48B 1.3900 .
C47B H47B 0.9500 .
C48B H48B 0.9500 .
C43D C44D 1.3900 .
C43D C48D 1.3900 .
C43D H44B 1.5707 .
C44D C45D 1.3900 .
C44D H44B 1.4542 .
C44D H44D 0.9500 .
C45D C46D 1.3900 .
C45D H45B 1.5554 .
C45D H45D 0.9499 .
C46D C47D 1.3900 .
C46D H45B 0.7442 .
C46D H46D 0.9501 .
C47D C48D 1.3900 .
C47D H47D 0.9500 .
C48D H48D 0.9500 .
O1C C1C 1.415(5) .
O1C C31C 1.417(4) 2_556
O2C C9C 1.420(4) .
O2C C8C 1.431(5) .
O3C C14C 1.317(8) .
O3C C10C 1.417(4) .
O3C C14E 1.460(8) .
O4C C11C 1.418(5) .
O4C C21C 1.439(5) .
O5C C13C 1.416(4) .
O5C C12C 1.439(4) .
O6C C13C 1.415(4) .
O6C C29C 1.423(4) .
O7C C30C 1.427(4) .
O7C C28C 1.443(4) .
O8C C30C 1.412(4) .
O8C C34C 1.430(4) .
O9C C33C 1.416(5) .
O9C C35C 1.427(5) .
O10C C42C 1.412(6) .
O10C C32C 1.429(4) .
C1C C2C 1.501(5) .
C1C H1C1 0.9900 .
C1C H1C2 0.9900 .
C2C C3C 1.355(10) .
C2C C3E 1.366(8) .
C2C C7C 1.404(10) .
C2C C7E 1.414(9) .
C5C C4E 1.278(10) .
C5C C6C 1.393(10) .
C5C C4C 1.413(9) .
C5C C6E 1.485(9) .
C5C C8C 1.500(6) .
C3C C4C 1.380(12) .
C3C H3C 0.9500 .
C4C H4C 0.9500 .
C6C C7C 1.371(13) .
C6C H6C 0.9500 .
C7C H7C 0.9500 .
C3E C4E 1.396(11) .
C3E H3E 0.9500 .
C4E H4E 0.9500 .
C6E C7E 1.413(10) .
C6E H6E 0.9500 .
C7E H7E 0.9500 .
C8C H8C1 0.9900 .
C8C H8C2 0.9900 .
C9C C10C 1.527(5) .
C9C C13C 1.538(4) .
C9C H9C 1.0000 .
C10C C11C 1.519(5) .
C10C H10C 1.0000 .
C11C C12C 1.513(5) .
C11C H11C 1.0000 .
C12C H12E 0.9900 .
C12C H12F 0.9900 .
C13C C28C 1.511(5) .
C14C C15C 1.521(8) .
C14C H14G 0.9900 .
C14C H14H 0.9900 .
C14C H14J 1.3910 .
C15C C16C 1.320(9) .
C15C C20C 1.460(8) .
C16C C17C 1.396(12) .
C16C H16C 0.9500 .
C17C C18C 1.395(13) .
C17C H17C 0.9500 .
C17C H19E 1.4284 .
C18C C19C 1.396(12) .
C18C H18C 0.9500 .
C18C H19E 0.7723 .
C19C C20C 1.390(10) .
C19C H19C 0.9500 .
C20C H20C 0.9500 .
C14E H14G 1.3007 .
C14E H14I 0.9900 .
C14E H14J 0.9900 .
C16E C17E 1.403(11) .
C16E H16E 0.9500 .
C17E C18E 1.392(13) .
C17E H17E 0.9500 .
C18E C19E 1.383(14) .
C18E H18E 0.9500 .
C19E C20E 1.402(11) .
C19E H19E 0.9500 .
C20E H20E 0.9500 .
C21C C22C 1.510(6) .
C21C H21E 0.9900 .
C21C H21F 0.9900 .
C22C C23C 1.368(9) .
C22C C27C 1.377(10) .
C23C C24C 1.391(7) .
C23C H23C 0.9500 .
C24C C25C 1.366(9) .
C24C H24C 0.9500 .
C25C C26C 1.350(10) .
C25C H25C 0.9500 .
C26C C27C 1.405(8) .
C26C H26C 0.9500 .
C27C H27C 0.9500 .
C28C H28E 0.9900 .
C28C H28F 0.9900 .
C29C C30C 1.533(5) .
C29C H29E 0.9900 .
C29C H29F 0.9900 .
C30C C31C 1.550(5) .
C31C O1C 1.417(4) 2_556
C31C C32C 1.524(6) .
C31C H31C 1.0000 .
C32C C33C 1.522(6) .
C32C H32C 1.0000 .
C33C C34C 1.519(5) .
C33C H33C 1.0000 .
C34C H34E 0.9900 .
C34C H34F 0.9900 .
C35C C36C 1.57(2) .
C35C H35G 0.9900 .
C35C H35H 0.9900 .
C35C H35I 0.9916 .
C35C H35J 0.9853 .
C36C C41C 1.388(19) .
C36C C37C 1.39(2) .
C37C C38C 1.419(15) .
C37C H37C 0.9500 .
C37C H37E 1.4838 .
C38C C39C 1.360(19) .
C38C H38C 0.9500 .
C38C H38E 1.4153 .
C38C H39E 1.5802 .
C39C C40C 1.39(2) .
C39C H39C 0.9500 .
C39C H39E 0.9189 .
C40C C41C 1.394(13) .
C40C H40C 0.9500 .
C40C H40E 1.5537 .
C41C H41C 0.9500 .
C36E C37E 1.31(2) .
C36E C41E 1.431(18) .
C37E C38E 1.389(13) .
C37E H37C 0.9667 .
C37E H37E 0.9500 .
C38E C39E 1.380(18) .
C38E H38C 1.1197 .
C38E H38E 0.9500 .
C39E C40E 1.40(2) .
C39E H38C 1.5200 .
C39E H39C 1.2454 .
C39E H39E 0.9500 .
C40E C41E 1.396(11) .
C40E H40E 0.9500 .
C41E H41E 0.9500 .
C42C C43C 1.529(12) .
C42C H42I 0.9900 .
C42C H42J 0.9900 .
C42C H42K 0.9846 .
C42C H42L 0.9898 .
C43C C44C 1.338(16) .
C43C C48C 1.359(15) .
C43C H44E 1.4480 .
C44C C45C 1.377(13) .
C44C H44C 0.9500 .
C44C H44E 1.3917 .
C45C C46C 1.359(16) .
C45C H45C 0.9500 .
C45C H45E 1.5889 .
C46C C47C 1.386(18) .
C46C H46C 0.9500 .
C46C H45E 0.6817 .
C47C C48C 1.387(14) .
C47C H47C 0.9500 .
C48C H48C 0.9500 .
C43E C44E 1.365(14) .
C43E C48E 1.379(14) .
C44E C45E 1.396(17) .
C44E H44E 0.9500 .
C45E C46E 1.31(2) .
C45E H46C 1.4999 .
C45E H45E 0.9500 .
C46E C47E 1.373(17) .
C46E H46E 0.9500 .
C47E C48E 1.394(13) .
C47E H47E 0.9500 .
C48E H48E 0.9500 .

loop_
_geom_torsion_atom_site_label_1
_geom_torsion_atom_site_label_2
_geom_torsion_atom_site_label_3
_geom_torsion_atom_site_label_4
_geom_torsion
_geom_torsion_site_symmetry_1
_geom_torsion_site_symmetry_4
C79A O1A C1A C2A -129.7(3) . .
O1A C1A C2A C7A 10.6(5) . .
O1A C1A C2A C3A -170.2(3) . .
C7A C2A C3A C4A 2.1(6) . .
C1A C2A C3A C4A -177.1(3) . .
C2A C3A C4A C5A -2.1(6) . .
C3A C4A C5A C6A 0.4(6) . .
C3A C4A C5A C8A 178.0(3) . .
C4A C5A C6A C7A 1.2(5) . .
C8A C5A C6A C7A -176.3(3) . .
C3A C2A C7A C6A -0.5(6) . .
C1A C2A C7A C6A 178.7(3) . .
C5A C6A C7A C2A -1.2(6) . .
C9A O2A C8A C5A -175.4(3) . .
C6A C5A C8A O2A -143.1(3) . .
C4A C5A C8A O2A 39.4(5) . .
C8A O2A C9A C10A 107.1(3) . .
C8A O2A C9A C13A -132.4(3) . .
C14A O3A C10A C11A -131.3(3) . .
C14A O3A C10A C9A 106.1(4) . .
O2A C9A C10A O3A -62.4(4) . .
C13A C9A C10A O3A 176.2(3) . .
O2A C9A C10A C11A 176.5(3) . .
C13A C9A C10A C11A 55.1(4) . .
C21A O4A C11A C12A -86.2(4) . .
C21A O4A C11A C10A 153.9(3) . .
O3A C10A C11A O4A -54.2(4) . .
C9A C10A C11A O4A 68.4(4) . .
O3A C10A C11A C12A -175.6(3) . .
C9A C10A C11A C12A -53.0(4) . .
C13A O5A C12A C11A -61.9(4) . .
O4A C11A C12A O5A -64.8(4) . .
C10A C11A C12A O5A 54.7(4) . .
C12A O5A C13A O6A -55.6(4) . .
C12A O5A C13A C28A -174.7(3) . .
C12A O5A C13A C9A 62.6(4) . .
C29A O6A C13A O5A -55.9(3) . .
C29A O6A C13A C28A 63.0(3) . .
C29A O6A C13A C9A -174.6(3) . .
O2A C9A C13A O5A 179.9(3) . .
C10A C9A C13A O5A -58.4(4) . .
O2A C9A C13A O6A -59.7(4) . .
C10A C9A C13A O6A 62.0(4) . .
O2A C9A C13A C28A 60.0(4) . .
C10A C9A C13A C28A -178.2(3) . .
C10A O3A C14A C15A 161.0(3) . .
O3A C14A C15A C16A 25.8(5) . .
O3A C14A C15A C20A -153.6(4) . .
C20A C15A C16A C17A 1.2(6) . .
C14A C15A C16A C17A -178.1(4) . .
C15A C16A C17A C18A 0.3(7) . .
C16A C17A C18A C19A -2.9(8) . .
C17A C18A C19A C20A 4.0(8) . .
C18A C19A C20A C15A -2.5(8) . .
C16A C15A C20A C19A -0.1(7) . .
C14A C15A C20A C19A 179.3(4) . .
C11A O4A C21A C22A -68.9(4) . .
O4A C21A C22A C27A -50.4(5) . .
O4A C21A C22A C23A 130.6(4) . .
C27A C22A C23A C24A 0.7(7) . .
C21A C22A C23A C24A 179.7(4) . .
C22A C23A C24A C25A 0.7(8) . .
C23A C24A C25A C26A -1.6(8) . .
C24A C25A C26A C27A 1.2(8) . .
C25A C26A C27A C22A 0.2(7) . .
C23A C22A C27A C26A -1.1(7) . .
C21A C22A C27A C26A 179.9(4) . .
C30A O7A C28A C13A 49.0(4) . .
O5A C13A C28A O7A 61.2(4) . .
O6A C13A C28A O7A -59.5(4) . .
C9A C13A C28A O7A -178.7(3) . .
C13A O6A C29A C30A -54.6(4) . .
C34A O8A C30A O7A -65.5(4) . .
C34A O8A C30A C29A 176.4(3) . .
C34A O8A C30A C31A 54.0(4) . .
C28A O7A C30A O8A -149.7(3) . .
C28A O7A C30A C29A -39.1(4) . .
C28A O7A C30A C31A 90.2(3) . .
O6A C29A C30A O8A 155.4(3) . .
O6A C29A C30A O7A 41.1(4) . .
O6A C29A C30A C31A -85.3(4) . .
C49A O11A C31A C32A 118.2(4) . .
C49A O11A C31A C30A -120.6(4) . .
O8A C30A C31A O11A -169.5(3) . .
O7A C30A C31A O11A -51.5(3) . .
C29A C30A C31A O11A 76.4(3) . .
O8A C30A C31A C32A -49.6(4) . .
O7A C30A C31A C32A 68.4(3) . .
C29A C30A C31A C32A -163.7(3) . .
C42A O10A C32A C31A 131.5(6) . .
C42Z O10A C32A C31A 149.9(8) . .
C42A O10A C32A C33A -106.5(7) . .
C42Z O10A C32A C33A -88.1(9) . .
O11A C31A C32A O10A -63.6(3) . .
C30A C31A C32A O10A 176.3(3) . .
O11A C31A C32A C33A 173.8(3) . .
C30A C31A C32A C33A 53.8(4) . .
C35A O9A C33A C34A -84.9(4) . .
C35A O9A C33A C32A 157.5(3) . .
O10A C32A C33A O9A -58.3(4) . .
C31A C32A C33A O9A 61.8(4) . .
O10A C32A C33A C34A -178.3(3) . .
C31A C32A C33A C34A -58.2(4) . .
C30A O8A C34A C33A -60.3(4) . .
O9A C33A C34A O8A -58.5(4) . .
C32A C33A C34A O8A 59.3(4) . .
C33A O9A C35A C36A -93.1(4) . .
O9A C35A C36A C37A 103.5(4) . .
O9A C35A C36A C41A -74.4(5) . .
C41A C36A C37A C38A -3.0(6) . .
C35A C36A C37A C38A 179.0(4) . .
C36A C37A C38A C39A 0.1(7) . .
C37A C38A C39A C40A 2.6(7) . .
C38A C39A C40A C41A -2.4(7) . .
C39A C40A C41A C36A -0.6(6) . .
C37A C36A C41A C40A 3.3(5) . .
C35A C36A C41A C40A -178.7(3) . .
C32A O10A C42A C43A 158.3(6) . .
C42Z O10A C42A C43A 63(5) . .
O10A C42A C43A C44A -25.7(15) . .
O10A C42A C43A C48A 146.7(9) . .
C48A C43A C44A C45A 4.4(18) . .
C42A C43A C44A C45A 176.1(13) . .
C43A C44A C45A C46A -2(2) . .
C44A C45A C46A C47A -2(4) . .
C45A C46A C47A C48A 3(4) . .
C46A C47A C48A C43A -1(3) . .
C44A C43A C48A C47A -3.2(15) . .
C42A C43A C48A C47A -176.3(12) . .
C44Z C45Z C46Z C47Z 3(3) . .
C45Z C46Z C47Z C48Z -2(3) . .
C31A O11A C49A C50A -140.3(4) . .
O11A C49A C50A C55A 78.2(6) . .
O11A C49A C50A C51A -96.2(5) . .
C55A C50A C51A C52A -0.1(6) . .
C49A C50A C51A C52A 174.4(4) . .
C50A C51A C52A C53A 1.2(7) . .
C51A C52A C53A C54A -2.4(6) . .
C51A C52A C53A C56A -173.8(4) . .
C52A C53A C54A C55A 2.7(6) . .
C56A C53A C54A C55A 174.4(4) . .
C51A C50A C55A C54A 0.4(6) . .
C49A C50A C55A C54A -174.1(4) . .
C53A C54A C55A C50A -1.7(6) . .
C57A O12A C56A C53A -177.6(4) . .
C54A C53A C56A O12A 133.1(5) . .
C52A C53A C56A O12A -55.4(6) . .
C56A O12A C57A C58A 101.4(4) . .
C56A O12A C57A C61A -136.1(4) . .
C62A O13A C58A C57A 166.1(3) . .
C62A O13A C58A C59A -72.1(4) . .
O12A C57A C58A O13A -56.5(4) . .
C61A C57A C58A O13A -179.8(3) . .
O12A C57A C58A C59A 179.7(3) . .
C61A C57A C58A C59A 56.4(4) . .
C69A O14A C59A C58A 156.4(3) . .
C69A O14A C59A C60A -84.1(4) . .
O13A C58A C59A O14A -51.1(5) . .
C57A C58A C59A O14A 68.4(4) . .
O13A C58A C59A C60A -172.8(3) . .
C57A C58A C59A C60A -53.3(4) . .
C61A O15A C60A C59A -60.5(4) . .
O14A C59A C60A O15A -64.4(4) . .
C58A C59A C60A O15A 54.4(4) . .
C77A O16A C61A O15A -60.3(4) . .
C77A O16A C61A C76A 58.6(4) . .
C77A O16A C61A C57A -179.3(3) . .
C60A O15A C61A O16A -57.0(4) . .
C60A O15A C61A C76A -177.1(3) . .
C60A O15A C61A C57A 61.3(4) . .
O12A C57A C61A O16A -61.9(4) . .
C58A C57A C61A O16A 61.6(4) . .
O12A C57A C61A O15A 177.6(3) . .
C58A C57A C61A O15A -58.9(4) . .
O12A C57A C61A C76A 58.7(4) . .
C58A C57A C61A C76A -177.8(3) . .
C58A O13A C62A C63A -162.0(3) . .
O13A C62A C63A C68A -136.1(4) . .
O13A C62A C63A C64A 45.8(5) . .
C68A C63A C64A C65A -0.6(7) . .
C62A C63A C64A C65A 177.5(4) . .
C63A C64A C65A C66A 0.0(8) . .
C64A C65A C66A C67A 0.2(8) . .
C65A C66A C67A C68A 0.2(8) . .
C64A C63A C68A C67A 1.1(6) . .
C62A C63A C68A C67A -177.1(4) . .
C66A C67A C68A C63A -0.9(7) . .
C59A O14A C69A C70A -67.6(4) . .
O14A C69A C70A C75A 103.9(4) . .
O14A C69A C70A C71A -72.9(5) . .
C75A C70A C71A C72A -1.1(6) . .
C69A C70A C71A C72A 175.9(4) . .
C70A C71A C72A C73A 0.4(7) . .
C71A C72A C73A C74A 0.3(8) . .
C72A C73A C74A C75A -0.2(8) . .
C71A C70A C75A C74A 1.2(6) . .
C69A C70A C75A C74A -175.7(4) . .
C73A C74A C75A C70A -0.5(7) . .
C78A O17A C76A C61A 48.0(4) . .
O16A C61A C76A O17A -54.0(4) . .
O15A C61A C76A O17A 67.0(4) . .
C57A C61A C76A O17A -173.4(3) . .
C61A O16A C77A C78A -55.3(4) . .
C82A O18A C78A O17A -64.0(4) . .
C82A O18A C78A C77A 179.7(3) . .
C82A O18A C78A C79A 56.4(4) . .
C76A O17A C78A O18A -152.3(3) . .
C76A O17A C78A C77A -42.2(4) . .
C76A O17A C78A C79A 88.0(4) . .
O16A C77A C78A O18A 158.4(3) . .
O16A C77A C78A O17A 44.9(4) . .
O16A C77A C78A C79A -82.6(4) . .
C1A O1A C79A C80A 85.3(4) . .
C1A O1A C79A C78A -155.3(3) . .
O18A C78A C79A O1A -173.5(3) . .
O17A C78A C79A O1A -55.4(4) . .
C77A C78A C79A O1A 72.1(4) . .
O18A C78A C79A C80A -53.2(4) . .
O17A C78A C79A C80A 64.9(4) . .
C77A C78A C79A C80A -167.6(3) . .
C90A O20A C80A C79A 157.3(4) . .
C90A O20A C80A C81A -80.2(4) . .
O1A C79A C80A O20A -62.4(4) . .
C78A C79A C80A O20A -179.6(3) . .
O1A C79A C80A C81A 173.3(3) . .
C78A C79A C80A C81A 56.1(4) . .
C83A O19A C81A C82A -87.3(4) . .
C83A O19A C81A C80A 154.1(3) . .
O20A C80A C81A O19A -60.6(4) . .
C79A C80A C81A O19A 61.8(4) . .
O20A C80A C81A C82A 178.7(3) . .
C79A C80A C81A C82A -58.9(4) . .
C78A O18A C82A C81A -60.2(4) . .
O19A C81A C82A O18A -59.7(4) . .
C80A C81A C82A O18A 58.6(4) . .
C81A O19A C83A C84A -92.5(5) . .
O19A C83A C84A C85A -30.1(6) . .
O19A C83A C84A C89A 154.0(4) . .
C89A C84A C85A C86A 1.0(8) . .
C83A C84A C85A C86A -175.0(5) . .
C84A C85A C86A C87A -1.2(10) . .
C85A C86A C87A C88A -0.1(9) . .
C86A C87A C88A C89A 1.6(8) . .
C85A C84A C89A C88A 0.5(7) . .
C83A C84A C89A C88A 176.5(4) . .
C87A C88A C89A C84A -1.8(7) . .
C80A O20A C90A C91A 178.2(4) . .
O20A C90A C91A C92A 65.3(6) . .
O20A C90A C91A C96A -117.3(5) . .
C96A C91A C92A C93A 1.4(8) . .
C90A C91A C92A C93A 178.8(5) . .
C91A C92A C93A C94A -0.8(9) . .
C92A C93A C94A C95A -0.2(9) . .
C93A C94A C95A C96A 0.5(10) . .
C94A C95A C96A C91A 0.2(10) . .
C92A C91A C96A C95A -1.1(8) . .
C90A C91A C96A C95A -178.5(6) . .
C31B O1B C1B C2B -134.1(5) 2_556 .
O1B C1B C2B C7D -88.9(7) . .
O1B C1B C2B C3D 95.7(6) . .
O1B C1B C2B C3B -179.7(6) . .
O1B C1B C2B C7B -4.0(7) . .
C7D C2B C3B C4B 63.0(9) . .
C3D C2B C3B C4B -69.3(9) . .
C7B C2B C3B C4B 5.0(11) . .
C1B C2B C3B C4B -179.2(7) . .
C6D C5B C4B C3B -62.5(9) . .
C6B C5B C4B C3B -7.8(12) . .
C4D C5B C4B C3B 64.9(9) . .
C8B C5B C4B C3B 178.1(7) . .
C2B C3B C4B C5B 0.6(14) . .
C4B C5B C6B C7B 9.1(11) . .
C6D C5B C6B C7B 64.2(8) . .
C4D C5B C6B C7B -55.2(8) . .
C8B C5B C6B C7B -176.4(6) . .
C5B C6B C7B C2B -3.3(11) . .
C7D C2B C7B C6B -62.1(8) . .
C3D C2B C7B C6B 62.7(8) . .
C3B C2B C7B C6B -3.2(10) . .
C1B C2B C7B C6B -179.3(6) . .
C7D C2B C3D C4D 3.4(12) . .
C3B C2B C3D C4D 58.7(8) . .
C7B C2B C3D C4D -61.1(8) . .
C1B C2B C3D C4D 178.9(7) . .
C2B C3D C4D C5B 3.5(12) . .
C4B C5B C4D C3D -68.7(8) . .
C6D C5B C4D C3D -10.8(11) . .
C6B C5B C4D C3D 56.4(8) . .
C8B C5B C4D C3D 173.5(7) . .
C4B C5B C6D C7D 68.5(10) . .
C6B C5B C6D C7D -64.2(10) . .
C4D C5B C6D C7D 11.7(13) . .
C8B C5B C6D C7D -172.9(8) . .
C3D C2B C7D C6D -3.1(13) . .
C3B C2B C7D C6D -57.5(9) . .
C7B C2B C7D C6D 68.9(9) . .
C1B C2B C7D C6D -178.3(7) . .
C5B C6D C7D C2B -5.1(15) . .
C9B O2B C8B C5B -175.7(4) . .
C4B C5B C8B O2B 37.6(8) . .
C6D C5B C8B O2B -52.7(8) . .
C6B C5B C8B O2B -136.8(5) . .
C4D C5B C8B O2B 122.5(6) . .
C8B O2B C9B C10B 104.6(4) . .
C8B O2B C9B C13B -133.6(4) . .
C14B O3B C10B C9B 105.7(5) . .
C14D O3B C10B C9B 165.3(5) . .
C14B O3B C10B C11B -132.2(5) . .
C14D O3B C10B C11B -72.6(5) . .
O2B C9B C10B O3B -60.0(4) . .
C13B C9B C10B O3B 177.8(3) . .
O2B C9B C10B C11B 177.5(3) . .
C13B C9B C10B C11B 55.3(4) . .
C21B O4B C11B C12B -83.0(4) . .
C21B O4B C11B C10B 157.1(4) . .
O3B C10B C11B O4B -53.4(4) . .
C9B C10B C11B O4B 67.9(4) . .
O3B C10B C11B C12B -175.6(3) . .
C9B C10B C11B C12B -54.3(4) . .
C13B O5B C12B C11B -62.7(4) . .
O4B C11B C12B O5B -62.8(4) . .
C10B C11B C12B O5B 56.7(4) . .
C29B O6B C13B O5B -57.6(4) . .
C29B O6B C13B C28B 61.1(4) . .
C29B O6B C13B C9B -176.4(3) . .
C12B O5B C13B O6B -56.1(4) . .
C12B O5B C13B C28B -175.8(3) . .
C12B O5B C13B C9B 61.8(4) . .
O2B C9B C13B O6B -60.2(4) . .
C10B C9B C13B O6B 62.4(4) . .
O2B C9B C13B O5B 179.8(3) . .
C10B C9B C13B O5B -57.6(4) . .
O2B C9B C13B C28B 60.3(4) . .
C10B C9B C13B C28B -177.1(3) . .
C10B O3B C14B C15B 154.9(4) . .
C14D O3B C14B C15B 46.3(5) . .
O3B C14B C15B C20B 24.8(9) . .
O3B C14B C15B C16B -161.4(6) . .
C20B C15B C16B C17B -4.8(11) . .
C14B C15B C16B C17B -178.0(7) . .
C15B C16B C17B C18B 11.9(18) . .
C16B C17B C18B C19B -22(3) . .
C17B C18B C19B C20B 22(3) . .
C16B C15B C20B C19B 5.2(12) . .
C14B C15B C20B C19B 178.0(7) . .
C18B C19B C20B C15B -11.0(16) . .
C16D C17D C18D C19D 1.6(19) . .
C17D C18D C19D C20D -2(2) . .
C11B O4B C21B C22B -68.6(7) . .
O4B C21B C22B C23B 114.5(6) . .
O4B C21B C22B C27B -64.5(8) . .
C27B C22B C23B C24B 2.1(8) . .
C21B C22B C23B C24B -176.9(5) . .
C22B C23B C24B C25B -0.8(9) . .
C23B C24B C25B C26B -0.7(10) . .
C24B C25B C26B C27B 0.7(12) . .
C25B C26B C27B C22B 0.7(13) . .
C23B C22B C27B C26B -2.1(11) . .
C21B C22B C27B C26B 176.9(7) . .
C30B O7B C28B C13B 46.8(4) . .
O6B C13B C28B O7B -55.8(4) . .
O5B C13B C28B O7B 64.7(4) . .
C9B C13B C28B O7B -175.3(3) . .
C13B O6B C29B C30B -56.1(4) . .
C34B O8B C30B O7B -64.4(4) . .
C34B O8B C30B C29B 178.0(3) . .
C34B O8B C30B C31B 55.3(4) . .
C28B O7B C30B O8B -150.9(3) . .
C28B O7B C30B C29B -39.9(4) . .
C28B O7B C30B C31B 89.2(4) . .
O6B C29B C30B O8B 157.9(3) . .
O6B C29B C30B O7B 43.6(4) . .
O6B C29B C30B C31B -82.8(4) . .
O8B C30B C31B O1B -171.5(3) . 2_556
O7B C30B C31B O1B -53.4(4) . 2_556
C29B C30B C31B O1B 73.8(4) . 2_556
O8B C30B C31B C32B -51.3(4) . .
O7B C30B C31B C32B 66.8(4) . .
C29B C30B C31B C32B -166.0(3) . .
C42B O10B C32B C31B 147.0(4) . .
C42B O10B C32B C33B -91.1(5) . .
O1B C31B C32B O10B -63.6(4) 2_556 .
C30B C31B C32B O10B 177.7(3) . .
O1B C31B C32B C33B 173.6(3) 2_556 .
C30B C31B C32B C33B 54.9(4) . .
C35B O9B C33B C34B -86.8(4) . .
C35B O9B C33B C32B 154.7(3) . .
O10B C32B C33B O9B -59.0(4) . .
C31B C32B C33B O9B 61.8(4) . .
O10B C32B C33B C34B -179.4(3) . .
C31B C32B C33B C34B -58.6(4) . .
C30B O8B C34B C33B -60.1(4) . .
O9B C33B C34B O8B -60.1(4) . .
C32B C33B C34B O8B 58.6(4) . .
C33B O9B C35B C36B -96.1(12) . .
O9B C35B C36B C41B -65.9(19) . .
O9B C35B C36B C37B 108.7(13) . .
C41B C36B C37B C38B 0(2) . .
C35B C36B C37B C38B -175.1(11) . .
C36B C37B C38B C39B -2(2) . .
C37B C38B C39B C40B 3(3) . .
C38B C39B C40B C41B -1(2) . .
C37B C36B C41B C40B 2(2) . .
C35B C36B C41B C40B 177.0(11) . .
C39B C40B C41B C36B -2.0(18) . .
C41D C36D C37D C38D 2(2) . .
C36D C37D C38D C39D -5(2) . .
C37D C38D C39D C40D 7(3) . .
C38D C39D C40D C41D -5(3) . .
C37D C36D C41D C40D 0(2) . .
C39D C40D C41D C36D 2(2) . .
C32B O10B C42B C43B 179.2(4) . .
O10B C42B C43B C44B -115.0(5) . .
O10B C42B C43B C48B 72.7(7) . .
C48B C43B C44B C45B 0.0 . .
C42B C43B C44B C45B -172.4(7) . .
C43B C44B C45B C46B 0.0 . .
C44B C45B C46B C47B 0.0 . .
C45B C46B C47B C48B 0.0 . .
C46B C47B C48B C43B 0.0 . .
C44B C43B C48B C47B 0.0 . .
C42B C43B C48B C47B 172.2(7) . .
C48D C43D C44D C45D 0.0 . .
C43D C44D C45D C46D 0.0 . .
C44D C45D C46D C47D 0.0 . .
C45D C46D C47D C48D 0.0 . .
C46D C47D C48D C43D 0.0 . .
C44D C43D C48D C47D 0.0 . .
C31C O1C C1C C2C -136.9(4) 2_556 .
O1C C1C C2C C3C 97.9(6) . .
O1C C1C C2C C3E -179.2(6) . .
O1C C1C C2C C7C -89.8(7) . .
O1C C1C C2C C7E 2.9(7) . .
C3E C2C C3C C4C 60.3(9) . .
C7C C2C C3C C4C 6.3(12) . .
C7E C2C C3C C4C -64.4(9) . .
C1C C2C C3C C4C 178.7(7) . .
C2C C3C C4C C5C 3.4(14) . .
C4E C5C C4C C3C -68.8(10) . .
C6C C5C C4C C3C -12.3(12) . .
C6E C5C C4C C3C 59.0(9) . .
C8C C5C C4C C3C 173.5(7) . .
C4E C5C C6C C7C 66.1(10) . .
C4C C5C C6C C7C 12.1(13) . .
C6E C5C C6C C7C -61.5(10) . .
C8C C5C C6C C7C -173.9(8) . .
C5C C6C C7C C2C -3.2(15) . .
C3C C2C C7C C6C -6.4(12) . .
C3E C2C C7C C6C -59.0(9) . .
C7E C2C C7C C6C 66.1(9) . .
C1C C2C C7C C6C -178.6(7) . .
C3C C2C C3E C4E -67.0(9) . .
C7C C2C C3E C4E 65.5(9) . .
C7E C2C C3E C4E 0.2(11) . .
C1C C2C C3E C4E -177.7(7) . .
C6C C5C C4E C3E -62.6(9) . .
C4C C5C C4E C3E 65.2(9) . .
C6E C5C C4E C3E 0.7(12) . .
C8C C5C C4E C3E 177.6(7) . .
C2C C3E C4E C5C -1.3(13) . .
C4E C5C C6E C7E 0.8(11) . .
C6C C5C C6E C7E 61.8(8) . .
C4C C5C C6E C7E -56.8(8) . .
C8C C5C C6E C7E -176.3(6) . .
C5C C6E C7E C2C -1.8(11) . .
C3C C2C C7E C6E 62.1(8) . .
C3E C2C C7E C6E 1.3(10) . .
C7C C2C C7E C6E -61.0(8) . .
C1C C2C C7E C6E 179.3(6) . .
C9C O2C C8C C5C -175.6(4) . .
C4E C5C C8C O2C 39.3(9) . .
C6C C5C C8C O2C -52.1(9) . .
C4C C5C C8C O2C 121.5(6) . .
C6E C5C C8C O2C -143.7(5) . .
C8C O2C C9C C10C 106.3(4) . .
C8C O2C C9C C13C -132.6(4) . .
C14C O3C C10C C11C -130.9(5) . .
C14E O3C C10C C11C -77.9(5) . .
C14C O3C C10C C9C 107.2(5) . .
C14E O3C C10C C9C 160.2(5) . .
O2C C9C C10C O3C -59.2(4) . .
C13C C9C C10C O3C 178.5(3) . .
O2C C9C C10C C11C 178.9(3) . .
C13C C9C C10C C11C 56.6(4) . .
C21C O4C C11C C12C -86.0(4) . .
C21C O4C C11C C10C 153.2(3) . .
O3C C10C C11C O4C -51.7(4) . .
C9C C10C C11C O4C 69.2(4) . .
O3C C10C C11C C12C -173.5(3) . .
C9C C10C C11C C12C -52.6(4) . .
C13C O5C C12C C11C -59.9(4) . .
O4C C11C C12C O5C -67.5(4) . .
C10C C11C C12C O5C 52.8(4) . .
C29C O6C C13C O5C -59.1(4) . .
C29C O6C C13C C28C 60.2(4) . .
C29C O6C C13C C9C -177.6(3) . .
C12C O5C C13C O6C -55.8(4) . .
C12C O5C C13C C28C -175.8(3) . .
C12C O5C C13C C9C 62.2(4) . .
O2C C9C C13C O6C -61.4(4) . .
C10C C9C C13C O6C 60.7(4) . .
O2C C9C C13C O5C 178.0(3) . .
C10C C9C C13C O5C -59.9(4) . .
O2C C9C C13C C28C 58.7(4) . .
C10C C9C C13C C28C -179.1(3) . .
C10C O3C C14C C15C 154.9(5) . .
C14E O3C C14C C15C 52.9(6) . .
O3C C14C C15C C16C -153.1(7) . .
O3C C14C C15C C20C 27.6(9) . .
C20C C15C C16C C17C -2.3(11) . .
C14C C15C C16C C17C 178.5(7) . .
C15C C16C C17C C18C -1.6(14) . .
C16C C17C C18C C19C 3.8(13) . .
C17C C18C C19C C20C -2.2(13) . .
C18C C19C C20C C15C -1.5(12) . .
C16C C15C C20C C19C 3.8(10) . .
C14C C15C C20C C19C -177.0(7) . .
C16E C17E C18E C19E -0.6(16) . .
C17E C18E C19E C20E 0.1(16) . .
C11C O4C C21C C22C -68.6(6) . .
O4C C21C C22C C23C 121.2(6) . .
O4C C21C C22C C27C -59.3(8) . .
C27C C22C C23C C24C 1.0(9) . .
C21C C22C C23C C24C -179.5(5) . .
C22C C23C C24C C25C -0.6(9) . .
C23C C24C C25C C26C 0.4(10) . .
C24C C25C C26C C27C -0.7(11) . .
C23C C22C C27C C26C -1.3(11) . .
C21C C22C C27C C26C 179.2(6) . .
C25C C26C C27C C22C 1.2(12) . .
C30C O7C C28C C13C 50.0(4) . .
O6C C13C C28C O7C -57.6(4) . .
O5C C13C C28C O7C 63.9(3) . .
C9C C13C C28C O7C -176.7(3) . .
C13C O6C C29C C30C -53.6(4) . .
C34C O8C C30C O7C -64.6(3) . .
C34C O8C C30C C29C 178.2(3) . .
C34C O8C C30C C31C 55.3(4) . .
C28C O7C C30C O8C -151.7(3) . .
C28C O7C C30C C29C -41.4(4) . .
C28C O7C C30C C31C 88.7(3) . .
O6C C29C C30C O8C 156.1(3) . .
O6C C29C C30C O7C 42.3(4) . .
O6C C29C C30C C31C -84.9(4) . .
O8C C30C C31C O1C -171.8(3) . 2_556
O7C C30C C31C O1C -53.9(4) . 2_556
C29C C30C C31C O1C 74.0(4) . 2_556
O8C C30C C31C C32C -51.4(4) . .
O7C C30C C31C C32C 66.5(4) . .
C29C C30C C31C C32C -165.6(3) . .
C42C O10C C32C C33C -88.3(5) . .
C42C O10C C32C C31C 149.9(4) . .
O1C C31C C32C O10C -63.2(4) 2_556 .
C30C C31C C32C O10C 178.7(3) . .
O1C C31C C32C C33C 173.8(3) 2_556 .
C30C C31C C32C C33C 55.7(4) . .
C35C O9C C33C C34C -84.9(4) . .
C35C O9C C33C C32C 157.2(3) . .
O10C C32C C33C O9C -59.3(4) . .
C31C C32C C33C O9C 61.3(4) . .
O10C C32C C33C C34C -179.7(3) . .
C31C C32C C33C C34C -59.1(4) . .
C30C O8C C34C C33C -60.2(4) . .
O9C C33C C34C O8C -59.2(4) . .
C32C C33C C34C O8C 59.1(4) . .
C33C O9C C35C C36C -95.0(10) . .
O9C C35C C36C C41C -28(2) . .
O9C C35C C36C C37C 143.5(17) . .
C41C C36C C37C C38C -10(3) . .
C35C C36C C37C C38C 177.6(13) . .
C36C C37C C38C C39C 2(2) . .
C37C C38C C39C C40C 5(3) . .
C38C C39C C40C C41C -3(3) . .
C37C C36C C41C C40C 12(3) . .
C35C C36C C41C C40C -176.3(16) . .
C39C C40C C41C C36C -5(2) . .
C41E C36E C37E C38E 6(2) . .
C36E C37E C38E C39E -2(2) . .
C37E C38E C39E C40E -2(2) . .
C38E C39E C40E C41E 1.3(19) . .
C39E C40E C41E C36E 2.7(15) . .
C37E C36E C41E C40E -6(2) . .
C32C O10C C42C C43C 159.2(5) . .
O10C C42C C43C C44C -35.5(12) . .
O10C C42C C43C C48C 143.0(10) . .
C48C C43C C44C C45C -2.0(19) . .
C42C C43C C44C C45C 176.5(10) . .
C43C C44C C45C C46C 1(2) . .
C44C C45C C46C C47C -1(2) . .
C45C C46C C47C C48C 1(2) . .
C44C C43C C48C C47C 2(2) . .
C42C C43C C48C C47C -176.4(12) . .
C46C C47C C48C C43C -2(2) . .
C48E C43E C44E C45E -2(2) . .
C43E C44E C45E C46E 2(3) . .
C44E C45E C46E C47E -2(3) . .
C45E C46E C47E C48E 3(2) . .
C44E C43E C48E C47E 2.9(17) . .
C46E C47E C48E C43E -3.1(16) . .
